data_7721064
loop_
_publ_author_name
'Faraonov, Maxim A.'
'Romanenko, Nikita R.'
'Ivanov, Timur E.'
'Shmakov, Alexandr S.'
'Akimov, Alexander V.'
'Kuzmin, Alexey V.'
'Khasanov, Salavat S.'
'Otsuka, Akihiro'
'Kitagawa, Hiroshi'
'Konarev, Dmitri V.'

_publ_section_title
;
 Doubly Reduced Phthalocyanine Complexes of V(IV), Cu(II), and Sn(II):
 Synthesis, Structure, and Spin Dynamics
;
_journal_name_full 'Dalton Transactions'
_journal_paper_doi 10.1039/D6DT00887A
_journal_year 2026
_chemical_formula_moiety
'2(C32 H16 N8 Sn), 2(C18 H36 Cs N2 O6), C5.22 H8.939 N0.386 O1.157, 2(Cs), 1.807(C18 H36 N2 O6), C7 H8'
_chemical_formula_sum 'C144.75 H186 Cs4 N24 O24 Sn2'
_chemical_formula_weight 3415.18
_space_group_crystal_system triclinic
_space_group_IT_number 2
_space_group_name_Hall '-P 1'
_space_group_name_H-M_alt 'P -1'
_atom_sites_solution_hydrogens geom
_atom_sites_solution_primary dual
_audit_creation_date 2025-09-27
_audit_creation_method
;FinalCif V157 by Daniel Kratzert, Freiburg 2026, 
https://dkratzert.de/finalcif.html
;
_audit_update_record
;
2026-03-31 deposited with the CCDC.	2026-06-01 downloaded from the CCDC.
;
_cell_angle_alpha 76.5470(10)
_cell_angle_beta 87.2760(10)
_cell_angle_gamma 86.3980(10)
_cell_formula_units_Z 2
_cell_length_a 15.0125(2)
_cell_length_b 22.5983(3)
_cell_length_c 23.4253(3)
_cell_measurement_reflns_used 81495
_cell_measurement_temperature 114.20(14)
_cell_measurement_theta_max 31.1480
_cell_measurement_theta_min 1.7920
_cell_volume 7709.43(18)
_computing_cell_refinement 'CrysAlisPro 1.171.44.100a (Rigaku OD, 2025)'
_computing_data_collection 'CrysAlisPro system (CCD 39.46 (release 15-03-2018))'
_computing_data_reduction 'CrysAlisPro 1.171.44.100a (Rigaku OD, 2025)'
_computing_molecular_graphics 'Olex2 1.5 (Dolomanov et al., 2009)'
_computing_publication_material 'Olex2 1.5 (Dolomanov et al., 2009)'
_computing_structure_refinement 'SHELXL 2018/3 (Sheldrick, 2015)'
_computing_structure_solution 'SHELXT 2018/2 (Sheldrick, 2018)'
_diffrn_ambient_environment N~2~
_diffrn_ambient_temperature 114.20(14)
_diffrn_detector 'CCD plate'
_diffrn_detector_area_resol_mean 5.2283
_diffrn_detector_type AtlasS2
_diffrn_measured_fraction_theta_full 0.998
_diffrn_measured_fraction_theta_max 0.998
_diffrn_measurement_details
;
List of Runs (angles in degrees, time in seconds):

  # Type    Start    End  Width  t~exp~   \w     \q     \k     \f   Frames
#--------------------------------------------------------------------------
  1  \w    -46.00  49.00   1.00   40.00    --  -16.17  57.00 -30.00   95
  2  \w    -46.00  28.00   1.00   40.00    --  -16.17  57.00 -90.00   74
  3  \w    -46.00  54.00   1.00   40.00    --  -16.17  57.00  60.00  100
  4  \w    -88.00  14.00   1.00   40.00    --  -16.17 -59.00  94.04  102
  5  \w    -90.00  -7.00   1.00   40.00    --  -16.17 -60.00   7.94   83
  6  \w    -78.00  -2.00   1.00   40.00    --  -16.17 -57.00-180.00   76
  7  \w    -46.00  54.00   1.00   40.00    --  -16.17  57.00 150.00  100
  8  \w    -90.00  -5.00   1.00   40.00    --  -16.17 -60.00 -78.34   85
;
_diffrn_measurement_device 'four-circle diffractometer'
_diffrn_measurement_device_type 'Xcalibur, AtlasS2, Gemini'
_diffrn_measurement_method '\w scans'
_diffrn_orient_matrix_type 'CrysAlisPro convention (1999,Acta A55,543-557)'
_diffrn_orient_matrix_UB_11 -0.0314863000
_diffrn_orient_matrix_UB_12 -0.0135165000
_diffrn_orient_matrix_UB_13 -0.0139660000
_diffrn_orient_matrix_UB_21 0.0069912000
_diffrn_orient_matrix_UB_22 0.0222847000
_diffrn_orient_matrix_UB_23 -0.0264203000
_diffrn_orient_matrix_UB_31 0.0346909000
_diffrn_orient_matrix_UB_32 -0.0191102000
_diffrn_orient_matrix_UB_33 -0.0087940000
_diffrn_radiation_monochromator graphite
_diffrn_radiation_probe x-ray
_diffrn_radiation_type 'Mo K\a'
_diffrn_radiation_wavelength 0.71073
_diffrn_reflns_av_R_equivalents 0.0265
_diffrn_reflns_av_unetI/netI 0.0261
_diffrn_reflns_Laue_measured_fraction_full 0.998
_diffrn_reflns_Laue_measured_fraction_max 0.998
_diffrn_reflns_limit_h_max 20
_diffrn_reflns_limit_h_min -20
_diffrn_reflns_limit_k_max 30
_diffrn_reflns_limit_k_min -30
_diffrn_reflns_limit_l_max 31
_diffrn_reflns_limit_l_min -31
_diffrn_reflns_number 149090
_diffrn_reflns_point_group_measured_fraction_full 0.998
_diffrn_reflns_point_group_measured_fraction_max 0.998
_diffrn_reflns_theta_full 25.242
_diffrn_reflns_theta_max 28.282
_diffrn_reflns_theta_min 1.602
_diffrn_source 'fine-focus sealed X-ray tube'
_diffrn_source_type 'Enhance (Mo) X-ray Source'
_exptl_absorpt_coefficient_mu 1.327
_exptl_absorpt_correction_T_max 1.00000
_exptl_absorpt_correction_T_min 0.76714
_exptl_absorpt_correction_type multi-scan
_exptl_absorpt_process_details
;
CrysAlisPro 1.171.44.100a (Rigaku Oxford Diffraction, 2025)
Empirical absorption correction using spherical harmonics,
implemented in SCALE3 ABSPACK scaling algorithm.
;
_exptl_crystal_colour 'metallic dark black'
_exptl_crystal_colour_lustre metallic
_exptl_crystal_colour_modifier dark
_exptl_crystal_colour_primary black
_exptl_crystal_density_diffrn 1.471
_exptl_crystal_description block
_exptl_crystal_F_000 3469
_exptl_crystal_size_max 0.62
_exptl_crystal_size_mid 0.36
_exptl_crystal_size_min 0.12
_refine_diff_density_max 1.466
_refine_diff_density_min -1.692
_refine_diff_density_rms 0.132
_refine_ls_extinction_method none
_refine_ls_goodness_of_fit_ref 1.236
_refine_ls_hydrogen_treatment constr
_refine_ls_matrix_type full
_refine_ls_number_parameters 1989
_refine_ls_number_reflns 38161
_refine_ls_number_restraints 297
_refine_ls_restrained_S_all 1.238
_refine_ls_R_factor_all 0.0640
_refine_ls_R_factor_gt 0.0553
_refine_ls_shift/su_max 0.005
_refine_ls_shift/su_mean 0.000
_refine_ls_structure_factor_coef Fsqd
_refine_ls_weighting_details 'w=1/[\s^2^(Fo^2^)+(0.0001P)^2^+55.9715P] where P=(Fo^2^+2Fc^2^)/3'
_refine_ls_weighting_scheme calc
_refine_ls_wR_factor_gt 0.1231
_refine_ls_wR_factor_ref 0.1272
_reflns_Friedel_coverage 0.000
_reflns_number_gt 33701
_reflns_number_total 38161
_reflns_threshold_expression 'I > 2\s(I)'
_cod_data_source_file d6dt00887a2.cif
_cod_data_source_block exp_1449_int1
_cod_database_code 7721064
_shelx_shelxl_version_number 2018/3
_shelx_space_group_comment
;
The symmetry employed for this shelxl refinement is uniquely defined
by the following loop, which should always be used as a source of
symmetry information in preference to the above space-group names.
They are only intended as comments.
;
_shelx_estimated_absorpt_t_min 0.493
_shelx_estimated_absorpt_t_max 0.857
_chemical_oxdiff_formula 'C150 H178 N24 O24 Sn2 Cs4 '
_diffrn_oxdiff_digest_od_ed
;

;
_olex2_refinement_description
;
1. Fixed Uiso
 At 1.2 times of:
  All C(H) groups, All C(H,H) groups
 At 1.5 times of:
  All C(H,H,H) groups
2. Rigid bond restraints
 C11, C12, C13, C14, C15, C16, C17
 with sigma for 1-2 distances of 0.01 and sigma for 1-3 distances of 0.01
3. Uiso/Uaniso restraints and constraints
C11 \\sim C12 \\sim C13 \\sim C14 \\sim C15 \\sim C16 \\sim C17: within 2A with
sigma of 0.04 and sigma for terminal atoms of 0.08 within 2A
C27 \\sim C21 \\sim C22 \\sim C23 \\sim C24 \\sim C25 \\sim C26: within 2A with
sigma of 0.04 and sigma for terminal atoms of 0.08 within 2A
Uanis(C14) \\sim Ueq, Uanis(C11) \\sim Ueq, Uanis(C12) \\sim Ueq, Uanis(C16)
\\sim Ueq, Uanis(C17) \\sim Ueq, Uanis(C13) \\sim Ueq, Uanis(C15) \\sim Ueq:
with sigma of 0.1 and sigma for terminal atoms of 0.2
Uanis(C24) \\sim Ueq, Uanis(C27) \\sim Ueq, Uanis(C21) \\sim Ueq, Uanis(C22)
\\sim Ueq, Uanis(C26) \\sim Ueq, Uanis(C23) \\sim Ueq, Uanis(C25) \\sim Ueq:
with sigma of 0.001 and sigma for terminal atoms of 0.002
Uanis(C17) \\sim Ueq, Uanis(C11) \\sim Ueq, Uanis(C16) \\sim Ueq, Uanis(C15)
\\sim Ueq, Uanis(C14) \\sim Ueq, Uanis(C13) \\sim Ueq, Uanis(C12) \\sim Ueq:
with sigma of 0.005 and sigma for terminal atoms of 0.02
Uanis(C401) = Uanis(C601)
Uanis(N401) = Uanis(N601)
Uanis(O401) = Uanis(O601)
Uanis(C402) = Uanis(C602)
Uanis(N402) = Uanis(N602)
Uanis(O402) = Uanis(O602)
Uanis(C403) = Uanis(C603)
Uanis(O403) = Uanis(O603)
Uanis(C404) = Uanis(C604)
Uanis(O404) = Uanis(O604)
Uanis(C405) = Uanis(C605)
Uanis(O405) = Uanis(O605)
Uanis(C406) = Uanis(C606)
Uanis(O406) = Uanis(O606)
Uanis(C407) = Uanis(C607)
Uanis(C408) = Uanis(C608)
Uanis(C409) = Uanis(C609)
Uanis(C410) = Uanis(C610)
Uanis(C411) = Uanis(C611)
Uanis(C412) = Uanis(C612)
Uanis(C413) = Uanis(C613)
Uanis(C414) = Uanis(C614)
Uanis(C415) = Uanis(C615)
Uanis(C416) = Uanis(C616)
Uanis(C417) = Uanis(C617)
Uanis(C418) = Uanis(C618)
Uanis(C201) = Uanis(C701)
Uanis(N201) = Uanis(N701)
Uanis(O201) = Uanis(O701)
Uanis(O202) = Uanis(O702)
Uanis(C202) = Uanis(C702)
Uanis(N202) = Uanis(N702)
Uanis(C203) = Uanis(C703)
Uanis(O203) = Uanis(O703)
Uanis(C204) = Uanis(C704)
Uanis(O204) = Uanis(O704)
Uanis(C205) = Uanis(C705)
Uanis(O205) = Uanis(O705)
Uanis(C206) = Uanis(C706)
Uanis(O206) = Uanis(O706)
Uanis(C207) = Uanis(C707)
Uanis(C208) = Uanis(C708)
Uanis(C209) = Uanis(C709)
Uanis(C210) = Uanis(C710)
Uanis(C211) = Uanis(C711)
Uanis(C212) = Uanis(C712)
Uanis(C213) = Uanis(C713)
Uanis(C214) = Uanis(C714)
Uanis(C215) = Uanis(C715)
Uanis(C216) = Uanis(C716)
Uanis(C217) = Uanis(C717)
Uanis(C218) = Uanis(C718)
Uanis(C27) = Uanis(C28)
4. Same fragment restrains
{C201, N201, O201, C202, N202, O202, C203, O203, C204, O204, C205, O205, C206,
O206, C207, C208, C209, C210, C211, C212, C213, C214, C215, C216, C217, C218,
Cs2} sigma for 1-2: 0.002, 1-3: 0.003
as in
{C701, N701, O701, C702, N702, O702, C703, O703, C704, O704, C705, O705, C706,
O706, C707, C708, C709, C710, C711, C712, C713, C714, C715, C716, C717, C718,
Cs7}
{C401, N401, O401, C402, N402, O402, C403, O403, C404, O404, C405, O405, C406,
O406, C407, C408, C409, C410, C411, C412, C413, C414, C415, C416, C417, C418,
Cs4} sigma for 1-2: 0.002, 1-3: 0.003
as in
{C601, N601, O601, C602, N602, O602, C603, O603, C604, O604, C605, O605, C606,
O606, C607, C608, C609, C610, C611, C612, C613, C614, C615, C616, C617, C618,
Cs6}
5. Others
 Sof(C601)=Sof(H60A)=Sof(H60B)=Sof(N601)=Sof(O601)=Sof(C602)=Sof(H60C)=
 Sof(H60D)=Sof(N602)=Sof(O602)=Sof(C603)=Sof(H60E)=Sof(H60F)=Sof(O603)=
 Sof(C604)=Sof(H60G)=Sof(H60H)=Sof(O604)=Sof(C605)=Sof(H60I)=Sof(H60J)=
 Sof(O605)=Sof(C606)=Sof(H60K)=Sof(H60L)=Sof(O606)=Sof(C607)=Sof(H60M)=
 Sof(H60N)=Sof(C608)=Sof(H60O)=Sof(H60P)=Sof(C609)=Sof(H60Q)=Sof(H60R)=
 Sof(C610)=Sof(H61A)=Sof(H61B)=Sof(C611)=Sof(H61C)=Sof(H61D)=Sof(C612)=
 Sof(H61E)=Sof(H61F)=Sof(C613)=Sof(H61G)=Sof(H61H)=Sof(C614)=Sof(H61I)=
 Sof(H61J)=Sof(C615)=Sof(H61K)=Sof(H61L)=Sof(C616)=Sof(H61M)=Sof(H61N)=
 Sof(C617)=Sof(H61O)=Sof(H61P)=Sof(C618)=Sof(H61Q)=Sof(H61R)=Sof(Cs6)=1-FVAR(1)
 Sof(C401)=Sof(H40A)=Sof(H40B)=Sof(N401)=Sof(O401)=Sof(C402)=Sof(H40C)=
 Sof(H40D)=Sof(N402)=Sof(O402)=Sof(C403)=Sof(H40E)=Sof(H40F)=Sof(O403)=
 Sof(C404)=Sof(H40G)=Sof(H40H)=Sof(O404)=Sof(C405)=Sof(H40I)=Sof(H40J)=
 Sof(O405)=Sof(C406)=Sof(H40K)=Sof(H40L)=Sof(O406)=Sof(C407)=Sof(H40M)=
 Sof(H40N)=Sof(C408)=Sof(H40O)=Sof(H40P)=Sof(C409)=Sof(H40Q)=Sof(H40R)=
 Sof(C410)=Sof(H41A)=Sof(H41B)=Sof(C411)=Sof(H41C)=Sof(H41D)=Sof(C412)=
 Sof(H41E)=Sof(H41F)=Sof(C413)=Sof(H41G)=Sof(H41H)=Sof(C414)=Sof(H41I)=
 Sof(H41J)=Sof(C415)=Sof(H41K)=Sof(H41L)=Sof(C416)=Sof(H41M)=Sof(H41N)=
 Sof(C417)=Sof(H41O)=Sof(H41P)=Sof(C418)=Sof(H41Q)=Sof(H41R)=Sof(Cs4)=FVAR(1)
 Sof(C701)=Sof(H70A)=Sof(H70B)=Sof(N701)=Sof(O701)=Sof(C702)=Sof(H70C)=
 Sof(H70D)=Sof(N702)=Sof(O702)=Sof(C703)=Sof(H70E)=Sof(H70F)=Sof(O703)=
 Sof(C704)=Sof(H70G)=Sof(H70H)=Sof(O704)=Sof(C705)=Sof(H70I)=Sof(H70J)=
 Sof(O705)=Sof(C706)=Sof(H70K)=Sof(H70L)=Sof(O706)=Sof(C707)=Sof(H70M)=
 Sof(H70N)=Sof(C708)=Sof(H70O)=Sof(H70P)=Sof(C709)=Sof(H70Q)=Sof(H70R)=
 Sof(C710)=Sof(H71A)=Sof(H71B)=Sof(C711)=Sof(H71C)=Sof(H71D)=Sof(C712)=
 Sof(H71E)=Sof(H71F)=Sof(C713)=Sof(H71G)=Sof(H71H)=Sof(C714)=Sof(H71I)=
 Sof(H71J)=Sof(C715)=Sof(H71K)=Sof(H71L)=Sof(C716)=Sof(H71M)=Sof(H71N)=
 Sof(C717)=Sof(H71O)=Sof(H71P)=Sof(C718)=Sof(H71Q)=Sof(H71R)=Sof(Cs7)=1-FVAR(2)
 Sof(C201)=Sof(H20A)=Sof(H20B)=Sof(N201)=Sof(O201)=Sof(C202)=Sof(H20C)=
 Sof(H20D)=Sof(N202)=Sof(O202)=Sof(C203)=Sof(H20E)=Sof(H20F)=Sof(O203)=
 Sof(C204)=Sof(H20G)=Sof(H20H)=Sof(O204)=Sof(C205)=Sof(H20I)=Sof(H20J)=
 Sof(O205)=Sof(C206)=Sof(H20K)=Sof(H20L)=Sof(O206)=Sof(C207)=Sof(H20M)=
 Sof(H20N)=Sof(C208)=Sof(H20O)=Sof(H20P)=Sof(C209)=Sof(H20Q)=Sof(H20R)=
 Sof(C210)=Sof(H21A)=Sof(H21B)=Sof(C211)=Sof(H21C)=Sof(H21D)=Sof(C212)=
 Sof(H21E)=Sof(H21F)=Sof(C213)=Sof(H21G)=Sof(H21H)=Sof(C214)=Sof(H21I)=
 Sof(H21J)=Sof(C215)=Sof(H21K)=Sof(H21L)=Sof(C216)=Sof(H21M)=Sof(H21N)=
 Sof(C217)=Sof(H21O)=Sof(H21P)=Sof(C218)=Sof(H21Q)=Sof(H21R)=Sof(Cs2)=FVAR(2)
 Fixed Sof: C27(0.125) H27A(0.125) H27B(0.125) H27C(0.125) C21(0.25)
 H21(0.125) C22(0.25) H22(0.25) C23(0.25) H23(0.25) C24(0.25) H24(0.125)
 C25(0.25) H25(0.25) C26(0.25) H26(0.25) C28(0.125) H28A(0.125) H28B(0.125)
 H28C(0.125)
6.a Free rotating group:
 C27(C21,C22,C23,C24,C25,C26), C11(C12,C13,C14,C15,C16,C17)
6.b Secondary CH2 refined with riding coordinates:
 C501(H50A,H50B), C502(H50C,H50D), C503(H50E,H50F), C504(H50G,H50H), C505(H50I,
 H50J), C506(H50K,H50L), C507(H50M,H50N), C508(H50O,H50P), C509(H50Q,H50R),
 C510(H51A,H51B), C511(H51C,H51D), C512(H51E,H51F), C513(H51G,H51H), C514(H51I,
 H51J), C515(H51K,H51L), C516(H51M,H51N), C517(H51O,H51P), C518(H51Q,H51R),
 C801(H80A,H80B), C802(H80C,H80D), C803(H80E,H80F), C804(H80G,H80H), C805(H80I,
 H80J), C806(H80K,H80L), C807(H80M,H80N), C808(H80O,H80P), C809(H80Q,H80R),
 C810(H81A,H81B), C811(H81C,H81D), C812(H81E,H81F), C813(H81G,H81H), C814(H81I,
 H81J), C815(H81K,H81L), C816(H81M,H81N), C817(H81O,H81P), C818(H81Q,H81R),
 C601(H60A,H60B), C602(H60C,H60D), C603(H60E,H60F), C604(H60G,H60H), C605(H60I,
 H60J), C606(H60K,H60L), C607(H60M,H60N), C608(H60O,H60P), C609(H60Q,H60R),
 C610(H61A,H61B), C611(H61C,H61D), C612(H61E,H61F), C613(H61G,H61H), C614(H61I,
 H61J), C615(H61K,H61L), C616(H61M,H61N), C617(H61O,H61P), C618(H61Q,H61R),
 C201(H20A,H20B), C202(H20C,H20D), C203(H20E,H20F), C204(H20G,H20H), C205(H20I,
 H20J), C206(H20K,H20L), C207(H20M,H20N), C208(H20O,H20P), C209(H20Q,H20R),
 C210(H21A,H21B), C211(H21C,H21D), C212(H21E,H21F), C213(H21G,H21H), C214(H21I,
 H21J), C215(H21K,H21L), C216(H21M,H21N), C217(H21O,H21P), C218(H21Q,H21R),
 C401(H40A,H40B), C402(H40C,H40D), C403(H40E,H40F), C404(H40G,H40H), C405(H40I,
 H40J), C406(H40K,H40L), C407(H40M,H40N), C408(H40O,H40P), C409(H40Q,H40R),
 C410(H41A,H41B), C411(H41C,H41D), C412(H41E,H41F), C413(H41G,H41H), C414(H41I,
 H41J), C415(H41K,H41L), C416(H41M,H41N), C417(H41O,H41P), C418(H41Q,H41R),
 C701(H70A,H70B), C702(H70C,H70D), C703(H70E,H70F), C704(H70G,H70H), C705(H70I,
 H70J), C706(H70K,H70L), C707(H70M,H70N), C708(H70O,H70P), C709(H70Q,H70R),
 C710(H71A,H71B), C711(H71C,H71D), C712(H71E,H71F), C713(H71G,H71H), C714(H71I,
 H71J), C715(H71K,H71L), C716(H71M,H71N), C717(H71O,H71P), C718(H71Q,H71R)
6.c Aromatic/amide H refined with riding coordinates:
 C103(H103), C104(H104), C105(H105), C106(H106), C111(H111), C112(H112),
 C113(H113), C114(H114), C119(H119), C120(H120), C121(H121), C122(H122),
 C127(H127), C128(H128), C129(H129), C130(H130), C303(H303), C304(H304),
 C305(H305), C306(H306), C311(H311), C312(H312), C313(H313), C314(H314),
 C319(H319), C320(H320), C321(H321), C322(H322), C327(H327), C328(H328),
 C329(H329), C330(H330), C21(H21), C22(H22), C23(H23), C24(H24), C25(H25),
 C26(H26), C12(H12), C13(H13), C14(H14), C15(H15), C16(H16)
6.d Idealised Me refined as rotating group:
 C27(H27A,H27B,H27C), C28(H28A,H28B,H28C), C17(H17A,H17B,H17C)
;
_olex2_submission_special_instructions 'No special instructions were received'
_oxdiff_exptl_absorpt_empirical_details
;
Empirical correction (ABSPACK) includes:
- Absorption correction using spherical harmonics
- Frame scaling
;
_oxdiff_exptl_absorpt_empirical_full_max 1.269
_oxdiff_exptl_absorpt_empirical_full_min 0.876

loop_
_space_group_symop_operation_xyz
'x, y, z'
'-x, -y, -z'

loop_
_atom_site_label
_atom_site_type_symbol
_atom_site_fract_x
_atom_site_fract_y
_atom_site_fract_z
_atom_site_U_iso_or_equiv
_atom_site_adp_type
_atom_site_occupancy
_atom_site_site_symmetry_order
_atom_site_calc_flag
_atom_site_refinement_flags_posn
_atom_site_refinement_flags_adp
_atom_site_refinement_flags_occupancy
_atom_site_disorder_assembly
_atom_site_disorder_group
Sn1 Sn 0.62929(2) 0.34987(2) 0.31906(2) 0.02035(7) Uani 1 1 d . . . . .
C101 C 0.4746(3) 0.3027(2) 0.2495(2) 0.0233(10) Uani 1 1 d . . . . .
N101 N 0.5150(3) 0.24498(19) 0.25409(18) 0.0242(9) Uani 1 1 d . . . . .
C102 C 0.3895(3) 0.3200(2) 0.2252(2) 0.0254(10) Uani 1 1 d . . . . .
N102 N 0.5112(3) 0.35267(18) 0.26107(18) 0.0227(8) Uani 1 1 d . . . . .
C103 C 0.3280(4) 0.2895(3) 0.2001(2) 0.0322(12) Uani 1 1 d . . . . .
H103 H 0.336319 0.247063 0.202068 0.039 Uiso 1 1 calc R U . . .
N103 N 0.4624(3) 0.4621(2) 0.24727(18) 0.0279(10) Uani 1 1 d . . . . .
C104 C 0.2555(4) 0.3227(3) 0.1729(3) 0.0383(13) Uani 1 1 d . . . . .
H104 H 0.213990 0.302995 0.155215 0.046 Uiso 1 1 calc R U . . .
N104 N 0.6214(3) 0.44740(18) 0.26525(18) 0.0236(9) Uani 1 1 d . . . . .
C105 C 0.2417(4) 0.3865(3) 0.1706(3) 0.0372(13) Uani 1 1 d . . . . .
H105 H 0.191260 0.408255 0.151331 0.045 Uiso 1 1 calc R U . . .
N105 N 0.7742(3) 0.47783(18) 0.27021(18) 0.0238(9) Uani 1 1 d . . . . .
C106 C 0.2992(4) 0.4166(3) 0.1956(2) 0.0330(12) Uani 1 1 d . . . . .
H106 H 0.289154 0.458802 0.194315 0.040 Uiso 1 1 calc R U . . .
N106 N 0.7702(3) 0.36574(17) 0.28425(17) 0.0200(8) Uani 1 1 d . . . . .
C107 C 0.3746(3) 0.3830(2) 0.2236(2) 0.0271(11) Uani 1 1 d . . . . .
N107 N 0.8227(3) 0.25874(17) 0.28954(18) 0.0202(8) Uani 1 1 d . . . . .
C108 C 0.4512(3) 0.4024(2) 0.2463(2) 0.0251(10) Uani 1 1 d . . . . .
N108 N 0.6626(3) 0.27241(17) 0.27566(17) 0.0196(8) Uani 1 1 d . . . . .
C109 C 0.5410(4) 0.4812(2) 0.2541(2) 0.0254(10) Uani 1 1 d . . . . .
C110 C 0.5568(4) 0.5462(2) 0.2448(2) 0.0298(12) Uani 1 1 d . . . . .
C111 C 0.4992(5) 0.5985(3) 0.2297(2) 0.0367(13) Uani 1 1 d . . . . .
H111 H 0.437318 0.595545 0.224668 0.044 Uiso 1 1 calc R U . . .
C112 C 0.5366(5) 0.6548(3) 0.2224(3) 0.0416(15) Uani 1 1 d . . . . .
H112 H 0.498854 0.690814 0.213522 0.050 Uiso 1 1 calc R U . . .
C113 C 0.6274(5) 0.6598(3) 0.2276(3) 0.0430(16) Uani 1 1 d . . . . .
H113 H 0.650530 0.698948 0.222535 0.052 Uiso 1 1 calc R U . . .
C114 C 0.6850(5) 0.6079(2) 0.2403(3) 0.0355(13) Uani 1 1 d . . . . .
H114 H 0.747476 0.611052 0.242367 0.043 Uiso 1 1 calc R U . . .
C115 C 0.6481(4) 0.5514(2) 0.2499(2) 0.0278(11) Uani 1 1 d . . . . .
C116 C 0.6886(4) 0.4887(2) 0.2633(2) 0.0239(10) Uani 1 1 d . . . . .
C117 C 0.8138(4) 0.4197(2) 0.2790(2) 0.0223(10) Uani 1 1 d . . . . .
C118 C 0.9064(3) 0.4073(2) 0.2789(2) 0.0224(10) Uani 1 1 d . . . . .
C119 C 0.9811(4) 0.4444(2) 0.2737(2) 0.0264(10) Uani 1 1 d . . . . .
H119 H 0.972663 0.486913 0.271380 0.032 Uiso 1 1 calc R U . . .
C120 C 1.0657(4) 0.4175(2) 0.2720(2) 0.0295(11) Uani 1 1 d . . . . .
H120 H 1.115971 0.441766 0.268534 0.035 Uiso 1 1 calc R U . . .
C121 C 1.0794(4) 0.3539(2) 0.2754(2) 0.0282(11) Uani 1 1 d . . . . .
H121 H 1.138519 0.336480 0.274287 0.034 Uiso 1 1 calc R U . . .
C122 C 1.0079(3) 0.3169(2) 0.2803(2) 0.0226(9) Uani 1 1 d . . . . .
H122 H 1.017300 0.274624 0.281714 0.027 Uiso 1 1 calc R U . . .
C123 C 0.9210(3) 0.3434(2) 0.2832(2) 0.0216(9) Uani 1 1 d . . . . .
C124 C 0.8357(3) 0.3196(2) 0.2870(2) 0.0208(9) Uani 1 1 d . . . . .
C125 C 0.7450(3) 0.2397(2) 0.2829(2) 0.0200(9) Uani 1 1 d . . . . .
C126 C 0.7339(3) 0.1771(2) 0.2763(2) 0.0209(9) Uani 1 1 d . . . . .
C127 C 0.7967(3) 0.1297(2) 0.2740(2) 0.0229(10) Uani 1 1 d . . . . .
H127 H 0.857167 0.132097 0.283015 0.028 Uiso 1 1 calc R U . . .
C128 C 0.7679(3) 0.0784(2) 0.2580(2) 0.0252(10) Uani 1 1 d . . . . .
H128 H 0.809304 0.045366 0.256014 0.030 Uiso 1 1 calc R U . . .
C129 C 0.6782(4) 0.0753(2) 0.2447(2) 0.0244(10) Uani 1 1 d . . . . .
H129 H 0.659972 0.040223 0.233420 0.029 Uiso 1 1 calc R U . . .
C130 C 0.6158(3) 0.1226(2) 0.2478(2) 0.0245(10) Uani 1 1 d . . . . .
H130 H 0.555122 0.120171 0.239118 0.029 Uiso 1 1 calc R U . . .
C131 C 0.6445(3) 0.1738(2) 0.2640(2) 0.0203(9) Uani 1 1 d . . . . .
C132 C 0.5988(3) 0.2334(2) 0.2650(2) 0.0190(9) Uani 1 1 d . . . . .
Sn3 Sn 0.11794(2) 0.86167(2) 0.32747(2) 0.01788(7) Uani 1 1 d . . . . .
C301 C 0.3114(3) 0.9208(2) 0.2923(2) 0.0198(9) Uani 1 1 d . . . . .
N301 N 0.2764(3) 0.98005(18) 0.28414(18) 0.0203(8) Uani 1 1 d . . . . .
C302 C 0.4039(3) 0.9051(2) 0.2896(2) 0.0199(9) Uani 1 1 d . . . . .
N302 N 0.2637(3) 0.86892(17) 0.29704(17) 0.0179(7) Uani 1 1 d . . . . .
C303 C 0.4813(3) 0.9392(2) 0.2815(2) 0.0230(10) Uani 1 1 d . . . . .
H303 H 0.476747 0.981746 0.279374 0.028 Uiso 1 1 calc R U . . .
N303 N 0.3065(3) 0.76084(18) 0.29985(18) 0.0220(8) Uani 1 1 d . . . . .
C304 C 0.5634(3) 0.9095(2) 0.2767(2) 0.0267(10) Uani 1 1 d . . . . .
H304 H 0.615839 0.931844 0.272455 0.032 Uiso 1 1 calc R U . . .
N304 N 0.1458(3) 0.78047(17) 0.28826(18) 0.0199(8) Uani 1 1 d . . . . .
C305 C 0.5713(3) 0.8461(3) 0.2780(2) 0.0284(11) Uani 1 1 d . . . . .
H305 H 0.628569 0.826982 0.273543 0.034 Uiso 1 1 calc R U . . .
N305 N -0.0054(3) 0.75754(18) 0.26903(19) 0.0234(8) Uani 1 1 d . . . . .
C306 C 0.4969(3) 0.8120(2) 0.2856(2) 0.0254(10) Uani 1 1 d . . . . .
H306 H 0.502599 0.769736 0.286371 0.031 Uiso 1 1 calc R U . . .
N306 N 0.0032(3) 0.86706(17) 0.26623(18) 0.0197(8) Uani 1 1 d . . . . .
C307 C 0.4117(3) 0.8408(2) 0.2923(2) 0.0214(9) Uani 1 1 d . . . . .
N307 N -0.0318(3) 0.97848(17) 0.24084(18) 0.0201(8) Uani 1 1 d . . . . .
C308 C 0.3248(3) 0.8204(2) 0.2978(2) 0.0214(9) Uani 1 1 d . . . . .
N308 N 0.1230(2) 0.95660(17) 0.26983(17) 0.0170(7) Uani 1 1 d . . . . .
C309 C 0.2259(3) 0.7447(2) 0.2947(2) 0.0206(9) Uani 1 1 d . . . . .
C310 C 0.2086(3) 0.6824(2) 0.2901(2) 0.0230(10) Uani 1 1 d . . . . .
C311 C 0.2675(4) 0.6328(2) 0.2874(2) 0.0277(11) Uani 1 1 d . . . . .
H311 H 0.329631 0.634292 0.292650 0.033 Uiso 1 1 calc R U . . .
C312 C 0.2318(4) 0.5811(2) 0.2768(3) 0.0337(12) Uani 1 1 d . . . . .
H312 H 0.270086 0.546320 0.275378 0.040 Uiso 1 1 calc R U . . .
C313 C 0.1399(4) 0.5796(2) 0.2682(3) 0.0343(13) Uani 1 1 d . . . . .
H313 H 0.117268 0.543973 0.260567 0.041 Uiso 1 1 calc R U . . .
C314 C 0.0815(4) 0.6296(2) 0.2708(3) 0.0315(12) Uani 1 1 d . . . . .
H314 H 0.019382 0.628660 0.265152 0.038 Uiso 1 1 calc R U . . .
C315 C 0.1175(3) 0.6810(2) 0.2819(2) 0.0243(10) Uani 1 1 d . . . . .
C316 C 0.0779(3) 0.7427(2) 0.2802(2) 0.0210(9) Uani 1 1 d . . . . .
C317 C -0.0390(3) 0.8173(2) 0.2584(2) 0.0205(9) Uani 1 1 d . . . . .
C318 C -0.1215(3) 0.8369(2) 0.2318(2) 0.0196(9) Uani 1 1 d . . . . .
C319 C -0.1858(3) 0.8062(2) 0.2084(2) 0.0257(10) Uani 1 1 d . . . . .
H319 H -0.181418 0.763145 0.214202 0.031 Uiso 1 1 calc R U . . .
C320 C -0.2543(3) 0.8402(3) 0.1774(2) 0.0298(11) Uani 1 1 d . . . . .
H320 H -0.297033 0.820179 0.161070 0.036 Uiso 1 1 calc R U . . .
C321 C -0.2625(3) 0.9049(2) 0.1692(2) 0.0268(10) Uani 1 1 d . . . . .
H321 H -0.310950 0.927155 0.147935 0.032 Uiso 1 1 calc R U . . .
C322 C -0.2015(3) 0.9354(2) 0.1917(2) 0.0216(9) Uani 1 1 d . . . . .
H322 H -0.207278 0.978441 0.186103 0.026 Uiso 1 1 calc R U . . .
C323 C -0.1298(3) 0.9014(2) 0.2234(2) 0.0195(9) Uani 1 1 d . . . . .
C324 C -0.0513(3) 0.9185(2) 0.2455(2) 0.0181(9) Uani 1 1 d . . . . .
C325 C 0.0476(3) 0.9939(2) 0.2503(2) 0.0175(8) Uani 1 1 d . . . . .
C326 C 0.0703(3) 1.0579(2) 0.2392(2) 0.0212(9) Uani 1 1 d . . . . .
C327 C 0.0211(3) 1.1119(2) 0.2162(2) 0.0260(10) Uani 1 1 d . . . . .
H327 H -0.038137 1.111326 0.203841 0.031 Uiso 1 1 calc R U . . .
C328 C 0.0613(4) 1.1669(2) 0.2118(3) 0.0309(12) Uani 1 1 d . . . . .
H328 H 0.028544 1.204229 0.197068 0.037 Uiso 1 1 calc R U . . .
C329 C 0.1496(4) 1.1677(2) 0.2288(3) 0.0321(12) Uani 1 1 d . . . . .
H329 H 0.175461 1.205635 0.225863 0.038 Uiso 1 1 calc R U . . .
C330 C 0.1999(4) 1.1135(2) 0.2501(3) 0.0288(11) Uani 1 1 d . . . . .
H330 H 0.259995 1.114019 0.260909 0.035 Uiso 1 1 calc R U . . .
C331 C 0.1593(3) 1.0588(2) 0.2548(2) 0.0207(9) Uani 1 1 d . . . . .
C332 C 0.1928(3) 0.9949(2) 0.2729(2) 0.0195(9) Uani 1 1 d . . . . .
Cs5 Cs 0.65568(2) 0.60657(2) 0.46544(2) 0.02043(6) Uani 1 1 d . . . . .
C501 C 0.5515(4) 0.7321(2) 0.5348(2) 0.0308(11) Uani 1 1 d . . . . .
H50A H 0.497785 0.754303 0.547020 0.037 Uiso 1 1 calc R U . . .
H50B H 0.601435 0.759718 0.529257 0.037 Uiso 1 1 calc R U . . .
N501 N 0.5350(3) 0.71828(19) 0.47748(19) 0.0239(8) Uani 1 1 d . . . . .
O501 O 0.6618(2) 0.65255(16) 0.57453(15) 0.0233(7) Uani 1 1 d . . . . .
C502 C 0.5737(3) 0.6776(2) 0.5839(2) 0.0259(10) Uani 1 1 d . . . . .
H50C H 0.570000 0.689957 0.621850 0.031 Uiso 1 1 calc R U . . .
H50D H 0.529769 0.646226 0.585725 0.031 Uiso 1 1 calc R U . . .
N502 N 0.7756(3) 0.4949(2) 0.45251(19) 0.0316(10) Uani 1 1 d . . . . .
O502 O 0.7437(3) 0.53057(17) 0.57088(16) 0.0286(8) Uani 1 1 d . . . . .
C503 C 0.6878(4) 0.6052(2) 0.6239(2) 0.0265(10) Uani 1 1 d . . . . .
H50E H 0.638101 0.577804 0.636804 0.032 Uiso 1 1 calc R U . . .
H50F H 0.701560 0.623174 0.656951 0.032 Uiso 1 1 calc R U . . .
O503 O 0.6880(2) 0.72619(15) 0.38674(16) 0.0233(7) Uani 1 1 d . . . . .
C504 C 0.7688(4) 0.5692(3) 0.6073(2) 0.0289(11) Uani 1 1 d . . . . .
H50G H 0.813470 0.597459 0.585931 0.035 Uiso 1 1 calc R U . . .
H50H H 0.796245 0.544177 0.643217 0.035 Uiso 1 1 calc R U . . .
O504 O 0.8224(2) 0.62211(15) 0.39146(15) 0.0236(7) Uani 1 1 d . . . . .
C505 C 0.8173(4) 0.4929(3) 0.5564(2) 0.0380(14) Uani 1 1 d . . . . .
H50I H 0.837736 0.463905 0.592469 0.046 Uiso 1 1 calc R U . . .
H50J H 0.867457 0.518569 0.539518 0.046 Uiso 1 1 calc R U . . .
O505 O 0.4627(3) 0.61227(18) 0.43765(16) 0.0298(8) Uani 1 1 d . . . . .
C506 C 0.7911(5) 0.4580(2) 0.5128(2) 0.0371(14) Uani 1 1 d . . . . .
H50K H 0.838750 0.426183 0.510472 0.045 Uiso 1 1 calc R U . . .
H50L H 0.735945 0.437009 0.527924 0.045 Uiso 1 1 calc R U . . .
O506 O 0.5873(3) 0.51909(18) 0.40556(17) 0.0338(9) Uani 1 1 d . . . . .
C507 C 0.5579(3) 0.7705(2) 0.4289(3) 0.0285(11) Uani 1 1 d . . . . .
H50M H 0.535216 0.808687 0.439786 0.034 Uiso 1 1 calc R U . . .
H50N H 0.526750 0.767567 0.393470 0.034 Uiso 1 1 calc R U . . .
C508 C 0.6575(3) 0.7745(2) 0.4139(2) 0.0264(10) Uani 1 1 d . . . . .
H50O H 0.668932 0.814201 0.386955 0.032 Uiso 1 1 calc R U . . .
H50P H 0.690577 0.771427 0.450160 0.032 Uiso 1 1 calc R U . . .
C509 C 0.7809(3) 0.7287(2) 0.3705(2) 0.0249(10) Uani 1 1 d . . . . .
H50Q H 0.815564 0.728362 0.405451 0.030 Uiso 1 1 calc R U . . .
H50R H 0.791260 0.767197 0.341192 0.030 Uiso 1 1 calc R U . . .
C510 C 0.8128(4) 0.6757(2) 0.3450(2) 0.0265(10) Uani 1 1 d . . . . .
H51A H 0.769228 0.669418 0.316789 0.032 Uiso 1 1 calc R U . . .
H51B H 0.870821 0.684111 0.323690 0.032 Uiso 1 1 calc R U . . .
C511 C 0.8497(4) 0.5692(2) 0.3699(2) 0.0327(12) Uani 1 1 d . . . . .
H51C H 0.906957 0.575910 0.347216 0.039 Uiso 1 1 calc R U . . .
H51D H 0.804301 0.561747 0.343469 0.039 Uiso 1 1 calc R U . . .
C512 C 0.8607(4) 0.5143(2) 0.4212(2) 0.0347(13) Uani 1 1 d . . . . .
H51E H 0.889485 0.479875 0.406540 0.042 Uiso 1 1 calc R U . . .
H51F H 0.901166 0.524228 0.449486 0.042 Uiso 1 1 calc R U . . .
C513 C 0.4407(3) 0.7034(3) 0.4746(3) 0.0322(12) Uani 1 1 d . . . . .
H51G H 0.402738 0.741582 0.469804 0.039 Uiso 1 1 calc R U . . .
H51H H 0.422869 0.676392 0.512536 0.039 Uiso 1 1 calc R U . . .
C514 C 0.4221(4) 0.6729(3) 0.4257(3) 0.0374(13) Uani 1 1 d . . . . .
H51I H 0.356865 0.671335 0.422454 0.045 Uiso 1 1 calc R U . . .
H51J H 0.446461 0.696798 0.387915 0.045 Uiso 1 1 calc R U . . .
C515 C 0.4522(4) 0.5821(3) 0.3911(2) 0.0406(15) Uani 1 1 d . . . . .
H51K H 0.481188 0.605090 0.354558 0.049 Uiso 1 1 calc R U . . .
H51L H 0.387830 0.580990 0.384110 0.049 Uiso 1 1 calc R U . . .
C516 C 0.4928(4) 0.5184(3) 0.4064(3) 0.0415(16) Uani 1 1 d . . . . .
H51M H 0.470698 0.497350 0.445895 0.050 Uiso 1 1 calc R U . . .
H51N H 0.474774 0.495707 0.377774 0.050 Uiso 1 1 calc R U . . .
C517 C 0.6282(5) 0.4600(2) 0.4301(3) 0.0393(15) Uani 1 1 d . . . . .
H51O H 0.603359 0.429206 0.412343 0.047 Uiso 1 1 calc R U . . .
H51P H 0.614929 0.448815 0.472986 0.047 Uiso 1 1 calc R U . . .
C518 C 0.7275(5) 0.4603(2) 0.4188(3) 0.0378(14) Uani 1 1 d . . . . .
H51Q H 0.752268 0.417657 0.427847 0.045 Uiso 1 1 calc R U . . .
H51R H 0.739394 0.477527 0.376445 0.045 Uiso 1 1 calc R U . . .
Cs8 Cs 0.78092(2) 0.93764(2) 0.53849(2) 0.01954(6) Uani 1 1 d . . . . .
C801 C 0.7352(3) 1.1054(2) 0.5289(3) 0.0273(11) Uani 1 1 d . . . . .
H80A H 0.716241 1.099260 0.570857 0.033 Uiso 1 1 calc R U . . .
H80B H 0.718353 1.148178 0.509450 0.033 Uiso 1 1 calc R U . . .
N801 N 0.6861(3) 1.06461(18) 0.50224(19) 0.0225(8) Uani 1 1 d . . . . .
O801 O 0.8637(2) 1.04172(16) 0.56545(17) 0.0257(7) Uani 1 1 d . . . . .
C802 C 0.8363(3) 1.0961(2) 0.5248(2) 0.0267(10) Uani 1 1 d . . . . .
H80C H 0.855440 1.093173 0.484456 0.032 Uiso 1 1 calc R U . . .
H80D H 0.864557 1.131186 0.533633 0.032 Uiso 1 1 calc R U . . .
N802 N 0.8775(3) 0.81130(18) 0.57035(19) 0.0230(8) Uani 1 1 d . . . . .
O802 O 0.9705(2) 0.92486(15) 0.57889(15) 0.0237(7) Uani 1 1 d . . . . .
C803 C 0.9590(3) 1.0336(2) 0.5687(2) 0.0268(11) Uani 1 1 d . . . . .
H80E H 0.982294 1.066462 0.584279 0.032 Uiso 1 1 calc R U . . .
H80F H 0.985924 1.035904 0.528857 0.032 Uiso 1 1 calc R U . . .
O803 O 0.7495(2) 0.99353(15) 0.41018(16) 0.0252(7) Uani 1 1 d . . . . .
C804 C 0.9844(3) 0.9726(2) 0.6081(2) 0.0276(11) Uani 1 1 d . . . . .
H80G H 1.047946 0.971249 0.618078 0.033 Uiso 1 1 calc R U . . .
H80H H 0.947708 0.966635 0.645000 0.033 Uiso 1 1 calc R U . . .
O804 O 0.8139(2) 0.86529(15) 0.44660(15) 0.0239(7) Uani 1 1 d . . . . .
C805 C 0.9862(3) 0.8659(2) 0.6170(2) 0.0271(10) Uani 1 1 d . . . . .
H80I H 0.944734 0.861221 0.651727 0.033 Uiso 1 1 calc R U . . .
H80J H 1.048080 0.861683 0.630869 0.033 Uiso 1 1 calc R U . . .
O805 O 0.5914(2) 0.95711(16) 0.58180(15) 0.0241(7) Uani 1 1 d . . . . .
C806 C 0.9720(3) 0.8168(2) 0.5840(2) 0.0259(10) Uani 1 1 d . . . . .
H80K H 1.007822 0.825643 0.546649 0.031 Uiso 1 1 calc R U . . .
H80L H 0.995022 0.777130 0.607635 0.031 Uiso 1 1 calc R U . . .
O806 O 0.7010(2) 0.84301(16) 0.63066(17) 0.0269(8) Uani 1 1 d . . . . .
C807 C 0.6882(4) 1.0848(2) 0.4376(2) 0.0272(11) Uani 1 1 d . . . . .
H80M H 0.747104 1.101218 0.424213 0.033 Uiso 1 1 calc R U . . .
H80N H 0.642206 1.118313 0.426013 0.033 Uiso 1 1 calc R U . . .
C808 C 0.6719(3) 1.0346(2) 0.4068(2) 0.0262(10) Uani 1 1 d . . . . .
H80O H 0.619676 1.012091 0.425532 0.031 Uiso 1 1 calc R U . . .
H80P H 0.658790 1.052645 0.365121 0.031 Uiso 1 1 calc R U . . .
C809 C 0.7385(4) 0.9469(2) 0.3791(2) 0.0268(11) Uani 1 1 d . . . . .
H80Q H 0.732743 0.965473 0.336706 0.032 Uiso 1 1 calc R U . . .
H80R H 0.683508 0.925516 0.393719 0.032 Uiso 1 1 calc R U . . .
C810 C 0.8186(4) 0.9022(2) 0.3883(2) 0.0259(10) Uani 1 1 d . . . . .
H81A H 0.819226 0.876176 0.359605 0.031 Uiso 1 1 calc R U . . .
H81B H 0.874205 0.924498 0.382128 0.031 Uiso 1 1 calc R U . . .
C811 C 0.8896(3) 0.8240(2) 0.4609(2) 0.0260(10) Uani 1 1 d . . . . .
H81C H 0.943435 0.847111 0.461039 0.031 Uiso 1 1 calc R U . . .
H81D H 0.899548 0.799555 0.430951 0.031 Uiso 1 1 calc R U . . .
C812 C 0.8746(3) 0.7820(2) 0.5209(2) 0.0272(11) Uani 1 1 d . . . . .
H81E H 0.815680 0.764280 0.522099 0.033 Uiso 1 1 calc R U . . .
H81F H 0.920632 0.747991 0.526075 0.033 Uiso 1 1 calc R U . . .
C813 C 0.5929(3) 1.0614(2) 0.5259(2) 0.0260(10) Uani 1 1 d . . . . .
H81G H 0.556033 1.047072 0.498400 0.031 Uiso 1 1 calc R U . . .
H81H H 0.569719 1.102927 0.527660 0.031 Uiso 1 1 calc R U . . .
C814 C 0.5822(3) 1.0196(2) 0.5866(2) 0.0239(10) Uani 1 1 d . . . . .
H81I H 0.628225 1.027337 0.612482 0.029 Uiso 1 1 calc R U . . .
H81J H 0.522718 1.027843 0.604076 0.029 Uiso 1 1 calc R U . . .
C815 C 0.5800(4) 0.9160(3) 0.6382(2) 0.0296(11) Uani 1 1 d . . . . .
H81K H 0.516883 0.918591 0.652046 0.036 Uiso 1 1 calc R U . . .
H81L H 0.617528 0.927735 0.666931 0.036 Uiso 1 1 calc R U . . .
C816 C 0.6060(4) 0.8518(3) 0.6341(2) 0.0307(11) Uani 1 1 d . . . . .
H81M H 0.581838 0.822927 0.669032 0.037 Uiso 1 1 calc R U . . .
H81N H 0.580107 0.843532 0.598795 0.037 Uiso 1 1 calc R U . . .
C817 C 0.7292(3) 0.7839(2) 0.6232(3) 0.0293(11) Uani 1 1 d . . . . .
H81O H 0.707580 0.778266 0.585688 0.035 Uiso 1 1 calc R U . . .
H81P H 0.703313 0.752651 0.655538 0.035 Uiso 1 1 calc R U . . .
C818 C 0.8306(3) 0.7759(2) 0.6232(2) 0.0274(11) Uani 1 1 d . . . . .
H81Q H 0.851553 0.787867 0.658138 0.033 Uiso 1 1 calc R U . . .
H81R H 0.847792 0.732188 0.627188 0.033 Uiso 1 1 calc R U . . .
C601 C 0.1518(11) 0.8119(8) 0.0490(6) 0.0435(19) Uani 0.1928(13) 1 d D . P A 2
H60A H 0.088862 0.802165 0.047092 0.052 Uiso 0.1928(13) 1 calc R U P A 2
H60B H 0.189919 0.775656 0.045016 0.052 Uiso 0.1928(13) 1 calc R U P A 2
N601 N 0.1654(8) 0.8243(5) 0.1069(6) 0.0343(13) Uani 0.1928(13) 1 d D . P A 2
O601 O 0.2665(9) 0.8721(6) -0.0050(8) 0.0371(11) Uani 0.1928(13) 1 d D . P A 2
C602 C 0.1732(10) 0.8646(9) -0.0022(7) 0.0400(18) Uani 0.1928(13) 1 d D . P A 2
H60C H 0.154395 0.856004 -0.039251 0.048 Uiso 0.1928(13) 1 calc R U P A 2
H60D H 0.140532 0.902403 0.003321 0.048 Uiso 0.1928(13) 1 calc R U P A 2
N602 N 0.3422(8) 1.0577(6) 0.0951(5) 0.0315(12) Uani 0.1928(13) 1 d D . P A 2
O602 O 0.3301(12) 1.0306(7) -0.0291(6) 0.0419(13) Uani 0.1928(13) 1 d D . P A 2
C603 C 0.2881(15) 0.9298(7) -0.0402(7) 0.0374(16) Uani 0.1928(13) 1 d D . P A 2
H60E H 0.243310 0.943833 -0.070818 0.045 Uiso 0.1928(13) 1 calc R U P A 2
H60F H 0.347352 0.926422 -0.059987 0.045 Uiso 0.1928(13) 1 calc R U P A 2
O603 O 0.3621(10) 0.8242(8) 0.1351(8) 0.0409(12) Uani 0.1928(13) 1 d D . P A 2
C604 C 0.289(2) 0.9757(7) -0.0018(8) 0.0432(18) Uani 0.1928(13) 1 d D . P A 2
H60G H 0.227289 0.985671 0.010144 0.052 Uiso 0.1928(13) 1 calc R U P A 2
H60H H 0.321714 0.956312 0.034262 0.052 Uiso 0.1928(13) 1 calc R U P A 2
O604 O 0.4358(8) 0.9371(7) 0.1173(11) 0.0356(11) Uani 0.1928(13) 1 d D . P A 2
C605 C 0.2984(12) 1.0811(6) -0.0077(6) 0.0377(16) Uani 0.1928(13) 1 d D . P A 2
H60I H 0.239238 1.073349 0.012176 0.045 Uiso 0.1928(13) 1 calc R U P A 2
H60J H 0.291658 1.117350 -0.040706 0.045 Uiso 0.1928(13) 1 calc R U P A 2
O605 O 0.0688(9) 0.9414(6) 0.0902(9) 0.0326(11) Uani 0.1928(13) 1 d D . P A 2
C606 C 0.3637(10) 1.0926(7) 0.0350(5) 0.0332(15) Uani 0.1928(13) 1 d D . P A 2
H60K H 0.425011 1.080537 0.023003 0.040 Uiso 0.1928(13) 1 calc R U P A 2
H60L H 0.361425 1.136632 0.034316 0.040 Uiso 0.1928(13) 1 calc R U P A 2
O606 O 0.1439(11) 1.0442(6) 0.1097(10) 0.0336(12) Uani 0.1928(13) 1 d D . P A 2
C607 C 0.2203(9) 0.7768(8) 0.1445(7) 0.0392(17) Uani 0.1928(13) 1 d D . P A 2
H60M H 0.195300 0.736953 0.146085 0.047 Uiso 0.1928(13) 1 calc R U P A 2
H60N H 0.216160 0.783661 0.184851 0.047 Uiso 0.1928(13) 1 calc R U P A 2
C608 C 0.3173(9) 0.7737(7) 0.1254(10) 0.0378(16) Uani 0.1928(13) 1 d D . P A 2
H60O H 0.346561 0.735278 0.147559 0.045 Uiso 0.1928(13) 1 calc R U P A 2
H60P H 0.322116 0.773555 0.083123 0.045 Uiso 0.1928(13) 1 calc R U P A 2
C609 C 0.4434(12) 0.8345(8) 0.1040(11) 0.0437(19) Uani 0.1928(13) 1 d D . P A 2
H60Q H 0.432441 0.846804 0.061434 0.052 Uiso 0.1928(13) 1 calc R U P A 2
H60R H 0.481292 0.796246 0.111341 0.052 Uiso 0.1928(13) 1 calc R U P A 2
C610 C 0.4916(10) 0.8832(6) 0.1217(11) 0.046(2) Uani 0.1928(13) 1 d D . P A 2
H61A H 0.510964 0.868380 0.162573 0.055 Uiso 0.1928(13) 1 calc R U P A 2
H61B H 0.545620 0.892442 0.095922 0.055 Uiso 0.1928(13) 1 calc R U P A 2
C611 C 0.4834(9) 0.9901(6) 0.1117(9) 0.0386(17) Uani 0.1928(13) 1 d D . P A 2
H61C H 0.505418 1.004058 0.070524 0.046 Uiso 0.1928(13) 1 calc R U P A 2
H61D H 0.535716 0.980775 0.137071 0.046 Uiso 0.1928(13) 1 calc R U P A 2
C612 C 0.4237(10) 1.0404(7) 0.1292(7) 0.0372(16) Uani 0.1928(13) 1 d D . P A 2
H61E H 0.405972 1.027049 0.171276 0.045 Uiso 0.1928(13) 1 calc R U P A 2
H61F H 0.458765 1.077014 0.124665 0.045 Uiso 0.1928(13) 1 calc R U P A 2
C613 C 0.0771(11) 0.8348(7) 0.1343(7) 0.0387(16) Uani 0.1928(13) 1 d D . P A 2
H61G H 0.085994 0.841882 0.173751 0.046 Uiso 0.1928(13) 1 calc R U P A 2
H61H H 0.043731 0.797369 0.139721 0.046 Uiso 0.1928(13) 1 calc R U P A 2
C614 C 0.0217(10) 0.8870(6) 0.1005(11) 0.0365(17) Uani 0.1928(13) 1 d D . P A 2
H61I H 0.006817 0.878640 0.062496 0.044 Uiso 0.1928(13) 1 calc R U P A 2
H61J H -0.034834 0.892208 0.122748 0.044 Uiso 0.1928(13) 1 calc R U P A 2
C615 C 0.0139(10) 0.9925(7) 0.0995(15) 0.0359(18) Uani 0.1928(13) 1 d D . P A 2
H61K H -0.003349 0.986457 0.141733 0.043 Uiso 0.1928(13) 1 calc R U P A 2
H61L H -0.041313 0.996294 0.077166 0.043 Uiso 0.1928(13) 1 calc R U P A 2
C616 C 0.0636(14) 1.0496(7) 0.0800(14) 0.0385(19) Uani 0.1928(13) 1 d D . P A 2
H61M H 0.076712 1.057325 0.037132 0.046 Uiso 0.1928(13) 1 calc R U P A 2
H61N H 0.026121 1.084607 0.087928 0.046 Uiso 0.1928(13) 1 calc R U P A 2
C617 C 0.1856(8) 1.1004(7) 0.1004(9) 0.0398(17) Uani 0.1928(13) 1 d D . P A 2
H61O H 0.148174 1.129118 0.118700 0.048 Uiso 0.1928(13) 1 calc R U P A 2
H61P H 0.191799 1.118530 0.057800 0.048 Uiso 0.1928(13) 1 calc R U P A 2
C618 C 0.2775(9) 1.0902(9) 0.1273(7) 0.0376(16) Uani 0.1928(13) 1 d D . P A 2
H61Q H 0.300481 1.130180 0.127829 0.045 Uiso 0.1928(13) 1 calc R U P A 2
H61R H 0.271605 1.066608 0.168411 0.045 Uiso 0.1928(13) 1 calc R U P A 2
Cs6 Cs 0.24444(13) 0.92729(9) 0.16211(9) 0.0346(6) Uani 0.1928(13) 1 d . . P A 2
C201 C 0.7910(4) 0.5587(3) 0.1066(3) 0.0284(13) Uani 0.8131(15) 1 d D . P B 1
H20A H 0.829047 0.594165 0.096403 0.034 Uiso 0.8131(15) 1 calc R U P B 1
H20B H 0.781322 0.548446 0.149834 0.034 Uiso 0.8131(15) 1 calc R U P B 1
N201 N 0.8392(3) 0.5066(2) 0.0889(2) 0.0241(10) Uani 0.8131(15) 1 d D . P B 1
O201 O 0.6441(3) 0.5276(2) 0.0963(2) 0.0256(9) Uani 0.8131(15) 1 d D . P B 1
C202 C 0.7018(4) 0.5769(3) 0.0785(3) 0.0279(13) Uani 0.8131(15) 1 d D . P B 1
H20C H 0.674834 0.613334 0.090601 0.033 Uiso 0.8131(15) 1 calc R U P B 1
H20D H 0.710131 0.587005 0.035183 0.033 Uiso 0.8131(15) 1 calc R U P B 1
N202 N 0.6189(3) 0.3155(2) 0.0635(2) 0.0230(10) Uani 0.8131(15) 1 d D . P B 1
O202 O 0.5383(3) 0.43621(19) 0.06835(18) 0.0227(8) Uani 0.8131(15) 1 d D . P B 1
C203 C 0.5602(4) 0.5403(3) 0.0695(3) 0.0276(13) Uani 0.8131(15) 1 d D . P B 1
H20E H 0.568789 0.547929 0.026312 0.033 Uiso 0.8131(15) 1 calc R U P B 1
H20F H 0.530597 0.577209 0.079297 0.033 Uiso 0.8131(15) 1 calc R U P B 1
O203 O 0.8676(3) 0.4927(2) -0.06381(19) 0.0313(10) Uani 0.8131(15) 1 d D . P B 1
C204 C 0.5026(4) 0.4867(3) 0.0913(3) 0.0262(13) Uani 0.8131(15) 1 d D . P B 1
H20G H 0.501121 0.475289 0.134737 0.031 Uiso 0.8131(15) 1 calc R U P B 1
H20H H 0.440719 0.497878 0.078267 0.031 Uiso 0.8131(15) 1 calc R U P B 1
O204 O 0.7499(3) 0.3785(2) -0.04887(19) 0.0285(9) Uani 0.8131(15) 1 d D . P B 1
C205 C 0.4951(4) 0.3814(3) 0.0950(3) 0.0259(13) Uani 0.8131(15) 1 d D . P B 1
H20I H 0.429476 0.389227 0.094247 0.031 Uiso 0.8131(15) 1 calc R U P B 1
H20J H 0.512177 0.367193 0.136419 0.031 Uiso 0.8131(15) 1 calc R U P B 1
O205 O 0.8998(3) 0.3772(2) 0.13161(19) 0.0261(9) Uani 0.8131(15) 1 d D . P B 1
C206 C 0.5228(4) 0.3333(3) 0.0615(3) 0.0275(13) Uani 0.8131(15) 1 d D . P B 1
H20K H 0.488678 0.296680 0.077864 0.033 Uiso 0.8131(15) 1 calc R U P B 1
H20L H 0.506655 0.348682 0.020002 0.033 Uiso 0.8131(15) 1 calc R U P B 1
O206 O 0.7895(3) 0.2901(2) 0.1143(2) 0.0287(10) Uani 0.8131(15) 1 d D . P B 1
C207 C 0.8695(4) 0.5207(3) 0.0263(3) 0.0290(14) Uani 0.8131(15) 1 d D . P B 1
H20M H 0.935285 0.522447 0.023545 0.035 Uiso 0.8131(15) 1 calc R U P B 1
H20N H 0.843374 0.561107 0.006370 0.035 Uiso 0.8131(15) 1 calc R U P B 1
C208 C 0.8416(5) 0.4726(4) -0.0045(3) 0.0359(16) Uani 0.8131(15) 1 d D . P B 1
H20O H 0.871578 0.432480 0.012518 0.043 Uiso 0.8131(15) 1 calc R U P B 1
H20P H 0.776140 0.468570 -0.000278 0.043 Uiso 0.8131(15) 1 calc R U P B 1
C209 C 0.8590(5) 0.4488(4) -0.1001(3) 0.0408(19) Uani 0.8131(15) 1 d D . P B 1
H20Q H 0.900411 0.412942 -0.086392 0.049 Uiso 0.8131(15) 1 calc R U P B 1
H20R H 0.876404 0.467691 -0.141315 0.049 Uiso 0.8131(15) 1 calc R U P B 1
C210 C 0.7637(5) 0.4279(3) -0.0976(3) 0.0306(14) Uani 0.8131(15) 1 d D . P B 1
H21A H 0.720788 0.462220 -0.094693 0.037 Uiso 0.8131(15) 1 calc R U P B 1
H21B H 0.752517 0.415240 -0.134285 0.037 Uiso 0.8131(15) 1 calc R U P B 1
C211 C 0.6587(5) 0.3640(3) -0.0409(3) 0.0300(14) Uani 0.8131(15) 1 d D . P B 1
H21C H 0.635662 0.358687 -0.078180 0.036 Uiso 0.8131(15) 1 calc R U P B 1
H21D H 0.622597 0.397485 -0.028728 0.036 Uiso 0.8131(15) 1 calc R U P B 1
C212 C 0.6520(5) 0.3051(3) 0.0065(3) 0.0306(14) Uani 0.8131(15) 1 d D . P B 1
H21E H 0.611372 0.278323 -0.006520 0.037 Uiso 0.8131(15) 1 calc R U P B 1
H21F H 0.711665 0.283679 0.011165 0.037 Uiso 0.8131(15) 1 calc R U P B 1
C213 C 0.9121(4) 0.4838(3) 0.1290(3) 0.0280(13) Uani 0.8131(15) 1 d D . P B 1
H21G H 0.887630 0.476852 0.169904 0.034 Uiso 0.8131(15) 1 calc R U P B 1
H21H H 0.956113 0.515629 0.123943 0.034 Uiso 0.8131(15) 1 calc R U P B 1
C214 C 0.9605(4) 0.4248(3) 0.1201(3) 0.0294(14) Uani 0.8131(15) 1 d D . P B 1
H21I H 0.984863 0.430836 0.079309 0.035 Uiso 0.8131(15) 1 calc R U P B 1
H21J H 1.010875 0.413604 0.147026 0.035 Uiso 0.8131(15) 1 calc R U P B 1
C215 C 0.9369(4) 0.3239(3) 0.1156(3) 0.0313(14) Uani 0.8131(15) 1 d D . P B 1
H21K H 0.996089 0.312638 0.133106 0.038 Uiso 0.8131(15) 1 calc R U P B 1
H21L H 0.945205 0.331718 0.072330 0.038 Uiso 0.8131(15) 1 calc R U P B 1
C216 C 0.8759(4) 0.2727(3) 0.1368(3) 0.0289(14) Uani 0.8131(15) 1 d D . P B 1
H21M H 0.900083 0.236139 0.123638 0.035 Uiso 0.8131(15) 1 calc R U P B 1
H21N H 0.872020 0.262396 0.180284 0.035 Uiso 0.8131(15) 1 calc R U P B 1
C217 C 0.7329(5) 0.2401(3) 0.1182(3) 0.0276(13) Uani 0.8131(15) 1 d D . P B 1
H21O H 0.740314 0.210836 0.156483 0.033 Uiso 0.8131(15) 1 calc R U P B 1
H21P H 0.750871 0.218595 0.086786 0.033 Uiso 0.8131(15) 1 calc R U P B 1
C218 C 0.6363(4) 0.2623(3) 0.1119(3) 0.0274(13) Uani 0.8131(15) 1 d D . P B 1
H21Q H 0.601330 0.228561 0.106218 0.033 Uiso 0.8131(15) 1 calc R U P B 1
H21R H 0.614300 0.272668 0.149116 0.033 Uiso 0.8131(15) 1 calc R U P B 1
C401 C 0.1372(6) 0.8020(3) 0.0178(3) 0.0435(19) Uani 0.8072(13) 1 d D . P A 1
H40A H 0.093752 0.777138 0.004678 0.052 Uiso 0.8072(13) 1 calc R U P A 1
H40B H 0.194937 0.778060 0.022688 0.052 Uiso 0.8072(13) 1 calc R U P A 1
N401 N 0.1059(4) 0.8132(3) 0.0750(3) 0.0343(13) Uani 0.8072(13) 1 d D . P A 1
O401 O 0.2408(3) 0.8722(2) -0.0355(2) 0.0371(11) Uani 0.8072(13) 1 d D . P A 1
C402 C 0.1491(5) 0.8597(3) -0.0297(3) 0.0400(18) Uani 0.8072(13) 1 d D . P A 1
H40C H 0.127925 0.854253 -0.067447 0.048 Uiso 0.8072(13) 1 calc R U P A 1
H40D H 0.113544 0.894177 -0.019015 0.048 Uiso 0.8072(13) 1 calc R U P A 1
N402 N 0.3389(4) 1.0013(3) 0.0971(2) 0.0315(12) Uani 0.8072(13) 1 d D . P A 1
O402 O 0.3697(3) 0.9820(3) -0.0540(2) 0.0419(13) Uani 0.8072(13) 1 d D . P A 1
C403 C 0.2585(5) 0.9203(4) -0.0849(3) 0.0374(16) Uani 0.8072(13) 1 d D . P A 1
H40E H 0.218202 0.956315 -0.083219 0.045 Uiso 0.8072(13) 1 calc R U P A 1
H40F H 0.247226 0.907470 -0.121448 0.045 Uiso 0.8072(13) 1 calc R U P A 1
O403 O 0.2751(4) 0.7852(3) 0.1259(2) 0.0409(12) Uani 0.8072(13) 1 d D . P A 1
C404 C 0.3553(5) 0.9370(4) -0.0854(3) 0.0432(18) Uani 0.8072(13) 1 d D . P A 1
H40G H 0.392110 0.899667 -0.068435 0.052 Uiso 0.8072(13) 1 calc R U P A 1
H40H H 0.376365 0.951769 -0.126681 0.052 Uiso 0.8072(13) 1 calc R U P A 1
O404 O 0.3923(3) 0.8712(2) 0.1404(2) 0.0356(11) Uani 0.8072(13) 1 d D . P A 1
C405 C 0.3424(5) 0.9666(4) 0.0052(3) 0.0377(16) Uani 0.8072(13) 1 d D . P A 1
H40I H 0.369399 0.926090 0.024219 0.045 Uiso 0.8072(13) 1 calc R U P A 1
H40J H 0.276631 0.964549 0.008774 0.045 Uiso 0.8072(13) 1 calc R U P A 1
O405 O 0.0359(3) 0.9380(2) 0.0709(2) 0.0326(11) Uani 0.8072(13) 1 d D . P A 1
C406 C 0.3715(5) 1.0141(3) 0.0352(3) 0.0332(15) Uani 0.8072(13) 1 d D . P A 1
H40K H 0.437472 1.014392 0.033437 0.040 Uiso 0.8072(13) 1 calc R U P A 1
H40L H 0.347602 1.054899 0.014394 0.040 Uiso 0.8072(13) 1 calc R U P A 1
O406 O 0.1463(3) 1.0274(2) 0.0974(2) 0.0336(12) Uani 0.8072(13) 1 d D . P A 1
C407 C 0.1210(5) 0.7604(4) 0.1236(3) 0.0392(17) Uani 0.8072(13) 1 d D . P A 1
H40M H 0.084536 0.727269 0.118165 0.047 Uiso 0.8072(13) 1 calc R U P A 1
H40N H 0.099630 0.771548 0.160569 0.047 Uiso 0.8072(13) 1 calc R U P A 1
C408 C 0.2169(5) 0.7366(3) 0.1300(3) 0.0378(16) Uani 0.8072(13) 1 d D . P A 1
H40O H 0.223478 0.707493 0.168477 0.045 Uiso 0.8072(13) 1 calc R U P A 1
H40P H 0.233777 0.714621 0.098854 0.045 Uiso 0.8072(13) 1 calc R U P A 1
C409 C 0.3601(6) 0.7667(4) 0.1471(4) 0.0437(19) Uani 0.8072(13) 1 d D . P A 1
H40Q H 0.381847 0.729734 0.133797 0.052 Uiso 0.8072(13) 1 calc R U P A 1
H40R H 0.356735 0.756235 0.190582 0.052 Uiso 0.8072(13) 1 calc R U P A 1
C410 C 0.4248(6) 0.8157(4) 0.1262(4) 0.046(2) Uani 0.8072(13) 1 d D . P A 1
H41A H 0.482907 0.802580 0.144767 0.055 Uiso 0.8072(13) 1 calc R U P A 1
H41B H 0.434615 0.822309 0.083147 0.055 Uiso 0.8072(13) 1 calc R U P A 1
C411 C 0.4556(5) 0.9163(4) 0.1297(3) 0.0386(17) Uani 0.8072(13) 1 d D . P A 1
H41C H 0.481403 0.921031 0.089343 0.046 Uiso 0.8072(13) 1 calc R U P A 1
H41D H 0.504645 0.903549 0.157505 0.046 Uiso 0.8072(13) 1 calc R U P A 1
C412 C 0.4121(5) 0.9769(4) 0.1371(3) 0.0372(16) Uani 0.8072(13) 1 d D . P A 1
H41E H 0.388476 0.971734 0.178078 0.045 Uiso 0.8072(13) 1 calc R U P A 1
H41F H 0.458514 1.007184 0.130911 0.045 Uiso 0.8072(13) 1 calc R U P A 1
C413 C 0.0111(5) 0.8346(4) 0.0710(3) 0.0387(16) Uani 0.8072(13) 1 d D . P A 1
H41G H -0.025994 0.800222 0.089871 0.046 Uiso 0.8072(13) 1 calc R U P A 1
H41H H -0.003916 0.846845 0.029032 0.046 Uiso 0.8072(13) 1 calc R U P A 1
C414 C -0.0133(5) 0.8867(3) 0.0986(4) 0.0365(17) Uani 0.8072(13) 1 d D . P A 1
H41I H -0.078064 0.897507 0.095018 0.044 Uiso 0.8072(13) 1 calc R U P A 1
H41J H -0.000297 0.874857 0.140944 0.044 Uiso 0.8072(13) 1 calc R U P A 1
C415 C 0.0025(5) 0.9928(3) 0.0868(3) 0.0359(18) Uani 0.8072(13) 1 d D . P A 1
H41K H -0.006413 0.985246 0.129996 0.043 Uiso 0.8072(13) 1 calc R U P A 1
H41L H -0.055923 1.006155 0.068817 0.043 Uiso 0.8072(13) 1 calc R U P A 1
C416 C 0.0672(5) 1.0418(3) 0.0662(3) 0.0385(19) Uani 0.8072(13) 1 d D . P A 1
H41M H 0.081112 1.046192 0.023684 0.046 Uiso 0.8072(13) 1 calc R U P A 1
H41N H 0.039995 1.081107 0.071954 0.046 Uiso 0.8072(13) 1 calc R U P A 1
C417 C 0.2066(5) 1.0749(4) 0.0829(3) 0.0398(17) Uani 0.8072(13) 1 d D . P A 1
H41O H 0.179839 1.111473 0.095034 0.048 Uiso 0.8072(13) 1 calc R U P A 1
H41P H 0.218252 1.085803 0.039917 0.048 Uiso 0.8072(13) 1 calc R U P A 1
C418 C 0.2941(5) 1.0545(4) 0.1140(3) 0.0376(16) Uani 0.8072(13) 1 d D . P A 1
H41Q H 0.334593 1.088622 0.104752 0.045 Uiso 0.8072(13) 1 calc R U P A 1
H41R H 0.281813 1.044501 0.157003 0.045 Uiso 0.8072(13) 1 calc R U P A 1
C701 C 0.7486(8) 0.5436(6) 0.0565(7) 0.0284(13) Uani 0.1869(15) 1 d D . P B 2
H70A H 0.731655 0.561528 0.015498 0.034 Uiso 0.1869(15) 1 calc R U P B 2
H70B H 0.786600 0.572465 0.068573 0.034 Uiso 0.1869(15) 1 calc R U P B 2
N701 N 0.8015(8) 0.4860(5) 0.0581(5) 0.0241(10) Uani 0.1869(15) 1 d D . P B 2
O701 O 0.6018(8) 0.5055(8) 0.0714(7) 0.0256(9) Uani 0.1869(15) 1 d D . P B 2
C702 C 0.6648(8) 0.5369(10) 0.0954(9) 0.0279(13) Uani 0.1869(15) 1 d D . P B 2
H70C H 0.679399 0.513784 0.135475 0.033 Uiso 0.1869(15) 1 calc R U P B 2
H70D H 0.638891 0.577609 0.097916 0.033 Uiso 0.1869(15) 1 calc R U P B 2
N702 N 0.5717(7) 0.2922(5) 0.0698(5) 0.0230(10) Uani 0.1869(15) 1 d D . P B 2
O702 O 0.4924(11) 0.4047(5) 0.0893(9) 0.0227(8) Uani 0.1869(15) 1 d D . P B 2
C703 C 0.5169(9) 0.5053(7) 0.1005(9) 0.0276(13) Uani 0.1869(15) 1 d D . P B 2
H70E H 0.490509 0.547486 0.094364 0.033 Uiso 0.1869(15) 1 calc R U P B 2
H70F H 0.523276 0.488844 0.143212 0.033 Uiso 0.1869(15) 1 calc R U P B 2
O703 O 0.8392(11) 0.4487(9) -0.0816(5) 0.0313(10) Uani 0.1869(15) 1 d D . P B 2
C704 C 0.4566(8) 0.4666(5) 0.0766(9) 0.0262(13) Uani 0.1869(15) 1 d D . P B 2
H70G H 0.395945 0.468554 0.094909 0.031 Uiso 0.1869(15) 1 calc R U P B 2
H70H H 0.452029 0.482080 0.033660 0.031 Uiso 0.1869(15) 1 calc R U P B 2
O704 O 0.6591(9) 0.3562(8) -0.0813(5) 0.0285(9) Uani 0.1869(15) 1 d D . P B 2
C705 C 0.4400(9) 0.3664(6) 0.0652(8) 0.0259(13) Uani 0.1869(15) 1 d D . P B 2
H70I H 0.442659 0.379088 0.021736 0.031 Uiso 0.1869(15) 1 calc R U P B 2
H70J H 0.376851 0.369935 0.078774 0.031 Uiso 0.1869(15) 1 calc R U P B 2
O705 O 0.8548(8) 0.3651(5) 0.1096(7) 0.0261(9) Uani 0.1869(15) 1 d D . P B 2
C706 C 0.4761(8) 0.3012(5) 0.0847(7) 0.0275(13) Uani 0.1869(15) 1 d D . P B 2
H70K H 0.466717 0.287783 0.127831 0.033 Uiso 0.1869(15) 1 calc R U P B 2
H70L H 0.441579 0.275072 0.066372 0.033 Uiso 0.1869(15) 1 calc R U P B 2
O706 O 0.7535(8) 0.2627(9) 0.1193(9) 0.0287(10) Uani 0.1869(15) 1 d D . P B 2
C707 C 0.8536(11) 0.4858(8) 0.0028(6) 0.0290(14) Uani 0.1869(15) 1 d D . P B 2
H70M H 0.918033 0.486217 0.009804 0.035 Uiso 0.1869(15) 1 calc R U P B 2
H70N H 0.836861 0.523131 -0.027153 0.035 Uiso 0.1869(15) 1 calc R U P B 2
C708 C 0.8363(16) 0.4298(6) -0.0201(6) 0.0359(16) Uani 0.1869(15) 1 d D . P B 2
H70O H 0.882681 0.396971 -0.006851 0.043 Uiso 0.1869(15) 1 calc R U P B 2
H70P H 0.777161 0.414391 -0.005707 0.043 Uiso 0.1869(15) 1 calc R U P B 2
C709 C 0.7577(13) 0.4402(6) -0.1100(10) 0.0408(19) Uani 0.1869(15) 1 d D . P B 2
H70Q H 0.761056 0.462268 -0.151807 0.049 Uiso 0.1869(15) 1 calc R U P B 2
H70R H 0.705626 0.457835 -0.090997 0.049 Uiso 0.1869(15) 1 calc R U P B 2
C710 C 0.7442(10) 0.3728(8) -0.1064(7) 0.0306(14) Uani 0.1869(15) 1 d D . P B 2
H71A H 0.750036 0.364967 -0.146283 0.037 Uiso 0.1869(15) 1 calc R U P B 2
H71B H 0.791188 0.347486 -0.082290 0.037 Uiso 0.1869(15) 1 calc R U P B 2
C711 C 0.6573(15) 0.3462(12) -0.0191(6) 0.0300(14) Uani 0.1869(15) 1 d D . P B 2
H71C H 0.643382 0.385144 -0.007180 0.036 Uiso 0.1869(15) 1 calc R U P B 2
H71D H 0.716246 0.329400 -0.003840 0.036 Uiso 0.1869(15) 1 calc R U P B 2
C712 C 0.5856(10) 0.3013(7) 0.0060(5) 0.0306(14) Uani 0.1869(15) 1 d D . P B 2
H71E H 0.528584 0.316434 -0.013238 0.037 Uiso 0.1869(15) 1 calc R U P B 2
H71F H 0.603055 0.261543 -0.003457 0.037 Uiso 0.1869(15) 1 calc R U P B 2
C713 C 0.8565(12) 0.4719(6) 0.1100(6) 0.0280(13) Uani 0.1869(15) 1 d D . P B 2
H71G H 0.817213 0.472002 0.145154 0.034 Uiso 0.1869(15) 1 calc R U P B 2
H71H H 0.898649 0.504593 0.106561 0.034 Uiso 0.1869(15) 1 calc R U P B 2
C714 C 0.9098(9) 0.4106(5) 0.1193(9) 0.0294(14) Uani 0.1869(15) 1 d D . P B 2
H71I H 0.962369 0.414139 0.091784 0.035 Uiso 0.1869(15) 1 calc R U P B 2
H71J H 0.931515 0.398960 0.159890 0.035 Uiso 0.1869(15) 1 calc R U P B 2
C715 C 0.8895(11) 0.3055(5) 0.1346(9) 0.0313(14) Uani 0.1869(15) 1 d D . P B 2
H71K H 0.877090 0.295671 0.177597 0.038 Uiso 0.1869(15) 1 calc R U P B 2
H71L H 0.955013 0.303010 0.127578 0.038 Uiso 0.1869(15) 1 calc R U P B 2
C716 C 0.8472(8) 0.2605(6) 0.1077(10) 0.0289(14) Uani 0.1869(15) 1 d D . P B 2
H71M H 0.859793 0.270282 0.064778 0.035 Uiso 0.1869(15) 1 calc R U P B 2
H71N H 0.872884 0.218976 0.124297 0.035 Uiso 0.1869(15) 1 calc R U P B 2
C717 C 0.7063(8) 0.2210(7) 0.0953(8) 0.0276(13) Uani 0.1869(15) 1 d D . P B 2
H71O H 0.723354 0.178633 0.115807 0.033 Uiso 0.1869(15) 1 calc R U P B 2
H71P H 0.723403 0.225979 0.053170 0.033 Uiso 0.1869(15) 1 calc R U P B 2
C718 C 0.6068(8) 0.2323(6) 0.1019(7) 0.0274(13) Uani 0.1869(15) 1 d D . P B 2
H71Q H 0.576852 0.200486 0.088246 0.033 Uiso 0.1869(15) 1 calc R U P B 2
H71R H 0.590771 0.227672 0.144117 0.033 Uiso 0.1869(15) 1 calc R U P B 2
Cs7 Cs 0.66261(15) 0.37546(9) 0.14604(8) 0.0276(5) Uani 0.1869(15) 1 d . . P B 2
Cs4 Cs 0.19699(3) 0.89855(2) 0.15726(2) 0.02769(13) Uani 0.8072(13) 1 d . . P A 1
Cs2 Cs 0.70381(3) 0.39928(2) 0.14925(2) 0.02142(12) Uani 0.8131(15) 1 d . . P B 1
C27 C 0.9210(8) 0.7027(9) 0.0345(8) 0.016(4) Uani 0.125 1 d G U P C 1
H27A H 0.948328 0.725178 0.059596 0.023 Uiso 0.125 1 calc R U P C 1
H27B H 0.958025 0.704651 -0.001441 0.023 Uiso 0.125 1 calc R U P C 1
H27C H 0.916297 0.660109 0.055524 0.023 Uiso 0.125 1 calc R U P C 1
C21 C 0.8292(7) 0.7308(5) 0.0187(5) 0.031(4) Uani 0.25 1 d G U P . .
H21 H 0.887229 0.713336 0.028572 0.038 Uiso 0.125 1 calc R U P C 2
C22 C 0.7804(9) 0.7628(7) 0.0549(5) 0.042(5) Uani 0.25 1 d G U P C .
H22 H 0.805735 0.767097 0.089964 0.050 Uiso 0.25 1 calc R U P . .
C23 C 0.6961(9) 0.7884(7) 0.0410(6) 0.037(5) Uani 0.25 1 d G U P . .
H23 H 0.664027 0.810074 0.066350 0.045 Uiso 0.25 1 calc R U P C .
C24 C 0.6585(7) 0.7823(6) -0.0102(6) 0.029(4) Uani 0.25 1 d G U P C .
H24 H 0.600378 0.799676 -0.020069 0.034 Uiso 0.125 1 calc R U P D 1
C25 C 0.7060(8) 0.7509(7) -0.0468(5) 0.031(4) Uani 0.25 1 d G U P . .
H25 H 0.680478 0.746876 -0.081974 0.038 Uiso 0.25 1 calc R U P C .
C26 C 0.7902(8) 0.7252(6) -0.0326(5) 0.031(4) Uani 0.25 1 d G U P C .
H26 H 0.822091 0.703559 -0.057991 0.037 Uiso 0.25 1 calc R U P . .
C28 C 0.567(2) 0.8117(16) -0.0259(15) 0.016(4) Uani 0.125 1 d . . P C 2
H28A H 0.525772 0.800875 0.008162 0.023 Uiso 0.125 1 calc R U P C 2
H28B H 0.545209 0.797133 -0.058707 0.023 Uiso 0.125 1 calc R U P C 2
H28C H 0.570634 0.856030 -0.037304 0.023 Uiso 0.125 1 calc R U P C 2
C11 C 0.8765(2) 0.30185(13) 0.48145(17) 0.0392(13) Uani 1 1 d G U . . .
C12 C 0.8991(3) 0.29257(18) 0.54005(15) 0.0626(18) Uani 1 1 d G U . . .
H12 H 0.865533 0.266198 0.569666 0.075 Uiso 1 1 calc R U . . .
C13 C 0.9697(3) 0.3212(2) 0.55554(14) 0.0649(19) Uani 1 1 d G U . . .
H13 H 0.984019 0.314612 0.595674 0.078 Uiso 1 1 calc R U . . .
C14 C 1.0195(3) 0.35948(19) 0.5130(2) 0.0600(18) Uani 1 1 d G U . . .
H14 H 1.068232 0.378943 0.523865 0.072 Uiso 1 1 calc R U . . .
C15 C 0.9981(2) 0.36937(16) 0.45440(18) 0.0408(13) Uani 1 1 d G U . . .
H15 H 1.031874 0.395724 0.424923 0.049 Uiso 1 1 calc R U . . .
C16 C 0.9274(2) 0.34069(15) 0.43931(13) 0.0283(10) Uani 1 1 d G U . . .
H16 H 0.913106 0.347597 0.399150 0.034 Uiso 1 1 calc R U . . .
C17 C 0.7998(3) 0.2705(2) 0.4643(3) 0.101(4) Uani 1 1 d G U . . .
H17A H 0.820445 0.248809 0.434074 0.151 Uiso 1 1 calc R U . . .
H17B H 0.752196 0.300873 0.448958 0.151 Uiso 1 1 calc R U . . .
H17C H 0.776902 0.241354 0.498884 0.151 Uiso 1 1 calc R U . . .

loop_
_atom_site_aniso_label
_atom_site_aniso_U_11
_atom_site_aniso_U_22
_atom_site_aniso_U_33
_atom_site_aniso_U_23
_atom_site_aniso_U_13
_atom_site_aniso_U_12
Sn1 0.02310(16) 0.01893(15) 0.01724(15) -0.00280(12) 0.00539(12) 0.00272(12)
C101 0.020(2) 0.028(2) 0.019(2) -0.0017(19) 0.0071(18) 0.0006(18)
N101 0.026(2) 0.021(2) 0.022(2) 0.0006(16) 0.0077(16) -0.0003(16)
C102 0.023(2) 0.033(3) 0.018(2) -0.0019(19) 0.0069(18) 0.001(2)
N102 0.026(2) 0.0205(19) 0.0196(19) -0.0026(15) 0.0048(16) 0.0050(16)
C103 0.027(3) 0.033(3) 0.032(3) -0.001(2) 0.002(2) 0.003(2)
N103 0.036(2) 0.026(2) 0.019(2) -0.0037(17) 0.0040(17) 0.0126(18)
C104 0.027(3) 0.048(4) 0.038(3) -0.006(3) -0.003(2) -0.001(2)
N104 0.030(2) 0.0163(19) 0.023(2) -0.0034(16) 0.0044(17) 0.0061(16)
C105 0.028(3) 0.042(3) 0.036(3) -0.001(3) -0.002(2) 0.009(2)
N105 0.031(2) 0.0170(19) 0.023(2) -0.0047(16) 0.0042(17) 0.0005(16)
C106 0.030(3) 0.036(3) 0.028(3) -0.001(2) 0.004(2) 0.008(2)
N106 0.023(2) 0.0146(18) 0.0215(19) -0.0036(15) 0.0041(15) -0.0010(15)
C107 0.025(3) 0.031(3) 0.022(2) -0.003(2) 0.0095(19) 0.005(2)
N107 0.0201(19) 0.0152(18) 0.025(2) -0.0047(15) 0.0030(16) -0.0011(14)
C108 0.021(2) 0.033(3) 0.018(2) -0.0024(19) 0.0041(18) 0.008(2)
N108 0.0196(19) 0.0162(18) 0.0211(19) -0.0015(15) 0.0034(15) 0.0014(14)
C109 0.034(3) 0.024(2) 0.019(2) -0.0081(19) -0.001(2) 0.010(2)
C110 0.047(3) 0.024(3) 0.017(2) -0.0068(19) 0.000(2) 0.013(2)
C111 0.051(4) 0.030(3) 0.030(3) -0.013(2) -0.007(3) 0.017(3)
C112 0.064(4) 0.022(3) 0.039(3) -0.010(2) -0.012(3) 0.015(3)
C113 0.064(4) 0.023(3) 0.044(4) -0.011(2) -0.021(3) 0.009(3)
C114 0.053(4) 0.020(2) 0.034(3) -0.008(2) -0.012(3) 0.007(2)
C115 0.045(3) 0.020(2) 0.019(2) -0.0071(19) -0.005(2) 0.008(2)
C116 0.036(3) 0.017(2) 0.018(2) -0.0053(17) 0.0021(19) 0.0026(19)
C117 0.036(3) 0.012(2) 0.019(2) -0.0036(17) 0.0057(19) -0.0015(18)
C118 0.030(3) 0.016(2) 0.021(2) -0.0059(17) 0.0047(19) -0.0030(18)
C119 0.036(3) 0.017(2) 0.027(3) -0.0054(19) 0.000(2) -0.006(2)
C120 0.030(3) 0.024(2) 0.035(3) -0.005(2) 0.000(2) -0.008(2)
C121 0.027(3) 0.024(2) 0.032(3) -0.004(2) -0.002(2) -0.003(2)
C122 0.026(2) 0.017(2) 0.024(2) -0.0047(18) -0.0001(19) -0.0014(18)
C123 0.028(2) 0.017(2) 0.020(2) -0.0038(17) 0.0023(18) -0.0040(18)
C124 0.029(2) 0.013(2) 0.019(2) -0.0024(17) 0.0057(18) -0.0007(17)
C125 0.022(2) 0.015(2) 0.020(2) -0.0001(17) 0.0035(18) 0.0007(17)
C126 0.023(2) 0.014(2) 0.024(2) -0.0005(17) 0.0041(18) -0.0015(17)
C127 0.021(2) 0.018(2) 0.029(3) -0.0035(19) 0.0003(19) -0.0011(17)
C128 0.029(3) 0.016(2) 0.030(3) -0.0041(19) 0.000(2) 0.0003(18)
C129 0.034(3) 0.016(2) 0.022(2) -0.0020(18) 0.001(2) -0.0052(19)
C130 0.025(2) 0.023(2) 0.022(2) 0.0014(19) 0.0029(19) -0.0068(19)
C131 0.023(2) 0.016(2) 0.019(2) 0.0003(17) 0.0054(18) -0.0020(17)
C132 0.019(2) 0.016(2) 0.019(2) -0.0003(17) 0.0052(17) -0.0019(16)
Sn3 0.02103(15) 0.01418(14) 0.01778(14) -0.00260(11) -0.00021(11) -0.00051(11)
C301 0.022(2) 0.016(2) 0.021(2) -0.0040(17) -0.0006(18) -0.0017(17)
N301 0.0165(18) 0.0177(18) 0.026(2) -0.0037(15) -0.0009(15) -0.0018(14)
C302 0.020(2) 0.022(2) 0.018(2) -0.0050(17) -0.0025(17) -0.0014(17)
N302 0.0158(18) 0.0166(18) 0.0213(19) -0.0032(15) -0.0046(15) -0.0014(14)
C303 0.020(2) 0.027(2) 0.023(2) -0.0065(19) -0.0014(18) -0.0041(18)
N303 0.022(2) 0.0168(18) 0.026(2) -0.0047(16) -0.0018(16) 0.0027(15)
C304 0.019(2) 0.035(3) 0.027(3) -0.009(2) -0.0014(19) -0.004(2)
N304 0.0181(19) 0.0147(18) 0.026(2) -0.0027(15) -0.0005(15) -0.0011(14)
C305 0.021(2) 0.034(3) 0.028(3) -0.005(2) 0.004(2) 0.003(2)
N305 0.026(2) 0.0142(18) 0.029(2) -0.0038(16) 0.0047(17) -0.0048(15)
C306 0.025(2) 0.026(2) 0.024(2) -0.005(2) -0.0002(19) 0.0044(19)
N306 0.022(2) 0.0141(17) 0.023(2) -0.0046(15) 0.0009(15) -0.0019(14)
C307 0.022(2) 0.023(2) 0.019(2) -0.0035(18) -0.0017(18) 0.0015(18)
N307 0.0208(19) 0.0170(18) 0.022(2) -0.0050(15) -0.0021(15) 0.0021(15)
C308 0.025(2) 0.017(2) 0.022(2) -0.0037(17) -0.0038(18) 0.0036(18)
N308 0.0163(18) 0.0146(17) 0.0203(19) -0.0036(14) -0.0016(14) -0.0022(14)
C309 0.023(2) 0.016(2) 0.020(2) -0.0007(17) -0.0015(18) 0.0035(17)
C310 0.028(3) 0.015(2) 0.024(2) -0.0014(18) -0.0002(19) -0.0005(18)
C311 0.030(3) 0.018(2) 0.032(3) -0.002(2) -0.002(2) 0.0018(19)
C312 0.039(3) 0.016(2) 0.045(3) -0.005(2) 0.001(3) 0.002(2)
C313 0.037(3) 0.015(2) 0.050(4) -0.007(2) 0.001(3) -0.002(2)
C314 0.032(3) 0.017(2) 0.046(3) -0.007(2) 0.005(2) -0.007(2)
C315 0.031(3) 0.013(2) 0.026(2) 0.0003(18) 0.003(2) -0.0022(18)
C316 0.024(2) 0.016(2) 0.022(2) -0.0032(17) 0.0028(18) -0.0051(17)
C317 0.019(2) 0.019(2) 0.025(2) -0.0078(18) 0.0014(18) -0.0035(17)
C318 0.018(2) 0.022(2) 0.020(2) -0.0076(18) 0.0056(17) -0.0054(17)
C319 0.020(2) 0.023(2) 0.036(3) -0.011(2) 0.005(2) -0.0081(18)
C320 0.020(2) 0.037(3) 0.037(3) -0.016(2) 0.002(2) -0.009(2)
C321 0.018(2) 0.034(3) 0.030(3) -0.011(2) -0.003(2) 0.001(2)
C322 0.016(2) 0.024(2) 0.025(2) -0.0088(19) 0.0045(18) -0.0010(17)
C323 0.017(2) 0.024(2) 0.019(2) -0.0068(18) 0.0038(17) -0.0039(17)
C324 0.017(2) 0.017(2) 0.020(2) -0.0047(17) 0.0005(17) -0.0025(16)
C325 0.018(2) 0.016(2) 0.019(2) -0.0044(16) -0.0017(17) 0.0013(16)
C326 0.022(2) 0.019(2) 0.023(2) -0.0056(18) -0.0035(18) -0.0012(17)
C327 0.026(3) 0.020(2) 0.032(3) -0.004(2) -0.008(2) 0.0012(19)
C328 0.034(3) 0.017(2) 0.040(3) 0.000(2) -0.013(2) 0.004(2)
C329 0.037(3) 0.018(2) 0.042(3) -0.004(2) -0.011(2) -0.006(2)
C330 0.027(3) 0.017(2) 0.041(3) -0.002(2) -0.006(2) -0.0045(19)
C331 0.022(2) 0.016(2) 0.024(2) -0.0048(18) -0.0036(18) -0.0017(17)
C332 0.022(2) 0.016(2) 0.021(2) -0.0060(17) -0.0022(18) -0.0046(17)
Cs5 0.02482(14) 0.01694(13) 0.02008(13) -0.00509(10) 0.00060(11) -0.00322(10)
C501 0.031(3) 0.027(3) 0.036(3) -0.014(2) 0.005(2) 0.002(2)
N501 0.021(2) 0.022(2) 0.029(2) -0.0067(17) -0.0005(17) -0.0011(16)
O501 0.0195(16) 0.0278(18) 0.0219(17) -0.0048(14) 0.0056(13) -0.0041(13)
C502 0.026(3) 0.031(3) 0.024(2) -0.014(2) 0.006(2) -0.004(2)
N502 0.052(3) 0.022(2) 0.018(2) -0.0015(17) 0.0072(19) 0.001(2)
O502 0.036(2) 0.0283(19) 0.0218(17) -0.0073(15) 0.0004(15) 0.0022(15)
C503 0.033(3) 0.029(3) 0.019(2) -0.0075(19) 0.005(2) -0.009(2)
O503 0.0207(17) 0.0164(15) 0.0335(19) -0.0061(14) 0.0005(14) -0.0054(13)
C504 0.031(3) 0.033(3) 0.023(2) -0.006(2) -0.007(2) -0.002(2)
O504 0.0281(18) 0.0203(16) 0.0221(17) -0.0046(13) 0.0026(14) -0.0023(13)
C505 0.050(4) 0.036(3) 0.025(3) -0.005(2) 0.001(2) 0.012(3)
O505 0.031(2) 0.039(2) 0.0210(17) -0.0070(15) -0.0026(15) -0.0124(16)
C506 0.062(4) 0.021(3) 0.024(3) 0.000(2) 0.009(3) 0.009(2)
O506 0.044(2) 0.031(2) 0.030(2) -0.0111(16) 0.0092(17) -0.0186(17)
C507 0.025(3) 0.022(2) 0.038(3) -0.006(2) -0.003(2) 0.0014(19)
C508 0.026(3) 0.018(2) 0.037(3) -0.008(2) 0.000(2) -0.0031(18)
C509 0.023(2) 0.022(2) 0.030(3) -0.005(2) 0.000(2) -0.0088(19)
C510 0.033(3) 0.023(2) 0.023(2) -0.0033(19) 0.003(2) -0.007(2)
C511 0.048(3) 0.025(3) 0.023(3) -0.005(2) 0.011(2) 0.002(2)
C512 0.053(4) 0.023(3) 0.023(3) -0.001(2) 0.011(2) 0.007(2)
C513 0.017(2) 0.032(3) 0.045(3) -0.004(2) -0.002(2) 0.001(2)
C514 0.028(3) 0.046(3) 0.035(3) 0.000(3) -0.007(2) -0.011(2)
C515 0.038(3) 0.068(4) 0.021(3) -0.017(3) 0.002(2) -0.020(3)
C516 0.054(4) 0.050(4) 0.030(3) -0.025(3) 0.012(3) -0.033(3)
C517 0.069(4) 0.023(3) 0.030(3) -0.014(2) 0.017(3) -0.021(3)
C518 0.064(4) 0.021(3) 0.029(3) -0.009(2) 0.014(3) -0.005(3)
Cs8 0.01742(13) 0.01667(13) 0.02465(14) -0.00444(10) -0.00069(10) -0.00307(10)
C801 0.024(2) 0.023(2) 0.039(3) -0.013(2) 0.002(2) -0.0060(19)
N801 0.020(2) 0.0208(19) 0.028(2) -0.0068(16) 0.0005(16) -0.0044(15)
O801 0.0174(16) 0.0231(17) 0.038(2) -0.0093(15) 0.0009(14) -0.0067(13)
C802 0.025(3) 0.025(2) 0.033(3) -0.010(2) 0.004(2) -0.0102(19)
N802 0.0187(19) 0.0192(19) 0.031(2) -0.0040(16) -0.0034(16) -0.0038(15)
O802 0.0256(18) 0.0225(17) 0.0263(18) -0.0107(14) -0.0007(14) -0.0070(14)
C803 0.019(2) 0.029(3) 0.037(3) -0.017(2) 0.005(2) -0.0081(19)
O803 0.0289(19) 0.0195(16) 0.0284(18) -0.0059(14) -0.0082(15) -0.0038(14)
C804 0.021(2) 0.032(3) 0.036(3) -0.018(2) -0.003(2) -0.007(2)
O804 0.0254(18) 0.0201(16) 0.0253(18) -0.0032(14) -0.0012(14) -0.0022(13)
C805 0.023(2) 0.029(3) 0.029(3) -0.006(2) -0.007(2) -0.004(2)
O805 0.0226(17) 0.0257(18) 0.0232(17) -0.0039(14) 0.0027(14) -0.0028(14)
C806 0.023(2) 0.021(2) 0.034(3) -0.007(2) -0.008(2) 0.0007(18)
O806 0.0191(17) 0.0247(18) 0.036(2) -0.0042(15) -0.0030(15) -0.0041(14)
C807 0.032(3) 0.020(2) 0.028(3) -0.0012(19) -0.004(2) -0.001(2)
C808 0.026(3) 0.027(2) 0.025(2) -0.002(2) -0.006(2) -0.003(2)
C809 0.035(3) 0.021(2) 0.026(3) -0.0048(19) -0.010(2) -0.008(2)
C810 0.032(3) 0.023(2) 0.025(2) -0.009(2) 0.000(2) -0.008(2)
C811 0.021(2) 0.022(2) 0.037(3) -0.011(2) -0.002(2) -0.0023(18)
C812 0.021(2) 0.018(2) 0.041(3) -0.004(2) -0.003(2) -0.0005(18)
C813 0.018(2) 0.025(2) 0.037(3) -0.011(2) -0.002(2) 0.0014(18)
C814 0.016(2) 0.030(3) 0.030(3) -0.016(2) 0.0015(19) -0.0024(18)
C815 0.023(3) 0.040(3) 0.023(2) -0.002(2) 0.003(2) -0.003(2)
C816 0.026(3) 0.033(3) 0.030(3) 0.000(2) 0.002(2) -0.008(2)
C817 0.026(3) 0.023(2) 0.036(3) 0.001(2) -0.001(2) -0.009(2)
C818 0.027(3) 0.019(2) 0.033(3) 0.001(2) -0.003(2) -0.0026(19)
C601 0.055(5) 0.037(4) 0.035(4) -0.006(3) 0.004(4) 0.009(3)
N601 0.031(3) 0.035(3) 0.037(3) -0.012(3) 0.007(2) 0.006(2)
O601 0.039(3) 0.042(3) 0.029(3) -0.009(2) -0.004(2) 0.008(2)
C602 0.040(4) 0.040(4) 0.035(4) -0.002(3) 0.002(3) 0.012(3)
N602 0.032(3) 0.044(3) 0.018(2) -0.007(2) 0.005(2) -0.001(2)
O602 0.038(3) 0.065(4) 0.024(2) -0.013(2) 0.000(2) -0.001(3)
C603 0.035(4) 0.048(4) 0.027(3) -0.008(3) 0.001(3) 0.004(3)
O603 0.037(3) 0.044(3) 0.043(3) -0.015(2) 0.000(2) 0.010(2)
C604 0.036(4) 0.066(5) 0.028(4) -0.016(4) 0.001(3) 0.009(4)
O604 0.031(3) 0.044(3) 0.031(3) -0.010(2) 0.003(2) 0.006(2)
C605 0.034(4) 0.057(5) 0.019(3) -0.004(3) -0.006(3) 0.005(3)
O605 0.032(3) 0.037(2) 0.029(3) -0.010(2) 0.003(2) 0.004(2)
C606 0.028(3) 0.047(4) 0.022(3) -0.006(3) 0.005(3) -0.002(3)
O606 0.033(2) 0.038(3) 0.027(3) -0.004(2) 0.005(2) 0.004(2)
C607 0.047(4) 0.047(4) 0.022(3) -0.007(3) 0.008(3) -0.005(3)
C608 0.049(4) 0.028(3) 0.032(4) 0.000(3) -0.001(3) 0.004(3)
C609 0.053(5) 0.042(4) 0.036(4) -0.015(3) -0.007(4) 0.018(4)
C610 0.037(4) 0.059(5) 0.036(4) -0.005(4) -0.001(3) 0.019(4)
C611 0.036(4) 0.050(5) 0.027(4) -0.004(3) -0.006(3) 0.008(3)
C612 0.033(4) 0.059(5) 0.019(3) -0.008(3) 0.005(3) -0.005(3)
C613 0.034(4) 0.043(4) 0.039(4) -0.011(3) 0.003(3) 0.000(3)
C614 0.025(4) 0.045(4) 0.034(3) -0.003(3) 0.011(4) 0.006(3)
C615 0.032(3) 0.048(4) 0.024(4) -0.005(3) 0.004(3) 0.015(3)
C616 0.042(4) 0.043(4) 0.027(4) -0.006(3) 0.003(3) 0.011(3)
C617 0.037(4) 0.039(4) 0.040(4) -0.006(3) 0.010(3) 0.003(3)
C618 0.038(4) 0.042(4) 0.032(4) -0.008(3) 0.009(3) -0.004(3)
Cs6 0.0310(10) 0.0337(10) 0.0388(10) -0.0087(8) 0.0055(8) -0.0039(8)
C201 0.026(3) 0.030(3) 0.031(3) -0.009(3) -0.002(3) -0.004(2)
N201 0.024(3) 0.028(3) 0.018(2) -0.0013(19) 0.0024(19) 0.001(2)
O201 0.020(2) 0.025(2) 0.029(2) -0.0018(18) 0.0023(18) -0.0001(17)
C202 0.029(3) 0.024(3) 0.030(3) -0.005(2) -0.002(3) 0.000(2)
N202 0.022(3) 0.023(3) 0.023(2) -0.004(2) 0.007(2) -0.0001(18)
O202 0.021(2) 0.025(2) 0.021(2) -0.0053(17) 0.0050(16) 0.0015(16)
C203 0.029(3) 0.028(3) 0.026(3) -0.007(2) -0.007(2) 0.008(2)
O203 0.042(3) 0.033(2) 0.019(2) -0.0054(18) -0.0001(19) -0.004(2)
C204 0.021(3) 0.032(3) 0.026(3) -0.009(3) -0.001(2) 0.006(2)
O204 0.030(2) 0.031(2) 0.021(2) -0.0007(18) -0.0005(17) 0.0043(18)
C205 0.022(3) 0.024(3) 0.028(3) -0.001(3) 0.008(2) -0.002(3)
O205 0.018(2) 0.031(2) 0.025(2) 0.0002(18) 0.0034(16) 0.0027(17)
C206 0.026(3) 0.027(3) 0.028(3) -0.005(2) 0.000(2) -0.002(2)
O206 0.025(2) 0.028(2) 0.032(2) -0.004(2) -0.0018(19) 0.0048(18)
C207 0.022(3) 0.036(4) 0.022(3) 0.007(2) 0.006(2) 0.002(3)
C208 0.035(4) 0.042(4) 0.031(4) -0.009(3) 0.008(3) -0.005(3)
C209 0.044(4) 0.058(5) 0.020(3) -0.014(3) 0.021(3) -0.003(4)
C210 0.035(4) 0.029(3) 0.021(3) 0.006(2) -0.003(3) 0.004(3)
C211 0.030(3) 0.025(4) 0.029(4) 0.002(3) 0.009(3) 0.003(3)
C212 0.042(4) 0.023(3) 0.026(3) -0.006(2) 0.006(3) 0.004(3)
C213 0.025(3) 0.038(3) 0.021(3) -0.004(3) 0.002(2) -0.005(3)
C214 0.019(3) 0.042(4) 0.025(3) -0.002(3) 0.001(2) -0.004(3)
C215 0.025(3) 0.036(4) 0.030(3) -0.003(3) 0.004(3) 0.006(3)
C216 0.022(3) 0.031(3) 0.028(3) 0.001(3) 0.001(2) 0.009(3)
C217 0.031(3) 0.027(3) 0.022(3) -0.002(2) 0.002(3) -0.002(3)
C218 0.033(3) 0.027(3) 0.020(3) -0.003(2) 0.007(2) -0.003(2)
C401 0.055(5) 0.037(4) 0.035(4) -0.006(3) 0.004(4) 0.009(3)
N401 0.031(3) 0.035(3) 0.037(3) -0.012(3) 0.007(2) 0.006(2)
O401 0.039(3) 0.042(3) 0.029(3) -0.009(2) -0.004(2) 0.008(2)
C402 0.040(4) 0.040(4) 0.035(4) -0.002(3) 0.002(3) 0.012(3)
N402 0.032(3) 0.044(3) 0.018(2) -0.007(2) 0.005(2) -0.001(2)
O402 0.038(3) 0.065(4) 0.024(2) -0.013(2) 0.000(2) -0.001(3)
C403 0.035(4) 0.048(4) 0.027(3) -0.008(3) 0.001(3) 0.004(3)
O403 0.037(3) 0.044(3) 0.043(3) -0.015(2) 0.000(2) 0.010(2)
C404 0.036(4) 0.066(5) 0.028(4) -0.016(4) 0.001(3) 0.009(4)
O404 0.031(3) 0.044(3) 0.031(3) -0.010(2) 0.003(2) 0.006(2)
C405 0.034(4) 0.057(5) 0.019(3) -0.004(3) -0.006(3) 0.005(3)
O405 0.032(3) 0.037(2) 0.029(3) -0.010(2) 0.003(2) 0.004(2)
C406 0.028(3) 0.047(4) 0.022(3) -0.006(3) 0.005(3) -0.002(3)
O406 0.033(2) 0.038(3) 0.027(3) -0.004(2) 0.005(2) 0.004(2)
C407 0.047(4) 0.047(4) 0.022(3) -0.007(3) 0.008(3) -0.005(3)
C408 0.049(4) 0.028(3) 0.032(4) 0.000(3) -0.001(3) 0.004(3)
C409 0.053(5) 0.042(4) 0.036(4) -0.015(3) -0.007(4) 0.018(4)
C410 0.037(4) 0.059(5) 0.036(4) -0.005(4) -0.001(3) 0.019(4)
C411 0.036(4) 0.050(5) 0.027(4) -0.004(3) -0.006(3) 0.008(3)
C412 0.033(4) 0.059(5) 0.019(3) -0.008(3) 0.005(3) -0.005(3)
C413 0.034(4) 0.043(4) 0.039(4) -0.011(3) 0.003(3) 0.000(3)
C414 0.025(4) 0.045(4) 0.034(3) -0.003(3) 0.011(4) 0.006(3)
C415 0.032(3) 0.048(4) 0.024(4) -0.005(3) 0.004(3) 0.015(3)
C416 0.042(4) 0.043(4) 0.027(4) -0.006(3) 0.003(3) 0.011(3)
C417 0.037(4) 0.039(4) 0.040(4) -0.006(3) 0.010(3) 0.003(3)
C418 0.038(4) 0.042(4) 0.032(4) -0.008(3) 0.009(3) -0.004(3)
C701 0.026(3) 0.030(3) 0.031(3) -0.009(3) -0.002(3) -0.004(2)
N701 0.024(3) 0.028(3) 0.018(2) -0.0013(19) 0.0024(19) 0.001(2)
O701 0.020(2) 0.025(2) 0.029(2) -0.0018(18) 0.0023(18) -0.0001(17)
C702 0.029(3) 0.024(3) 0.030(3) -0.005(2) -0.002(3) 0.000(2)
N702 0.022(3) 0.023(3) 0.023(2) -0.004(2) 0.007(2) -0.0001(18)
O702 0.021(2) 0.025(2) 0.021(2) -0.0053(17) 0.0050(16) 0.0015(16)
C703 0.029(3) 0.028(3) 0.026(3) -0.007(2) -0.007(2) 0.008(2)
O703 0.042(3) 0.033(2) 0.019(2) -0.0054(18) -0.0001(19) -0.004(2)
C704 0.021(3) 0.032(3) 0.026(3) -0.009(3) -0.001(2) 0.006(2)
O704 0.030(2) 0.031(2) 0.021(2) -0.0007(18) -0.0005(17) 0.0043(18)
C705 0.022(3) 0.024(3) 0.028(3) -0.001(3) 0.008(2) -0.002(3)
O705 0.018(2) 0.031(2) 0.025(2) 0.0002(18) 0.0034(16) 0.0027(17)
C706 0.026(3) 0.027(3) 0.028(3) -0.005(2) 0.000(2) -0.002(2)
O706 0.025(2) 0.028(2) 0.032(2) -0.004(2) -0.0018(19) 0.0048(18)
C707 0.022(3) 0.036(4) 0.022(3) 0.007(2) 0.006(2) 0.002(3)
C708 0.035(4) 0.042(4) 0.031(4) -0.009(3) 0.008(3) -0.005(3)
C709 0.044(4) 0.058(5) 0.020(3) -0.014(3) 0.021(3) -0.003(4)
C710 0.035(4) 0.029(3) 0.021(3) 0.006(2) -0.003(3) 0.004(3)
C711 0.030(3) 0.025(4) 0.029(4) 0.002(3) 0.009(3) 0.003(3)
C712 0.042(4) 0.023(3) 0.026(3) -0.006(2) 0.006(3) 0.004(3)
C713 0.025(3) 0.038(3) 0.021(3) -0.004(3) 0.002(2) -0.005(3)
C714 0.019(3) 0.042(4) 0.025(3) -0.002(3) 0.001(2) -0.004(3)
C715 0.025(3) 0.036(4) 0.030(3) -0.003(3) 0.004(3) 0.006(3)
C716 0.022(3) 0.031(3) 0.028(3) 0.001(3) 0.001(2) 0.009(3)
C717 0.031(3) 0.027(3) 0.022(3) -0.002(2) 0.002(3) -0.002(3)
C718 0.033(3) 0.027(3) 0.020(3) -0.003(2) 0.007(2) -0.003(2)
Cs7 0.0270(11) 0.0219(9) 0.0333(10) -0.0058(7) 0.0022(7) -0.0022(8)
Cs4 0.0322(2) 0.0320(2) 0.01795(18) -0.00720(15) 0.00387(15) 0.00694(18)
Cs2 0.0201(2) 0.0259(2) 0.01719(17) -0.00468(14) 0.00216(13) 0.00345(18)
C27 0.015(5) 0.016(5) 0.016(5) -0.005(2) 0.000(2) -0.001(2)
C21 0.031(4) 0.031(4) 0.031(4) -0.0072(14) -0.0011(10) -0.0020(10)
C22 0.042(5) 0.042(5) 0.042(5) -0.0098(16) -0.0014(10) -0.0020(11)
C23 0.037(5) 0.038(5) 0.037(5) -0.0087(15) -0.0011(10) -0.0019(11)
C24 0.029(4) 0.029(4) 0.029(4) -0.0067(14) -0.0009(10) -0.0018(10)
C25 0.032(4) 0.032(4) 0.031(4) -0.0077(14) -0.0011(10) -0.0016(10)
C26 0.031(4) 0.031(4) 0.030(4) -0.0071(14) -0.0013(10) -0.0017(10)
C28 0.015(5) 0.016(5) 0.016(5) -0.005(2) 0.000(2) -0.001(2)
C11 0.030(3) 0.022(2) 0.061(3) -0.003(2) 0.005(2) 0.0020(19)
C12 0.061(3) 0.050(3) 0.056(3) 0.017(3) 0.025(3) 0.026(3)
C13 0.078(4) 0.072(4) 0.045(3) -0.022(3) -0.013(3) 0.041(3)
C14 0.065(4) 0.050(3) 0.075(4) -0.033(3) -0.028(3) 0.013(3)
C15 0.031(3) 0.030(3) 0.059(3) -0.006(2) -0.002(2) 0.001(2)
C16 0.029(2) 0.026(2) 0.029(2) -0.0079(19) -0.0003(19) 0.0065(18)
C17 0.038(4) 0.032(4) 0.228(11) -0.014(6) -0.033(6) -0.005(3)

loop_
_atom_type_symbol
_atom_type_description
_atom_type_scat_dispersion_real
_atom_type_scat_dispersion_imag
_atom_type_scat_source
C C 0.0033 0.0016 'International Tables Vol C Tables 4.2.6.8 and 6.1.1.4'
H H 0.0000 0.0000 'International Tables Vol C Tables 4.2.6.8 and 6.1.1.4'
Cs Cs -0.3680 2.1192 'International Tables Vol C Tables 4.2.6.8 and 6.1.1.4'
N N 0.0061 0.0033 'International Tables Vol C Tables 4.2.6.8 and 6.1.1.4'
O O 0.0106 0.0060 'International Tables Vol C Tables 4.2.6.8 and 6.1.1.4'
Sn Sn -0.6537 1.4246 'International Tables Vol C Tables 4.2.6.8 and 6.1.1.4'

loop_
_geom_angle_atom_site_label_1
_geom_angle_atom_site_label_2
_geom_angle_atom_site_label_3
_geom_angle
_geom_angle_site_symmetry_1
_geom_angle_site_symmetry_3
_geom_angle_publ_flag
N104 Sn1 N102 76.36(15) . . ?
N106 Sn1 N102 123.78(14) . . ?
N106 Sn1 N104 76.28(15) . . ?
N108 Sn1 N102 76.69(14) . . ?
N108 Sn1 N104 120.57(14) . . ?
N108 Sn1 N106 76.65(14) . . ?
N101 C101 C102 122.7(5) . . ?
N102 C101 N101 127.4(5) . . ?
N102 C101 C102 109.5(4) . . ?
C132 N101 C101 121.9(4) . . ?
C101 C102 C107 106.1(5) . . ?
C103 C102 C101 133.5(5) . . ?
C103 C102 C107 120.1(5) . . ?
C101 N102 Sn1 125.4(3) . . ?
C101 N102 C108 108.9(4) . . ?
C108 N102 Sn1 123.5(3) . . ?
C102 C103 H103 120.8 . . ?
C104 C103 C102 118.4(5) . . ?
C104 C103 H103 120.8 . . ?
C109 N103 C108 121.6(4) . . ?
C103 C104 H104 119.5 . . ?
C103 C104 C105 121.1(6) . . ?
C105 C104 H104 119.5 . . ?
C109 N104 Sn1 122.6(3) . . ?
C109 N104 C116 107.5(4) . . ?
C116 N104 Sn1 123.6(3) . . ?
C104 C105 H105 119.2 . . ?
C106 C105 C104 121.5(5) . . ?
C106 C105 H105 119.2 . . ?
C116 N105 C117 122.2(4) . . ?
C105 C106 H106 121.0 . . ?
C105 C106 C107 118.0(5) . . ?
C107 C106 H106 121.0 . . ?
C117 N106 Sn1 125.3(3) . . ?
C124 N106 Sn1 123.3(3) . . ?
C124 N106 C117 106.9(4) . . ?
C102 C107 C106 120.8(5) . . ?
C102 C107 C108 107.6(4) . . ?
C106 C107 C108 131.1(5) . . ?
C125 N107 C124 122.2(4) . . ?
N102 C108 C107 107.9(5) . . ?
N103 C108 N102 128.5(5) . . ?
N103 C108 C107 123.3(5) . . ?
C125 N108 Sn1 121.4(3) . . ?
C125 N108 C132 108.1(4) . . ?
C132 N108 Sn1 123.6(3) . . ?
N103 C109 N104 128.5(5) . . ?
N103 C109 C110 121.9(5) . . ?
N104 C109 C110 109.3(5) . . ?
C111 C110 C109 131.6(6) . . ?
C115 C110 C109 107.8(4) . . ?
C115 C110 C111 120.6(5) . . ?
C110 C111 H111 121.4 . . ?
C112 C111 C110 117.2(6) . . ?
C112 C111 H111 121.4 . . ?
C111 C112 H112 119.0 . . ?
C113 C112 C111 122.0(5) . . ?
C113 C112 H112 119.0 . . ?
C112 C113 H113 119.7 . . ?
C112 C113 C114 120.6(6) . . ?
C114 C113 H113 119.7 . . ?
C113 C114 H114 121.0 . . ?
C115 C114 C113 118.0(6) . . ?
C115 C114 H114 121.0 . . ?
C110 C115 C116 106.3(5) . . ?
C114 C115 C110 121.6(5) . . ?
C114 C115 C116 132.0(5) . . ?
N104 C116 C115 109.1(4) . . ?
N105 C116 N104 129.2(4) . . ?
N105 C116 C115 121.6(5) . . ?
N105 C117 N106 126.5(5) . . ?
N105 C117 C118 123.6(4) . . ?
N106 C117 C118 109.8(4) . . ?
C117 C118 C119 133.6(4) . . ?
C117 C118 C123 106.9(4) . . ?
C119 C118 C123 119.5(5) . . ?
C118 C119 H119 120.7 . . ?
C120 C119 C118 118.7(5) . . ?
C120 C119 H119 120.7 . . ?
C119 C120 H120 119.4 . . ?
C119 C120 C121 121.2(5) . . ?
C121 C120 H120 119.4 . . ?
C120 C121 H121 119.4 . . ?
C122 C121 C120 121.1(5) . . ?
C122 C121 H121 119.4 . . ?
C121 C122 H122 120.8 . . ?
C121 C122 C123 118.4(4) . . ?
C123 C122 H122 120.8 . . ?
C122 C123 C118 121.0(4) . . ?
C122 C123 C124 132.6(4) . . ?
C124 C123 C118 106.4(4) . . ?
N106 C124 N107 126.6(4) . . ?
N106 C124 C123 110.1(4) . . ?
N107 C124 C123 123.2(4) . . ?
N107 C125 N108 129.0(4) . . ?
N107 C125 C126 121.9(4) . . ?
N108 C125 C126 109.0(4) . . ?
C127 C126 C125 130.8(4) . . ?
C127 C126 C131 121.6(4) . . ?
C131 C126 C125 107.1(4) . . ?
C126 C127 H127 121.1 . . ?
C126 C127 C128 117.8(5) . . ?
C128 C127 H127 121.1 . . ?
C127 C128 H128 119.6 . . ?
C127 C128 C129 120.7(5) . . ?
C129 C128 H128 119.6 . . ?
C128 C129 H129 119.5 . . ?
C130 C129 C128 121.0(5) . . ?
C130 C129 H129 119.5 . . ?
C129 C130 H130 120.8 . . ?
C129 C130 C131 118.3(5) . . ?
C131 C130 H130 120.8 . . ?
C126 C131 C130 120.5(4) . . ?
C126 C131 C132 107.5(4) . . ?
C130 C131 C132 131.6(5) . . ?
N101 C132 N108 129.2(4) . . ?
N101 C132 C131 122.3(4) . . ?
N108 C132 C131 108.4(4) . . ?
N302 Sn3 N306 124.05(14) . . ?
N304 Sn3 N302 76.61(14) . . ?
N304 Sn3 N306 76.30(14) . . ?
N304 Sn3 N308 119.96(14) . . ?
N308 Sn3 N302 76.17(14) . . ?
N308 Sn3 N306 76.63(13) . . ?
N301 C301 C302 123.6(4) . . ?
N301 C301 N302 126.6(4) . . ?
N302 C301 C302 109.4(4) . . ?
C332 N301 C301 122.4(4) . . ?
C301 C302 C303 133.7(4) . . ?
C301 C302 C307 106.2(4) . . ?
C303 C302 C307 120.0(4) . . ?
C301 N302 Sn3 124.1(3) . . ?
C308 N302 Sn3 125.6(3) . . ?
C308 N302 C301 107.6(4) . . ?
C302 C303 H303 120.6 . . ?
C304 C303 C302 118.8(5) . . ?
C304 C303 H303 120.6 . . ?
C309 N303 C308 122.1(4) . . ?
C303 C304 H304 119.3 . . ?
C303 C304 C305 121.3(5) . . ?
C305 C304 H304 119.3 . . ?
C309 N304 Sn3 123.7(3) . . ?
C309 N304 C316 107.3(4) . . ?
C316 N304 Sn3 122.6(3) . . ?
C304 C305 H305 119.6 . . ?
C306 C305 C304 120.9(5) . . ?
C306 C305 H305 119.6 . . ?
C316 N305 C317 122.0(4) . . ?
C305 C306 H306 120.4 . . ?
C305 C306 C307 119.2(5) . . ?
C307 C306 H306 120.4 . . ?
C317 N306 Sn3 124.3(3) . . ?
C317 N306 C324 108.0(4) . . ?
C324 N306 Sn3 125.1(3) . . ?
C306 C307 C302 119.8(4) . . ?
C308 C307 C302 106.9(4) . . ?
C308 C307 C306 133.2(5) . . ?
C325 N307 C324 122.2(4) . . ?
N302 C308 C307 109.9(4) . . ?
N303 C308 N302 127.1(4) . . ?
N303 C308 C307 122.9(4) . . ?
C325 N308 Sn3 124.1(3) . . ?
C325 N308 C332 107.7(4) . . ?
C332 N308 Sn3 121.8(3) . . ?
N303 C309 N304 129.1(4) . . ?
N303 C309 C310 121.6(4) . . ?
N304 C309 C310 109.1(4) . . ?
C311 C310 C309 130.5(5) . . ?
C315 C310 C309 107.4(4) . . ?
C315 C310 C311 121.7(5) . . ?
C310 C311 H311 121.3 . . ?
C310 C311 C312 117.5(5) . . ?
C312 C311 H311 121.3 . . ?
C311 C312 H312 119.5 . . ?
C311 C312 C313 121.0(5) . . ?
C313 C312 H312 119.5 . . ?
C312 C313 H313 119.5 . . ?
C314 C313 C312 121.0(5) . . ?
C314 C313 H313 119.5 . . ?
C313 C314 H314 121.2 . . ?
C315 C314 C313 117.6(5) . . ?
C315 C314 H314 121.2 . . ?
C310 C315 C316 107.1(4) . . ?
C314 C315 C310 121.1(5) . . ?
C314 C315 C316 131.4(5) . . ?
N304 C316 C315 109.1(4) . . ?
N305 C316 N304 128.6(4) . . ?
N305 C316 C315 122.2(4) . . ?
N305 C317 C318 123.1(4) . . ?
N306 C317 N305 127.2(4) . . ?
N306 C317 C318 109.4(4) . . ?
C317 C318 C319 132.7(4) . . ?
C317 C318 C323 107.1(4) . . ?
C319 C318 C323 119.9(4) . . ?
C318 C319 H319 120.7 . . ?
C320 C319 C318 118.7(5) . . ?
C320 C319 H319 120.7 . . ?
C319 C320 H320 119.4 . . ?
C319 C320 C321 121.3(5) . . ?
C321 C320 H320 119.4 . . ?
C320 C321 H321 119.5 . . ?
C322 C321 C320 121.0(5) . . ?
C322 C321 H321 119.5 . . ?
C321 C322 H322 120.6 . . ?
C321 C322 C323 118.7(5) . . ?
C323 C322 H322 120.6 . . ?
C322 C323 C318 120.5(4) . . ?
C322 C323 C324 132.9(4) . . ?
C324 C323 C318 106.2(4) . . ?
N306 C324 C323 109.4(4) . . ?
N307 C324 N306 127.2(4) . . ?
N307 C324 C323 123.1(4) . . ?
N307 C325 N308 129.2(4) . . ?
N307 C325 C326 121.8(4) . . ?
N308 C325 C326 109.0(4) . . ?
C327 C326 C325 131.6(4) . . ?
C327 C326 C331 120.9(4) . . ?
C331 C326 C325 107.5(4) . . ?
C326 C327 H327 120.9 . . ?
C326 C327 C328 118.1(5) . . ?
C328 C327 H327 120.9 . . ?
C327 C328 H328 119.5 . . ?
C327 C328 C329 120.9(5) . . ?
C329 C328 H328 119.5 . . ?
C328 C329 H329 119.5 . . ?
C330 C329 C328 121.0(5) . . ?
C330 C329 H329 119.5 . . ?
C329 C330 H330 121.0 . . ?
C331 C330 C329 118.0(5) . . ?
C331 C330 H330 121.0 . . ?
C326 C331 C332 106.7(4) . . ?
C330 C331 C326 121.1(4) . . ?
C330 C331 C332 132.2(5) . . ?
N301 C332 N308 128.9(4) . . ?
N301 C332 C331 121.9(4) . . ?
N308 C332 C331 109.0(4) . . ?
O501 Cs5 O505 105.77(10) . . ?
O502 Cs5 O501 59.71(10) . . ?
O502 Cs5 O505 127.27(10) . . ?
O503 Cs5 O501 93.90(9) . . ?
O503 Cs5 O502 134.51(10) . . ?
O503 Cs5 O504 60.62(9) . . ?
O503 Cs5 O505 93.71(10) . . ?
O504 Cs5 O501 113.88(9) . . ?
O504 Cs5 O502 94.79(10) . . ?
O504 Cs5 O505 133.17(10) . . ?
O506 Cs5 O501 148.47(10) . . ?
O506 Cs5 O502 105.03(11) . . ?
O506 Cs5 O503 113.61(10) . . ?
O506 Cs5 O504 93.72(10) . . ?
O506 Cs5 O505 59.38(11) . . ?
Cs5 C501 H50A 149.8 . . ?
Cs5 C501 H50B 100.4 . . ?
H50A C501 H50B 107.5 . . ?
N501 C501 Cs5 50.1(2) . . ?
N501 C501 H50A 108.4 . . ?
N501 C501 H50B 108.4 . . ?
N501 C501 C502 115.5(4) . . ?
C502 C501 Cs5 72.5(3) . . ?
C502 C501 H50A 108.4 . . ?
C502 C501 H50B 108.4 . . ?
C501 N501 Cs5 108.1(3) . . ?
C501 N501 C513 110.8(4) . . ?
C507 N501 Cs5 108.9(3) . . ?
C507 N501 C501 110.1(4) . . ?
C507 N501 C513 110.5(4) . . ?
C513 N501 Cs5 108.4(3) . . ?
C502 O501 Cs5 105.9(3) . . ?
C503 O501 Cs5 111.9(3) . . ?
C503 O501 C502 111.0(4) . . ?
Cs5 C502 H50C 160.8 . . ?
Cs5 C502 H50D 78.0 . . ?
C501 C502 Cs5 84.3(3) . . ?
C501 C502 H50C 109.6 . . ?
C501 C502 H50D 109.6 . . ?
O501 C502 Cs5 51.8(2) . . ?
O501 C502 C501 110.3(4) . . ?
O501 C502 H50C 109.6 . . ?
O501 C502 H50D 109.6 . . ?
H50C C502 H50D 108.1 . . ?
C506 N502 Cs5 106.7(3) . . ?
C512 N502 Cs5 110.3(3) . . ?
C512 N502 C506 111.3(5) . . ?
C518 N502 Cs5 108.0(3) . . ?
C518 N502 C506 110.5(4) . . ?
C518 N502 C512 109.9(4) . . ?
C504 O502 Cs5 109.1(3) . . ?
C505 O502 Cs5 112.8(3) . . ?
C505 O502 C504 112.3(4) . . ?
Cs5 C503 H50E 91.6 . . ?
Cs5 C503 H50F 155.0 . . ?
O501 C503 Cs5 47.4(2) . . ?
O501 C503 H50E 109.7 . . ?
O501 C503 H50F 109.7 . . ?
O501 C503 C504 109.8(4) . . ?
H50E C503 H50F 108.2 . . ?
C504 C503 Cs5 76.2(3) . . ?
C504 C503 H50E 109.7 . . ?
C504 C503 H50F 109.7 . . ?
C508 O503 Cs5 110.8(3) . . ?
C508 O503 C509 111.9(4) . . ?
C509 O503 Cs5 109.1(3) . . ?
Cs5 C504 H50G 84.1 . . ?
Cs5 C504 H50H 159.0 . . ?
O502 C504 Cs5 49.4(2) . . ?
O502 C504 C503 109.9(4) . . ?
O502 C504 H50G 109.7 . . ?
O502 C504 H50H 109.7 . . ?
C503 C504 Cs5 80.5(3) . . ?
C503 C504 H50G 109.7 . . ?
C503 C504 H50H 109.7 . . ?
H50G C504 H50H 108.2 . . ?
C510 O504 Cs5 109.8(3) . . ?
C511 O504 Cs5 112.8(3) . . ?
C511 O504 C510 112.1(4) . . ?
Cs5 C505 H50I 155.0 . . ?
Cs5 C505 H50J 90.3 . . ?
O502 C505 Cs5 46.7(2) . . ?
O502 C505 H50I 109.5 . . ?
O502 C505 H50J 109.5 . . ?
O502 C505 C506 110.9(5) . . ?
H50I C505 H50J 108.0 . . ?
C506 C505 Cs5 78.9(3) . . ?
C506 C505 H50I 109.5 . . ?
C506 C505 H50J 109.5 . . ?
C514 O505 Cs5 113.5(3) . . ?
C515 O505 Cs5 109.5(3) . . ?
C515 O505 C514 112.6(4) . . ?
Cs5 C506 H50K 157.5 . . ?
Cs5 C506 H50L 90.1 . . ?
N502 C506 Cs5 51.2(2) . . ?
N502 C506 C505 115.5(5) . . ?
N502 C506 H50K 108.4 . . ?
N502 C506 H50L 108.4 . . ?
C505 C506 Cs5 78.1(3) . . ?
C505 C506 H50K 108.4 . . ?
C505 C506 H50L 108.4 . . ?
H50K C506 H50L 107.5 . . ?
C516 O506 Cs5 114.5(3) . . ?
C516 O506 C517 112.1(4) . . ?
C517 O506 Cs5 108.1(3) . . ?
Cs5 C507 H50M 152.8 . . ?
Cs5 C507 H50N 96.4 . . ?
N501 C507 Cs5 49.6(2) . . ?
N501 C507 H50M 108.7 . . ?
N501 C507 H50N 108.7 . . ?
N501 C507 C508 114.2(4) . . ?
H50M C507 H50N 107.6 . . ?
C508 C507 Cs5 74.2(3) . . ?
C508 C507 H50M 108.7 . . ?
C508 C507 H50N 108.7 . . ?
Cs5 C508 H50O 157.8 . . ?
Cs5 C508 H50P 83.6 . . ?
O503 C508 Cs5 48.1(2) . . ?
O503 C508 C507 109.7(4) . . ?
O503 C508 H50O 109.7 . . ?
O503 C508 H50P 109.7 . . ?
C507 C508 Cs5 82.5(3) . . ?
C507 C508 H50O 109.7 . . ?
C507 C508 H50P 109.7 . . ?
H50O C508 H50P 108.2 . . ?
Cs5 C509 H50Q 86.4 . . ?
Cs5 C509 H50R 158.3 . . ?
O503 C509 Cs5 49.4(2) . . ?
O503 C509 H50Q 109.4 . . ?
O503 C509 H50R 109.4 . . ?
O503 C509 C510 111.1(4) . . ?
H50Q C509 H50R 108.0 . . ?
C510 C509 Cs5 79.5(3) . . ?
C510 C509 H50Q 109.4 . . ?
C510 C509 H50R 109.4 . . ?
Cs5 C510 H51A 88.2 . . ?
Cs5 C510 H51B 157.7 . . ?
O504 C510 Cs5 48.9(2) . . ?
O504 C510 C509 109.2(4) . . ?
O504 C510 H51A 109.8 . . ?
O504 C510 H51B 109.8 . . ?
C509 C510 Cs5 77.0(3) . . ?
C509 C510 H51A 109.8 . . ?
C509 C510 H51B 109.8 . . ?
H51A C510 H51B 108.3 . . ?
Cs5 C511 H51C 156.3 . . ?
Cs5 C511 H51D 86.1 . . ?
O504 C511 Cs5 46.6(2) . . ?
O504 C511 H51C 109.8 . . ?
O504 C511 H51D 109.8 . . ?
O504 C511 C512 109.6(4) . . ?
H51C C511 H51D 108.2 . . ?
C512 C511 Cs5 81.6(3) . . ?
C512 C511 H51C 109.8 . . ?
C512 C511 H51D 109.8 . . ?
Cs5 C512 H51E 152.8 . . ?
Cs5 C512 H51F 95.6 . . ?
N502 C512 Cs5 48.5(2) . . ?
N502 C512 C511 113.8(5) . . ?
N502 C512 H51E 108.8 . . ?
N502 C512 H51F 108.8 . . ?
C511 C512 Cs5 75.4(3) . . ?
C511 C512 H51E 108.8 . . ?
C511 C512 H51F 108.8 . . ?
H51E C512 H51F 107.7 . . ?
Cs5 C513 H51G 156.1 . . ?
Cs5 C513 H51H 91.3 . . ?
N501 C513 Cs5 49.9(2) . . ?
N501 C513 H51G 108.5 . . ?
N501 C513 H51H 108.5 . . ?
N501 C513 C514 115.0(5) . . ?
H51G C513 H51H 107.5 . . ?
C514 C513 Cs5 78.0(3) . . ?
C514 C513 H51G 108.5 . . ?
C514 C513 H51H 108.5 . . ?
Cs5 C514 H51I 155.0 . . ?
Cs5 C514 H51J 89.6 . . ?
O505 C514 Cs5 46.2(2) . . ?
O505 C514 C513 109.8(4) . . ?
O505 C514 H51I 109.7 . . ?
O505 C514 H51J 109.7 . . ?
C513 C514 Cs5 79.1(3) . . ?
C513 C514 H51I 109.7 . . ?
C513 C514 H51J 109.7 . . ?
H51I C514 H51J 108.2 . . ?
Cs5 C515 H51K 86.0 . . ?
Cs5 C515 H51L 158.4 . . ?
O505 C515 Cs5 49.2(3) . . ?
O505 C515 H51K 109.5 . . ?
O505 C515 H51L 109.5 . . ?
O505 C515 C516 110.7(5) . . ?
H51K C515 H51L 108.1 . . ?
C516 C515 Cs5 79.6(3) . . ?
C516 C515 H51K 109.5 . . ?
C516 C515 H51L 109.5 . . ?
Cs5 C516 H51M 93.6 . . ?
Cs5 C516 H51N 152.5 . . ?
O506 C516 Cs5 45.4(2) . . ?
O506 C516 C515 110.4(5) . . ?
O506 C516 H51M 109.6 . . ?
O506 C516 H51N 109.6 . . ?
C515 C516 Cs5 77.3(3) . . ?
C515 C516 H51M 109.6 . . ?
C515 C516 H51N 109.6 . . ?
H51M C516 H51N 108.1 . . ?
Cs5 C517 H51O 159.3 . . ?
Cs5 C517 H51P 80.5 . . ?
O506 C517 Cs5 49.9(2) . . ?
O506 C517 H51O 109.6 . . ?
O506 C517 H51P 109.6 . . ?
O506 C517 C518 110.2(4) . . ?
H51O C517 H51P 108.1 . . ?
C518 C517 Cs5 83.9(3) . . ?
C518 C517 H51O 109.6 . . ?
C518 C517 H51P 109.6 . . ?
Cs5 C518 H51Q 151.1 . . ?
Cs5 C518 H51R 99.0 . . ?
N502 C518 Cs5 50.3(3) . . ?
N502 C518 C517 115.3(5) . . ?
N502 C518 H51Q 108.4 . . ?
N502 C518 H51R 108.4 . . ?
C517 C518 Cs5 72.9(3) . . ?
C517 C518 H51Q 108.4 . . ?
C517 C518 H51R 108.4 . . ?
H51Q C518 H51R 107.5 . . ?
O801 Cs8 O802 59.69(9) . . ?
O801 Cs8 O803 97.35(10) . . ?
O801 Cs8 O804 134.61(10) . . ?
O801 Cs8 O805 100.75(10) . . ?
O802 Cs8 O803 117.86(10) . . ?
O804 Cs8 O802 95.98(9) . . ?
O804 Cs8 O803 58.42(9) . . ?
O804 Cs8 O805 118.38(10) . . ?
O805 Cs8 O802 141.25(9) . . ?
O805 Cs8 O803 96.41(10) . . ?
O806 Cs8 O801 121.85(10) . . ?
O806 Cs8 O802 99.70(10) . . ?
O806 Cs8 O803 136.23(10) . . ?
O806 Cs8 O804 98.27(10) . . ?
O806 Cs8 O805 60.33(10) . . ?
Cs8 C801 H80A 93.5 . . ?
Cs8 C801 H80B 155.7 . . ?
H80A C801 H80B 107.6 . . ?
N801 C801 Cs8 51.5(2) . . ?
N801 C801 H80A 108.6 . . ?
N801 C801 H80B 108.6 . . ?
N801 C801 C802 114.5(4) . . ?
C802 C801 Cs8 74.4(3) . . ?
C802 C801 H80A 108.6 . . ?
C802 C801 H80B 108.6 . . ?
C801 N801 Cs8 106.3(3) . . ?
C801 N801 C813 110.1(4) . . ?
C807 N801 Cs8 109.5(3) . . ?
C807 N801 C801 111.2(4) . . ?
C807 N801 C813 110.7(4) . . ?
C813 N801 Cs8 108.9(3) . . ?
C802 O801 Cs8 109.7(3) . . ?
C802 O801 C803 112.4(4) . . ?
C803 O801 Cs8 113.1(3) . . ?
Cs8 C802 H80C 82.8 . . ?
Cs8 C802 H80D 158.7 . . ?
C801 C802 Cs8 82.0(3) . . ?
C801 C802 H80C 109.8 . . ?
C801 C802 H80D 109.8 . . ?
O801 C802 Cs8 48.9(2) . . ?
O801 C802 C801 109.4(4) . . ?
O801 C802 H80C 109.8 . . ?
O801 C802 H80D 109.8 . . ?
H80C C802 H80D 108.2 . . ?
C806 N802 Cs8 110.2(3) . . ?
C812 N802 Cs8 109.3(3) . . ?
C812 N802 C806 109.7(4) . . ?
C812 N802 C818 111.1(4) . . ?
C818 N802 Cs8 107.1(3) . . ?
C818 N802 C806 109.4(4) . . ?
C804 O802 Cs8 109.0(3) . . ?
C805 O802 Cs8 109.4(3) . . ?
C805 O802 C804 111.4(4) . . ?
Cs8 C803 H80E 154.6 . . ?
Cs8 C803 H80F 90.5 . . ?
O801 C803 Cs8 46.2(2) . . ?
O801 C803 H80E 109.6 . . ?
O801 C803 H80F 109.6 . . ?
O801 C803 C804 110.1(4) . . ?
H80E C803 H80F 108.2 . . ?
C804 C803 Cs8 78.5(3) . . ?
C804 C803 H80E 109.6 . . ?
C804 C803 H80F 109.6 . . ?
C808 O803 Cs8 107.9(3) . . ?
C809 O803 Cs8 110.5(3) . . ?
C809 O803 C808 111.5(4) . . ?
Cs8 C804 H80G 158.9 . . ?
Cs8 C804 H80H 86.3 . . ?
O802 C804 Cs8 49.7(2) . . ?
O802 C804 C803 109.8(4) . . ?
O802 C804 H80G 109.7 . . ?
O802 C804 H80H 109.7 . . ?
C803 C804 Cs8 78.3(3) . . ?
C803 C804 H80G 109.7 . . ?
C803 C804 H80H 109.7 . . ?
H80G C804 H80H 108.2 . . ?
C810 O804 Cs8 113.3(3) . . ?
C811 O804 Cs8 109.9(3) . . ?
C811 O804 C810 113.5(4) . . ?
Cs8 C805 H80I 82.3 . . ?
Cs8 C805 H80J 159.2 . . ?
O802 C805 Cs8 49.4(2) . . ?
O802 C805 H80I 109.8 . . ?
O802 C805 H80J 109.8 . . ?
O802 C805 C806 109.5(4) . . ?
H80I C805 H80J 108.2 . . ?
C806 C805 Cs8 82.0(3) . . ?
C806 C805 H80I 109.8 . . ?
C806 C805 H80J 109.8 . . ?
C814 O805 Cs8 106.0(3) . . ?
C815 O805 Cs8 107.6(3) . . ?
C815 O805 C814 111.2(4) . . ?
Cs8 C806 H80K 97.9 . . ?
Cs8 C806 H80L 151.0 . . ?
N802 C806 Cs8 48.5(2) . . ?
N802 C806 C805 114.8(4) . . ?
N802 C806 H80K 108.6 . . ?
N802 C806 H80L 108.6 . . ?
C805 C806 Cs8 74.9(3) . . ?
C805 C806 H80K 108.6 . . ?
C805 C806 H80L 108.6 . . ?
H80K C806 H80L 107.6 . . ?
C816 O806 Cs8 111.6(3) . . ?
C817 O806 Cs8 110.9(3) . . ?
C817 O806 C816 112.5(4) . . ?
Cs8 C807 H80M 95.6 . . ?
Cs8 C807 H80N 153.1 . . ?
N801 C807 Cs8 49.2(2) . . ?
N801 C807 H80M 108.8 . . ?
N801 C807 H80N 108.8 . . ?
N801 C807 C808 113.7(4) . . ?
H80M C807 H80N 107.7 . . ?
C808 C807 Cs8 74.7(3) . . ?
C808 C807 H80M 108.8 . . ?
C808 C807 H80N 108.8 . . ?
Cs8 C808 H80O 81.1 . . ?
Cs8 C808 H80P 160.2 . . ?
O803 C808 Cs8 50.6(2) . . ?
O803 C808 C807 109.7(4) . . ?
O803 C808 H80O 109.7 . . ?
O803 C808 H80P 109.7 . . ?
C807 C808 Cs8 82.2(3) . . ?
C807 C808 H80O 109.7 . . ?
C807 C808 H80P 109.7 . . ?
H80O C808 H80P 108.2 . . ?
Cs8 C809 H80Q 158.2 . . ?
Cs8 C809 H80R 85.8 . . ?
O803 C809 Cs8 48.7(2) . . ?
O803 C809 H80Q 109.8 . . ?
O803 C809 H80R 109.8 . . ?
O803 C809 C810 109.3(4) . . ?
H80Q C809 H80R 108.3 . . ?
C810 C809 Cs8 79.3(3) . . ?
C810 C809 H80Q 109.8 . . ?
C810 C809 H80R 109.8 . . ?
Cs8 C810 H81A 155.0 . . ?
Cs8 C810 H81B 90.4 . . ?
O804 C810 Cs8 46.5(2) . . ?
O804 C810 C809 109.2(4) . . ?
O804 C810 H81A 109.8 . . ?
O804 C810 H81B 109.8 . . ?
C809 C810 Cs8 77.6(3) . . ?
C809 C810 H81A 109.8 . . ?
C809 C810 H81B 109.8 . . ?
H81A C810 H81B 108.3 . . ?
Cs8 C811 H81C 83.8 . . ?
Cs8 C811 H81D 158.7 . . ?
O804 C811 Cs8 49.1(2) . . ?
O804 C811 H81C 109.7 . . ?
O804 C811 H81D 109.7 . . ?
O804 C811 C812 110.0(4) . . ?
H81C C811 H81D 108.2 . . ?
C812 C811 Cs8 81.3(3) . . ?
C812 C811 H81C 109.7 . . ?
C812 C811 H81D 109.7 . . ?
Cs8 C812 H81E 95.3 . . ?
Cs8 C812 H81F 153.4 . . ?
N802 C812 Cs8 49.4(2) . . ?
N802 C812 C811 114.7(4) . . ?
N802 C812 H81E 108.6 . . ?
N802 C812 H81F 108.6 . . ?
C811 C812 Cs8 75.5(3) . . ?
C811 C812 H81E 108.6 . . ?
C811 C812 H81F 108.6 . . ?
H81E C812 H81F 107.6 . . ?
Cs8 C813 H81G 97.7 . . ?
Cs8 C813 H81H 151.8 . . ?
N801 C813 Cs8 49.6(2) . . ?
N801 C813 H81G 108.7 . . ?
N801 C813 H81H 108.7 . . ?
N801 C813 C814 114.2(4) . . ?
H81G C813 H81H 107.6 . . ?
C814 C813 Cs8 73.3(3) . . ?
C814 C813 H81G 108.7 . . ?
C814 C813 H81H 108.7 . . ?
Cs8 C814 H81I 78.2 . . ?
Cs8 C814 H81J 161.2 . . ?
O805 C814 Cs8 52.0(2) . . ?
O805 C814 C813 109.4(4) . . ?
O805 C814 H81I 109.8 . . ?
O805 C814 H81J 109.8 . . ?
C813 C814 Cs8 83.4(3) . . ?
C813 C814 H81I 109.8 . . ?
C813 C814 H81J 109.8 . . ?
H81I C814 H81J 108.2 . . ?
Cs8 C815 H81K 159.9 . . ?
Cs8 C815 H81L 85.5 . . ?
O805 C815 Cs8 50.8(2) . . ?
O805 C815 H81K 109.6 . . ?
O805 C815 H81L 109.6 . . ?
O805 C815 C816 110.3(4) . . ?
H81K C815 H81L 108.1 . . ?
C816 C815 Cs8 78.1(3) . . ?
C816 C815 H81K 109.6 . . ?
C816 C815 H81L 109.6 . . ?
Cs8 C816 H81M 156.0 . . ?
Cs8 C816 H81N 89.2 . . ?
O806 C816 Cs8 47.4(2) . . ?
O806 C816 C815 110.2(4) . . ?
O806 C816 H81M 109.6 . . ?
O806 C816 H81N 109.6 . . ?
C815 C816 Cs8 78.5(3) . . ?
C815 C816 H81M 109.6 . . ?
C815 C816 H81N 109.6 . . ?
H81M C816 H81N 108.1 . . ?
Cs8 C817 H81O 85.0 . . ?
Cs8 C817 H81P 157.6 . . ?
O806 C817 Cs8 48.0(2) . . ?
O806 C817 H81O 109.6 . . ?
O806 C817 H81P 109.6 . . ?
O806 C817 C818 110.2(4) . . ?
H81O C817 H81P 108.1 . . ?
C818 C817 Cs8 81.6(3) . . ?
C818 C817 H81O 109.6 . . ?
C818 C817 H81P 109.6 . . ?
Cs8 C818 H81Q 94.6 . . ?
Cs8 C818 H81R 154.6 . . ?
N802 C818 Cs8 50.9(2) . . ?
N802 C818 C817 115.2(4) . . ?
N802 C818 H81Q 108.5 . . ?
N802 C818 H81R 108.5 . . ?
C817 C818 Cs8 74.9(3) . . ?
C817 C818 H81Q 108.5 . . ?
C817 C818 H81R 108.5 . . ?
H81Q C818 H81R 107.5 . . ?
H60A C601 H60B 107.7 . . ?
N601 C601 H60A 108.8 . . ?
N601 C601 H60B 108.8 . . ?
N601 C601 C602 113.8(7) . . ?
C602 C601 H60A 108.8 . . ?
C602 C601 H60B 108.8 . . ?
C601 N601 C613 108.4(6) . . ?
C607 N601 C601 113.2(6) . . ?
C607 N601 C613 112.4(6) . . ?
C602 O601 C603 111.6(6) . . ?
C601 C602 H60C 109.9 . . ?
C601 C602 H60D 109.9 . . ?
O601 C602 C601 108.8(6) . . ?
O601 C602 H60C 109.9 . . ?
O601 C602 H60D 109.9 . . ?
H60C C602 H60D 108.3 . . ?
C612 N602 C606 111.0(6) . . ?
C618 N602 C606 113.2(6) . . ?
C618 N602 C612 109.3(6) . . ?
C605 O602 C604 114.3(6) . . ?
O601 C603 H60E 109.7 . . ?
O601 C603 H60F 109.7 . . ?
O601 C603 C604 109.7(6) . . ?
H60E C603 H60F 108.2 . . ?
C604 C603 H60E 109.7 . . ?
C604 C603 H60F 109.7 . . ?
C609 O603 C608 114.5(6) . . ?
O602 C604 C603 114.5(6) . . ?
O602 C604 H60G 108.6 . . ?
O602 C604 H60H 108.6 . . ?
C603 C604 H60G 108.6 . . ?
C603 C604 H60H 108.6 . . ?
H60G C604 H60H 107.6 . . ?
C611 O604 C610 113.6(7) . . ?
O602 C605 H60I 109.9 . . ?
O602 C605 H60J 109.9 . . ?
O602 C605 C606 109.1(7) . . ?
H60I C605 H60J 108.3 . . ?
C606 C605 H60I 109.9 . . ?
C606 C605 H60J 109.9 . . ?
C614 O605 C615 112.8(6) . . ?
N602 C606 C605 110.6(6) . . ?
N602 C606 H60K 109.5 . . ?
N602 C606 H60L 109.5 . . ?
C605 C606 H60K 109.5 . . ?
C605 C606 H60L 109.5 . . ?
H60K C606 H60L 108.1 . . ?
C616 O606 C617 112.4(6) . . ?
N601 C607 H60M 108.6 . . ?
N601 C607 H60N 108.6 . . ?
N601 C607 C608 114.8(7) . . ?
H60M C607 H60N 107.6 . . ?
C608 C607 H60M 108.6 . . ?
C608 C607 H60N 108.6 . . ?
O603 C608 C607 111.1(6) . . ?
O603 C608 H60O 109.4 . . ?
O603 C608 H60P 109.4 . . ?
C607 C608 H60O 109.4 . . ?
C607 C608 H60P 109.4 . . ?
H60O C608 H60P 108.0 . . ?
O603 C609 H60Q 109.3 . . ?
O603 C609 H60R 109.3 . . ?
O603 C609 C610 111.6(7) . . ?
H60Q C609 H60R 108.0 . . ?
C610 C609 H60Q 109.3 . . ?
C610 C609 H60R 109.3 . . ?
O604 C610 C609 110.9(7) . . ?
O604 C610 H61A 109.5 . . ?
O604 C610 H61B 109.5 . . ?
C609 C610 H61A 109.5 . . ?
C609 C610 H61B 109.5 . . ?
H61A C610 H61B 108.0 . . ?
O604 C611 H61C 109.6 . . ?
O604 C611 H61D 109.6 . . ?
O604 C611 C612 110.4(7) . . ?
H61C C611 H61D 108.1 . . ?
C612 C611 H61C 109.6 . . ?
C612 C611 H61D 109.6 . . ?
N602 C612 C611 114.7(7) . . ?
N602 C612 H61E 108.6 . . ?
N602 C612 H61F 108.6 . . ?
C611 C612 H61E 108.6 . . ?
C611 C612 H61F 108.6 . . ?
H61E C612 H61F 107.6 . . ?
N601 C613 H61G 108.6 . . ?
N601 C613 H61H 108.6 . . ?
N601 C613 C614 114.8(7) . . ?
H61G C613 H61H 107.6 . . ?
C614 C613 H61G 108.6 . . ?
C614 C613 H61H 108.6 . . ?
O605 C614 C613 110.2(6) . . ?
O605 C614 H61I 109.6 . . ?
O605 C614 H61J 109.6 . . ?
C613 C614 H61I 109.6 . . ?
C613 C614 H61J 109.6 . . ?
H61I C614 H61J 108.1 . . ?
O605 C615 H61K 109.7 . . ?
O605 C615 H61L 109.7 . . ?
O605 C615 C616 110.0(6) . . ?
H61K C615 H61L 108.2 . . ?
C616 C615 H61K 109.7 . . ?
C616 C615 H61L 109.7 . . ?
O606 C616 C615 110.4(6) . . ?
O606 C616 H61M 109.6 . . ?
O606 C616 H61N 109.6 . . ?
C615 C616 H61M 109.6 . . ?
C615 C616 H61N 109.6 . . ?
H61M C616 H61N 108.1 . . ?
O606 C617 H61O 109.7 . . ?
O606 C617 H61P 109.7 . . ?
O606 C617 C618 109.9(6) . . ?
H61O C617 H61P 108.2 . . ?
C618 C617 H61O 109.7 . . ?
C618 C617 H61P 109.7 . . ?
N602 C618 C617 112.9(7) . . ?
N602 C618 H61Q 109.0 . . ?
N602 C618 H61R 109.0 . . ?
C617 C618 H61Q 109.0 . . ?
C617 C618 H61R 109.0 . . ?
H61Q C618 H61R 107.8 . . ?
H20A C201 H20B 107.6 . . ?
N201 C201 H20A 108.7 . . ?
N201 C201 H20B 108.7 . . ?
N201 C201 C202 114.3(5) . . ?
C202 C201 H20A 108.7 . . ?
C202 C201 H20B 108.7 . . ?
C201 N201 C207 113.0(5) . . ?
C213 N201 C201 109.1(5) . . ?
C213 N201 C207 113.0(5) . . ?
C203 O201 C202 112.5(5) . . ?
C201 C202 H20C 109.8 . . ?
C201 C202 H20D 109.8 . . ?
O201 C202 C201 109.3(5) . . ?
O201 C202 H20C 109.8 . . ?
O201 C202 H20D 109.8 . . ?
H20C C202 H20D 108.3 . . ?
C212 N202 C206 110.2(5) . . ?
C218 N202 C206 110.5(5) . . ?
C218 N202 C212 112.5(5) . . ?
C205 O202 C204 111.6(5) . . ?
O201 C203 H20E 109.8 . . ?
O201 C203 H20F 109.8 . . ?
O201 C203 C204 109.4(5) . . ?
H20E C203 H20F 108.2 . . ?
C204 C203 H20E 109.8 . . ?
C204 C203 H20F 109.8 . . ?
C208 O203 C209 115.2(5) . . ?
O202 C204 C203 109.3(5) . . ?
O202 C204 H20G 109.8 . . ?
O202 C204 H20H 109.8 . . ?
C203 C204 H20G 109.8 . . ?
C203 C204 H20H 109.8 . . ?
H20G C204 H20H 108.3 . . ?
C210 O204 C211 111.9(5) . . ?
O202 C205 H20I 109.9 . . ?
O202 C205 H20J 109.9 . . ?
O202 C205 C206 109.1(5) . . ?
H20I C205 H20J 108.3 . . ?
C206 C205 H20I 109.9 . . ?
C206 C205 H20J 109.9 . . ?
C215 O205 C214 112.2(5) . . ?
N202 C206 C205 113.9(5) . . ?
N202 C206 H20K 108.8 . . ?
N202 C206 H20L 108.8 . . ?
C205 C206 H20K 108.8 . . ?
C205 C206 H20L 108.8 . . ?
H20K C206 H20L 107.7 . . ?
C216 O206 C217 114.4(5) . . ?
N201 C207 H20M 109.4 . . ?
N201 C207 H20N 109.4 . . ?
N201 C207 C208 111.1(5) . . ?
H20M C207 H20N 108.0 . . ?
C208 C207 H20M 109.4 . . ?
C208 C207 H20N 109.4 . . ?
O203 C208 C207 106.1(6) . . ?
O203 C208 H20O 110.5 . . ?
O203 C208 H20P 110.5 . . ?
C207 C208 H20O 110.5 . . ?
C207 C208 H20P 110.5 . . ?
H20O C208 H20P 108.7 . . ?
O203 C209 H20Q 109.2 . . ?
O203 C209 H20R 109.2 . . ?
O203 C209 C210 111.9(5) . . ?
H20Q C209 H20R 107.9 . . ?
C210 C209 H20Q 109.2 . . ?
C210 C209 H20R 109.2 . . ?
O204 C210 C209 111.1(5) . . ?
O204 C210 H21A 109.4 . . ?
O204 C210 H21B 109.4 . . ?
C209 C210 H21A 109.4 . . ?
C209 C210 H21B 109.4 . . ?
H21A C210 H21B 108.0 . . ?
O204 C211 H21C 110.0 . . ?
O204 C211 H21D 110.0 . . ?
O204 C211 C212 108.3(6) . . ?
H21C C211 H21D 108.4 . . ?
C212 C211 H21C 110.0 . . ?
C212 C211 H21D 110.0 . . ?
N202 C212 C211 113.0(5) . . ?
N202 C212 H21E 109.0 . . ?
N202 C212 H21F 109.0 . . ?
C211 C212 H21E 109.0 . . ?
C211 C212 H21F 109.0 . . ?
H21E C212 H21F 107.8 . . ?
N201 C213 H21G 108.7 . . ?
N201 C213 H21H 108.7 . . ?
N201 C213 C214 114.3(5) . . ?
H21G C213 H21H 107.6 . . ?
C214 C213 H21G 108.7 . . ?
C214 C213 H21H 108.7 . . ?
O205 C214 C213 109.7(5) . . ?
O205 C214 H21I 109.7 . . ?
O205 C214 H21J 109.7 . . ?
C213 C214 H21I 109.7 . . ?
C213 C214 H21J 109.7 . . ?
H21I C214 H21J 108.2 . . ?
O205 C215 H21K 109.7 . . ?
O205 C215 H21L 109.7 . . ?
O205 C215 C216 109.7(5) . . ?
H21K C215 H21L 108.2 . . ?
C216 C215 H21K 109.7 . . ?
C216 C215 H21L 109.7 . . ?
O206 C216 C215 109.8(5) . . ?
O206 C216 H21M 109.7 . . ?
O206 C216 H21N 109.7 . . ?
C215 C216 H21M 109.7 . . ?
C215 C216 H21N 109.7 . . ?
H21M C216 H21N 108.2 . . ?
O206 C217 H21O 109.4 . . ?
O206 C217 H21P 109.4 . . ?
O206 C217 C218 111.0(5) . . ?
H21O C217 H21P 108.0 . . ?
C218 C217 H21O 109.4 . . ?
C218 C217 H21P 109.4 . . ?
N202 C218 C217 115.0(5) . . ?
N202 C218 H21Q 108.5 . . ?
N202 C218 H21R 108.5 . . ?
C217 C218 H21Q 108.5 . . ?
C217 C218 H21R 108.5 . . ?
H21Q C218 H21R 107.5 . . ?
H40A C401 H40B 107.7 . . ?
N401 C401 H40A 108.8 . . ?
N401 C401 H40B 108.8 . . ?
N401 C401 C402 113.9(6) . . ?
C402 C401 H40A 108.8 . . ?
C402 C401 H40B 108.8 . . ?
C401 N401 C413 108.4(6) . . ?
C407 N401 C401 113.1(5) . . ?
C407 N401 C413 112.3(6) . . ?
C402 O401 C403 111.6(5) . . ?
C401 C402 H40C 109.9 . . ?
C401 C402 H40D 109.9 . . ?
O401 C402 C401 108.8(6) . . ?
O401 C402 H40C 109.9 . . ?
O401 C402 H40D 109.9 . . ?
H40C C402 H40D 108.3 . . ?
C412 N402 C406 111.2(5) . . ?
C418 N402 C406 113.3(6) . . ?
C418 N402 C412 109.5(6) . . ?
C405 O402 C404 114.3(6) . . ?
O401 C403 H40E 109.7 . . ?
O401 C403 H40F 109.7 . . ?
O401 C403 C404 109.7(6) . . ?
H40E C403 H40F 108.2 . . ?
C404 C403 H40E 109.7 . . ?
C404 C403 H40F 109.7 . . ?
C409 O403 C408 114.5(6) . . ?
O402 C404 C403 114.6(6) . . ?
O402 C404 H40G 108.6 . . ?
O402 C404 H40H 108.6 . . ?
C403 C404 H40G 108.6 . . ?
C403 C404 H40H 108.6 . . ?
H40G C404 H40H 107.6 . . ?
C411 O404 C410 113.5(6) . . ?
O402 C405 H40I 109.9 . . ?
O402 C405 H40J 109.9 . . ?
O402 C405 C406 109.1(6) . . ?
H40I C405 H40J 108.3 . . ?
C406 C405 H40I 109.9 . . ?
C406 C405 H40J 109.9 . . ?
C414 O405 C415 112.8(5) . . ?
N402 C406 C405 110.5(6) . . ?
N402 C406 H40K 109.5 . . ?
N402 C406 H40L 109.5 . . ?
C405 C406 H40K 109.5 . . ?
C405 C406 H40L 109.5 . . ?
H40K C406 H40L 108.1 . . ?
C416 O406 C417 112.3(5) . . ?
N401 C407 H40M 108.6 . . ?
N401 C407 H40N 108.6 . . ?
N401 C407 C408 114.7(6) . . ?
H40M C407 H40N 107.6 . . ?
C408 C407 H40M 108.6 . . ?
C408 C407 H40N 108.6 . . ?
O403 C408 C407 111.1(6) . . ?
O403 C408 H40O 109.4 . . ?
O403 C408 H40P 109.4 . . ?
C407 C408 H40O 109.4 . . ?
C407 C408 H40P 109.4 . . ?
H40O C408 H40P 108.0 . . ?
O403 C409 H40Q 109.3 . . ?
O403 C409 H40R 109.3 . . ?
O403 C409 C410 111.5(6) . . ?
H40Q C409 H40R 108.0 . . ?
C410 C409 H40Q 109.3 . . ?
C410 C409 H40R 109.3 . . ?
O404 C410 C409 110.9(6) . . ?
O404 C410 H41A 109.5 . . ?
O404 C410 H41B 109.5 . . ?
C409 C410 H41A 109.5 . . ?
C409 C410 H41B 109.5 . . ?
H41A C410 H41B 108.0 . . ?
O404 C411 H41C 109.6 . . ?
O404 C411 H41D 109.6 . . ?
O404 C411 C412 110.4(6) . . ?
H41C C411 H41D 108.1 . . ?
C412 C411 H41C 109.6 . . ?
C412 C411 H41D 109.6 . . ?
N402 C412 C411 114.7(6) . . ?
N402 C412 H41E 108.6 . . ?
N402 C412 H41F 108.6 . . ?
C411 C412 H41E 108.6 . . ?
C411 C412 H41F 108.6 . . ?
H41E C412 H41F 107.6 . . ?
N401 C413 H41G 108.6 . . ?
N401 C413 H41H 108.6 . . ?
N401 C413 C414 114.8(6) . . ?
H41G C413 H41H 107.6 . . ?
C414 C413 H41G 108.6 . . ?
C414 C413 H41H 108.6 . . ?
O405 C414 C413 110.2(6) . . ?
O405 C414 H41I 109.6 . . ?
O405 C414 H41J 109.6 . . ?
C413 C414 H41I 109.6 . . ?
C413 C414 H41J 109.6 . . ?
H41I C414 H41J 108.1 . . ?
O405 C415 H41K 109.7 . . ?
O405 C415 H41L 109.7 . . ?
O405 C415 C416 109.9(5) . . ?
H41K C415 H41L 108.2 . . ?
C416 C415 H41K 109.7 . . ?
C416 C415 H41L 109.7 . . ?
O406 C416 C415 110.4(5) . . ?
O406 C416 H41M 109.6 . . ?
O406 C416 H41N 109.6 . . ?
C415 C416 H41M 109.6 . . ?
C415 C416 H41N 109.6 . . ?
H41M C416 H41N 108.1 . . ?
O406 C417 H41O 109.7 . . ?
O406 C417 H41P 109.7 . . ?
O406 C417 C418 109.9(6) . . ?
H41O C417 H41P 108.2 . . ?
C418 C417 H41O 109.7 . . ?
C418 C417 H41P 109.7 . . ?
N402 C418 C417 112.8(6) . . ?
N402 C418 H41Q 109.0 . . ?
N402 C418 H41R 109.0 . . ?
C417 C418 H41Q 109.0 . . ?
C417 C418 H41R 109.0 . . ?
H41Q C418 H41R 107.8 . . ?
H70A C701 H70B 107.6 . . ?
N701 C701 H70A 108.7 . . ?
N701 C701 H70B 108.7 . . ?
N701 C701 C702 114.3(6) . . ?
C702 C701 H70A 108.7 . . ?
C702 C701 H70B 108.7 . . ?
C701 N701 C707 113.0(5) . . ?
C713 N701 C701 109.2(5) . . ?
C713 N701 C707 113.2(5) . . ?
C703 O701 C702 112.5(6) . . ?
C701 C702 H70C 109.8 . . ?
C701 C702 H70D 109.8 . . ?
O701 C702 C701 109.3(6) . . ?
O701 C702 H70C 109.8 . . ?
O701 C702 H70D 109.8 . . ?
H70C C702 H70D 108.3 . . ?
C712 N702 C706 110.2(5) . . ?
C718 N702 C706 110.5(5) . . ?
C718 N702 C712 112.6(5) . . ?
C705 O702 C704 111.7(5) . . ?
O701 C703 H70E 109.8 . . ?
O701 C703 H70F 109.8 . . ?
O701 C703 C704 109.5(6) . . ?
H70E C703 H70F 108.2 . . ?
C704 C703 H70E 109.8 . . ?
C704 C703 H70F 109.8 . . ?
C708 O703 C709 115.1(6) . . ?
O702 C704 C703 109.3(5) . . ?
O702 C704 H70G 109.8 . . ?
O702 C704 H70H 109.8 . . ?
C703 C704 H70G 109.8 . . ?
C703 C704 H70H 109.8 . . ?
H70G C704 H70H 108.3 . . ?
C710 O704 C711 111.9(5) . . ?
O702 C705 H70I 109.9 . . ?
O702 C705 H70J 109.9 . . ?
O702 C705 C706 109.0(6) . . ?
H70I C705 H70J 108.3 . . ?
C706 C705 H70I 109.9 . . ?
C706 C705 H70J 109.9 . . ?
C715 O705 C714 112.2(6) . . ?
N702 C706 C705 113.8(6) . . ?
N702 C706 H70K 108.8 . . ?
N702 C706 H70L 108.8 . . ?
C705 C706 H70K 108.8 . . ?
C705 C706 H70L 108.8 . . ?
H70K C706 H70L 107.7 . . ?
C716 O706 C717 114.3(6) . . ?
N701 C707 H70M 109.4 . . ?
N701 C707 H70N 109.4 . . ?
N701 C707 C708 111.1(6) . . ?
H70M C707 H70N 108.0 . . ?
C708 C707 H70M 109.4 . . ?
C708 C707 H70N 109.4 . . ?
O703 C708 C707 106.2(6) . . ?
O703 C708 H70O 110.5 . . ?
O703 C708 H70P 110.5 . . ?
C707 C708 H70O 110.5 . . ?
C707 C708 H70P 110.5 . . ?
H70O C708 H70P 108.7 . . ?
O703 C709 H70Q 109.2 . . ?
O703 C709 H70R 109.2 . . ?
O703 C709 C710 111.9(6) . . ?
H70Q C709 H70R 107.9 . . ?
C710 C709 H70Q 109.2 . . ?
C710 C709 H70R 109.2 . . ?
O704 C710 C709 111.1(6) . . ?
O704 C710 H71A 109.4 . . ?
O704 C710 H71B 109.4 . . ?
C709 C710 H71A 109.4 . . ?
C709 C710 H71B 109.4 . . ?
H71A C710 H71B 108.0 . . ?
O704 C711 H71C 110.0 . . ?
O704 C711 H71D 110.0 . . ?
O704 C711 C712 108.3(6) . . ?
H71C C711 H71D 108.4 . . ?
C712 C711 H71C 110.0 . . ?
C712 C711 H71D 110.0 . . ?
N702 C712 C711 112.9(6) . . ?
N702 C712 H71E 109.0 . . ?
N702 C712 H71F 109.0 . . ?
C711 C712 H71E 109.0 . . ?
C711 C712 H71F 109.0 . . ?
H71E C712 H71F 107.8 . . ?
N701 C713 H71G 108.6 . . ?
N701 C713 H71H 108.6 . . ?
N701 C713 C714 114.4(6) . . ?
H71G C713 H71H 107.6 . . ?
C714 C713 H71G 108.6 . . ?
C714 C713 H71H 108.6 . . ?
O705 C714 C713 109.7(6) . . ?
O705 C714 H71I 109.7 . . ?
O705 C714 H71J 109.7 . . ?
C713 C714 H71I 109.7 . . ?
C713 C714 H71J 109.7 . . ?
H71I C714 H71J 108.2 . . ?
O705 C715 H71K 109.7 . . ?
O705 C715 H71L 109.7 . . ?
O705 C715 C716 109.7(6) . . ?
H71K C715 H71L 108.2 . . ?
C716 C715 H71K 109.7 . . ?
C716 C715 H71L 109.7 . . ?
O706 C716 C715 109.8(6) . . ?
O706 C716 H71M 109.7 . . ?
O706 C716 H71N 109.7 . . ?
C715 C716 H71M 109.7 . . ?
C715 C716 H71N 109.7 . . ?
H71M C716 H71N 108.2 . . ?
O706 C717 H71O 109.4 . . ?
O706 C717 H71P 109.4 . . ?
O706 C717 C718 111.0(6) . . ?
H71O C717 H71P 108.0 . . ?
C718 C717 H71O 109.4 . . ?
C718 C717 H71P 109.4 . . ?
N702 C718 C717 115.0(6) . . ?
N702 C718 H71Q 108.5 . . ?
N702 C718 H71R 108.5 . . ?
C717 C718 H71Q 108.5 . . ?
C717 C718 H71R 108.5 . . ?
H71Q C718 H71R 107.5 . . ?
H27A C27 H27B 109.5 . . ?
H27A C27 H27C 109.5 . . ?
H27B C27 H27C 109.5 . . ?
C21 C27 H27A 109.5 . . ?
C21 C27 H27B 109.5 . . ?
C21 C27 H27C 109.5 . . ?
C22 C21 C27 121.1 . . ?
C22 C21 H21 121.0 . . ?
C22 C21 C26 117.9 . . ?
C26 C21 C27 120.9 . . ?
C26 C21 H21 121.0 . . ?
C21 C22 H22 119.2 . . ?
C23 C22 C21 121.6 . . ?
C23 C22 H22 119.2 . . ?
C22 C23 H23 120.2 . . ?
C22 C23 C24 119.5 . . ?
C24 C23 H23 120.2 . . ?
C23 C24 H24 120.2 . . ?
C23 C24 C28 119.3(15) . . ?
C25 C24 C23 119.7 . . ?
C25 C24 H24 120.2 . . ?
C25 C24 C28 120.9(15) . . ?
C24 C25 H25 119.8 . . ?
C26 C25 C24 120.4 . . ?
C26 C25 H25 119.8 . . ?
C21 C26 H26 119.6 . . ?
C25 C26 C21 120.8 . . ?
C25 C26 H26 119.6 . . ?
C24 C28 H28A 109.5 . . ?
C24 C28 H28B 109.5 . . ?
C24 C28 H28C 109.5 . . ?
H28A C28 H28B 109.5 . . ?
H28A C28 H28C 109.5 . . ?
H28B C28 H28C 109.5 . . ?
C12 C11 C17 120.9 . . ?
C16 C11 C12 117.9 . . ?
C16 C11 C17 121.1 . . ?
C11 C12 H12 119.6 . . ?
C13 C12 C11 120.8 . . ?
C13 C12 H12 119.6 . . ?
C12 C13 H13 119.8 . . ?
C12 C13 C14 120.4 . . ?
C14 C13 H13 119.8 . . ?
C13 C14 H14 120.2 . . ?
C13 C14 C15 119.7 . . ?
C15 C14 H14 120.2 . . ?
C14 C15 H15 120.2 . . ?
C16 C15 C14 119.5 . . ?
C16 C15 H15 120.2 . . ?
C11 C16 H16 119.2 . . ?
C15 C16 C11 121.6 . . ?
C15 C16 H16 119.2 . . ?
C11 C17 H17A 109.5 . . ?
C11 C17 H17B 109.5 . . ?
C11 C17 H17C 109.5 . . ?
H17A C17 H17B 109.5 . . ?
H17A C17 H17C 109.5 . . ?
H17B C17 H17C 109.5 . . ?

loop_
_geom_bond_atom_site_label_1
_geom_bond_atom_site_label_2
_geom_bond_distance
_geom_bond_site_symmetry_2
_geom_bond_publ_flag
Sn1 N102 2.273(4) . ?
Sn1 N104 2.269(4) . ?
Sn1 N106 2.251(4) . ?
Sn1 N108 2.240(4) . ?
C101 N101 1.386(6) . ?
C101 C102 1.418(7) . ?
C101 N102 1.373(7) . ?
N101 C132 1.295(6) . ?
C102 C103 1.411(8) . ?
C102 C107 1.419(7) . ?
N102 C108 1.385(6) . ?
C103 H103 0.9500 . ?
C103 C104 1.377(8) . ?
N103 C108 1.375(7) . ?
N103 C109 1.310(7) . ?
C104 H104 0.9500 . ?
C104 C105 1.432(9) . ?
N104 C109 1.389(6) . ?
N104 C116 1.409(7) . ?
C105 H105 0.9500 . ?
C105 C106 1.363(9) . ?
N105 C116 1.304(7) . ?
N105 C117 1.381(6) . ?
C106 H106 0.9500 . ?
C106 C107 1.421(7) . ?
N106 C117 1.397(6) . ?
N106 C124 1.380(6) . ?
C107 C108 1.425(8) . ?
N107 C124 1.388(6) . ?
N107 C125 1.297(6) . ?
N108 C125 1.397(6) . ?
N108 C132 1.411(6) . ?
C109 C110 1.467(7) . ?
C110 C111 1.405(7) . ?
C110 C115 1.395(8) . ?
C111 H111 0.9500 . ?
C111 C112 1.394(9) . ?
C112 H112 0.9500 . ?
C112 C113 1.388(10) . ?
C113 H113 0.9500 . ?
C113 C114 1.395(8) . ?
C114 H114 0.9500 . ?
C114 C115 1.388(8) . ?
C115 C116 1.477(7) . ?
C117 C118 1.401(7) . ?
C118 C119 1.426(7) . ?
C118 C123 1.427(6) . ?
C119 H119 0.9500 . ?
C119 C120 1.377(8) . ?
C120 H120 0.9500 . ?
C120 C121 1.423(7) . ?
C121 H121 0.9500 . ?
C121 C122 1.386(7) . ?
C122 H122 0.9500 . ?
C122 C123 1.406(7) . ?
C123 C124 1.412(7) . ?
C125 C126 1.478(6) . ?
C126 C127 1.391(6) . ?
C126 C131 1.396(7) . ?
C127 H127 0.9500 . ?
C127 C128 1.396(7) . ?
C128 H128 0.9500 . ?
C128 C129 1.406(7) . ?
C129 H129 0.9500 . ?
C129 C130 1.389(7) . ?
C130 H130 0.9500 . ?
C130 C131 1.397(7) . ?
C131 C132 1.477(6) . ?
Sn3 N302 2.272(4) . ?
Sn3 N304 2.244(4) . ?
Sn3 N306 2.273(4) . ?
Sn3 N308 2.257(4) . ?
C301 N301 1.381(6) . ?
C301 C302 1.413(7) . ?
C301 N302 1.393(6) . ?
N301 C332 1.302(6) . ?
C302 C303 1.416(6) . ?
C302 C307 1.436(6) . ?
N302 C308 1.382(6) . ?
C303 H303 0.9500 . ?
C303 C304 1.378(7) . ?
N303 C308 1.381(6) . ?
N303 C309 1.304(6) . ?
C304 H304 0.9500 . ?
C304 C305 1.425(8) . ?
N304 C309 1.400(6) . ?
N304 C316 1.415(6) . ?
C305 H305 0.9500 . ?
C305 C306 1.377(7) . ?
N305 C316 1.298(6) . ?
N305 C317 1.382(6) . ?
C306 H306 0.9500 . ?
C306 C307 1.416(7) . ?
N306 C317 1.377(6) . ?
N306 C324 1.383(6) . ?
C307 C308 1.401(7) . ?
N307 C324 1.383(6) . ?
N307 C325 1.305(6) . ?
N308 C325 1.397(6) . ?
N308 C332 1.415(6) . ?
C309 C310 1.478(6) . ?
C310 C311 1.393(7) . ?
C310 C315 1.393(7) . ?
C311 H311 0.9500 . ?
C311 C312 1.394(7) . ?
C312 H312 0.9500 . ?
C312 C313 1.407(8) . ?
C313 H313 0.9500 . ?
C313 C314 1.399(7) . ?
C314 H314 0.9500 . ?
C314 C315 1.393(7) . ?
C315 C316 1.474(6) . ?
C317 C318 1.412(7) . ?
C318 C319 1.422(6) . ?
C318 C323 1.423(6) . ?
C319 H319 0.9500 . ?
C319 C320 1.374(8) . ?
C320 H320 0.9500 . ?
C320 C321 1.428(8) . ?
C321 H321 0.9500 . ?
C321 C322 1.373(7) . ?
C322 H322 0.9500 . ?
C322 C323 1.416(7) . ?
C323 C324 1.420(6) . ?
C325 C326 1.469(6) . ?
C326 C327 1.394(7) . ?
C326 C331 1.405(7) . ?
C327 H327 0.9500 . ?
C327 C328 1.394(7) . ?
C328 H328 0.9500 . ?
C328 C329 1.405(8) . ?
C329 H329 0.9500 . ?
C329 C330 1.398(7) . ?
C330 H330 0.9500 . ?
C330 C331 1.392(6) . ?
C331 C332 1.470(6) . ?
Cs5 O501 2.981(3) . ?
Cs5 O502 2.975(4) . ?
Cs5 O503 2.950(3) . ?
Cs5 O504 2.968(3) . ?
Cs5 O505 2.988(4) . ?
Cs5 O506 2.934(4) . ?
C501 H50A 0.9900 . ?
C501 H50B 0.9900 . ?
C501 N501 1.482(7) . ?
C501 C502 1.509(8) . ?
N501 C507 1.481(7) . ?
N501 C513 1.483(6) . ?
O501 C502 1.434(6) . ?
O501 C503 1.432(6) . ?
C502 H50C 0.9900 . ?
C502 H50D 0.9900 . ?
N502 C506 1.484(7) . ?
N502 C512 1.481(7) . ?
N502 C518 1.472(8) . ?
O502 C504 1.432(6) . ?
O502 C505 1.429(7) . ?
C503 H50E 0.9900 . ?
C503 H50F 0.9900 . ?
C503 C504 1.505(7) . ?
O503 C508 1.427(6) . ?
O503 C509 1.430(6) . ?
C504 H50G 0.9900 . ?
C504 H50H 0.9900 . ?
O504 C510 1.433(6) . ?
O504 C511 1.432(6) . ?
C505 H50I 0.9900 . ?
C505 H50J 0.9900 . ?
C505 C506 1.507(8) . ?
O505 C514 1.435(7) . ?
O505 C515 1.433(6) . ?
C506 H50K 0.9900 . ?
C506 H50L 0.9900 . ?
O506 C516 1.419(8) . ?
O506 C517 1.437(7) . ?
C507 H50M 0.9900 . ?
C507 H50N 0.9900 . ?
C507 C508 1.524(7) . ?
C508 H50O 0.9900 . ?
C508 H50P 0.9900 . ?
C509 H50Q 0.9900 . ?
C509 H50R 0.9900 . ?
C509 C510 1.501(7) . ?
C510 H51A 0.9900 . ?
C510 H51B 0.9900 . ?
C511 H51C 0.9900 . ?
C511 H51D 0.9900 . ?
C511 C512 1.520(7) . ?
C512 H51E 0.9900 . ?
C512 H51F 0.9900 . ?
C513 H51G 0.9900 . ?
C513 H51H 0.9900 . ?
C513 C514 1.513(8) . ?
C514 H51I 0.9900 . ?
C514 H51J 0.9900 . ?
C515 H51K 0.9900 . ?
C515 H51L 0.9900 . ?
C515 C516 1.497(10) . ?
C516 H51M 0.9900 . ?
C516 H51N 0.9900 . ?
C517 H51O 0.9900 . ?
C517 H51P 0.9900 . ?
C517 C518 1.502(9) . ?
C518 H51Q 0.9900 . ?
C518 H51R 0.9900 . ?
Cs8 O801 2.934(3) . ?
Cs8 O802 3.017(3) . ?
Cs8 O803 3.024(4) . ?
Cs8 O804 2.998(3) . ?
Cs8 O805 3.016(3) . ?
Cs8 O806 2.933(4) . ?
C801 H80A 0.9900 . ?
C801 H80B 0.9900 . ?
C801 N801 1.478(6) . ?
C801 C802 1.520(7) . ?
N801 C807 1.475(6) . ?
N801 C813 1.479(6) . ?
O801 C802 1.419(6) . ?
O801 C803 1.435(6) . ?
C802 H80C 0.9900 . ?
C802 H80D 0.9900 . ?
N802 C806 1.488(6) . ?
N802 C812 1.465(7) . ?
N802 C818 1.482(6) . ?
O802 C804 1.435(6) . ?
O802 C805 1.433(6) . ?
C803 H80E 0.9900 . ?
C803 H80F 0.9900 . ?
C803 C804 1.507(8) . ?
O803 C808 1.437(6) . ?
O803 C809 1.433(6) . ?
C804 H80G 0.9900 . ?
C804 H80H 0.9900 . ?
O804 C810 1.426(6) . ?
O804 C811 1.426(6) . ?
C805 H80I 0.9900 . ?
C805 H80J 0.9900 . ?
C805 C806 1.523(7) . ?
O805 C814 1.440(6) . ?
O805 C815 1.436(6) . ?
C806 H80K 0.9900 . ?
C806 H80L 0.9900 . ?
O806 C816 1.430(6) . ?
O806 C817 1.423(6) . ?
C807 H80M 0.9900 . ?
C807 H80N 0.9900 . ?
C807 C808 1.517(7) . ?
C808 H80O 0.9900 . ?
C808 H80P 0.9900 . ?
C809 H80Q 0.9900 . ?
C809 H80R 0.9900 . ?
C809 C810 1.511(7) . ?
C810 H81A 0.9900 . ?
C810 H81B 0.9900 . ?
C811 H81C 0.9900 . ?
C811 H81D 0.9900 . ?
C811 C812 1.518(7) . ?
C812 H81E 0.9900 . ?
C812 H81F 0.9900 . ?
C813 H81G 0.9900 . ?
C813 H81H 0.9900 . ?
C813 C814 1.520(7) . ?
C814 H81I 0.9900 . ?
C814 H81J 0.9900 . ?
C815 H81K 0.9900 . ?
C815 H81L 0.9900 . ?
C815 C816 1.502(8) . ?
C816 H81M 0.9900 . ?
C816 H81N 0.9900 . ?
C817 H81O 0.9900 . ?
C817 H81P 0.9900 . ?
C817 C818 1.521(7) . ?
C818 H81Q 0.9900 . ?
C818 H81R 0.9900 . ?
C601 H60A 0.9900 . ?
C601 H60B 0.9900 . ?
C601 N601 1.471(9) . ?
C601 C602 1.518(10) . ?
N601 C607 1.458(9) . ?
N601 C613 1.475(9) . ?
O601 C602 1.418(9) . ?
O601 C603 1.419(9) . ?
C602 H60C 0.9900 . ?
C602 H60D 0.9900 . ?
N602 C606 1.477(8) . ?
N602 C612 1.475(9) . ?
N602 C618 1.467(9) . ?
O602 C604 1.418(10) . ?
O602 C605 1.398(8) . ?
C603 H60E 0.9900 . ?
C603 H60F 0.9900 . ?
C603 C604 1.524(11) . ?
O603 C608 1.428(10) . ?
O603 C609 1.395(10) . ?
C604 H60G 0.9900 . ?
C604 H60H 0.9900 . ?
O604 C610 1.421(9) . ?
O604 C611 1.409(10) . ?
C605 H60I 0.9900 . ?
C605 H60J 0.9900 . ?
C605 C606 1.508(10) . ?
O605 C614 1.421(8) . ?
O605 C615 1.430(7) . ?
C606 H60K 0.9900 . ?
C606 H60L 0.9900 . ?
O606 C616 1.406(8) . ?
O606 C617 1.418(9) . ?
C607 H60M 0.9900 . ?
C607 H60N 0.9900 . ?
C607 C608 1.506(11) . ?
C608 H60O 0.9900 . ?
C608 H60P 0.9900 . ?
C609 H60Q 0.9900 . ?
C609 H60R 0.9900 . ?
C609 C610 1.499(13) . ?
C610 H61A 0.9900 . ?
C610 H61B 0.9900 . ?
C611 H61C 0.9900 . ?
C611 H61D 0.9900 . ?
C611 C612 1.523(11) . ?
C612 H61E 0.9900 . ?
C612 H61F 0.9900 . ?
C613 H61G 0.9900 . ?
C613 H61H 0.9900 . ?
C613 C614 1.489(10) . ?
C614 H61I 0.9900 . ?
C614 H61J 0.9900 . ?
C615 H61K 0.9900 . ?
C615 H61L 0.9900 . ?
C615 C616 1.498(10) . ?
C616 H61M 0.9900 . ?
C616 H61N 0.9900 . ?
C617 H61O 0.9900 . ?
C617 H61P 0.9900 . ?
C617 C618 1.525(10) . ?
C618 H61Q 0.9900 . ?
C618 H61R 0.9900 . ?
C201 H20A 0.9900 . ?
C201 H20B 0.9900 . ?
C201 N201 1.476(8) . ?
C201 C202 1.512(9) . ?
N201 C207 1.482(7) . ?
N201 C213 1.464(8) . ?
O201 C202 1.426(7) . ?
O201 C203 1.416(7) . ?
C202 H20C 0.9900 . ?
C202 H20D 0.9900 . ?
N202 C206 1.474(8) . ?
N202 C212 1.468(7) . ?
N202 C218 1.467(7) . ?
O202 C204 1.436(7) . ?
O202 C205 1.430(7) . ?
C203 H20E 0.9900 . ?
C203 H20F 0.9900 . ?
C203 C204 1.508(9) . ?
O203 C208 1.403(8) . ?
O203 C209 1.464(9) . ?
C204 H20G 0.9900 . ?
C204 H20H 0.9900 . ?
O204 C210 1.416(7) . ?
O204 C211 1.421(8) . ?
C205 H20I 0.9900 . ?
C205 H20J 0.9900 . ?
C205 C206 1.509(9) . ?
O205 C214 1.423(8) . ?
O205 C215 1.416(8) . ?
C206 H20K 0.9900 . ?
C206 H20L 0.9900 . ?
O206 C216 1.421(7) . ?
O206 C217 1.440(8) . ?
C207 H20M 0.9900 . ?
C207 H20N 0.9900 . ?
C207 C208 1.526(10) . ?
C208 H20O 0.9900 . ?
C208 H20P 0.9900 . ?
C209 H20Q 0.9900 . ?
C209 H20R 0.9900 . ?
C209 C210 1.530(11) . ?
C210 H21A 0.9900 . ?
C210 H21B 0.9900 . ?
C211 H21C 0.9900 . ?
C211 H21D 0.9900 . ?
C211 C212 1.528(9) . ?
C212 H21E 0.9900 . ?
C212 H21F 0.9900 . ?
C213 H21G 0.9900 . ?
C213 H21H 0.9900 . ?
C213 C214 1.531(9) . ?
C214 H21I 0.9900 . ?
C214 H21J 0.9900 . ?
C215 H21K 0.9900 . ?
C215 H21L 0.9900 . ?
C215 C216 1.499(9) . ?
C216 H21M 0.9900 . ?
C216 H21N 0.9900 . ?
C217 H21O 0.9900 . ?
C217 H21P 0.9900 . ?
C217 C218 1.507(9) . ?
C218 H21Q 0.9900 . ?
C218 H21R 0.9900 . ?
C401 H40A 0.9900 . ?
C401 H40B 0.9900 . ?
C401 N401 1.471(9) . ?
C401 C402 1.518(10) . ?
N401 C407 1.458(9) . ?
N401 C413 1.475(9) . ?
O401 C402 1.418(9) . ?
O401 C403 1.419(8) . ?
C402 H40C 0.9900 . ?
C402 H40D 0.9900 . ?
N402 C406 1.476(8) . ?
N402 C412 1.474(9) . ?
N402 C418 1.466(9) . ?
O402 C404 1.418(9) . ?
O402 C405 1.398(8) . ?
C403 H40E 0.9900 . ?
C403 H40F 0.9900 . ?
C403 C404 1.523(10) . ?
O403 C408 1.428(9) . ?
O403 C409 1.395(9) . ?
C404 H40G 0.9900 . ?
C404 H40H 0.9900 . ?
O404 C410 1.422(9) . ?
O404 C411 1.409(10) . ?
C405 H40I 0.9900 . ?
C405 H40J 0.9900 . ?
C405 C406 1.509(10) . ?
O405 C414 1.421(8) . ?
O405 C415 1.431(7) . ?
C406 H40K 0.9900 . ?
C406 H40L 0.9900 . ?
O406 C416 1.406(8) . ?
O406 C417 1.418(9) . ?
C407 H40M 0.9900 . ?
C407 H40N 0.9900 . ?
C407 C408 1.507(11) . ?
C408 H40O 0.9900 . ?
C408 H40P 0.9900 . ?
C409 H40Q 0.9900 . ?
C409 H40R 0.9900 . ?
C409 C410 1.499(13) . ?
C410 H41A 0.9900 . ?
C410 H41B 0.9900 . ?
C411 H41C 0.9900 . ?
C411 H41D 0.9900 . ?
C411 C412 1.523(11) . ?
C412 H41E 0.9900 . ?
C412 H41F 0.9900 . ?
C413 H41G 0.9900 . ?
C413 H41H 0.9900 . ?
C413 C414 1.489(10) . ?
C414 H41I 0.9900 . ?
C414 H41J 0.9900 . ?
C415 H41K 0.9900 . ?
C415 H41L 0.9900 . ?
C415 C416 1.498(10) . ?
C416 H41M 0.9900 . ?
C416 H41N 0.9900 . ?
C417 H41O 0.9900 . ?
C417 H41P 0.9900 . ?
C417 C418 1.526(10) . ?
C418 H41Q 0.9900 . ?
C418 H41R 0.9900 . ?
C701 H70A 0.9900 . ?
C701 H70B 0.9900 . ?
C701 N701 1.475(8) . ?
C701 C702 1.512(9) . ?
N701 C707 1.482(8) . ?
N701 C713 1.464(8) . ?
O701 C702 1.427(8) . ?
O701 C703 1.416(8) . ?
C702 H70C 0.9900 . ?
C702 H70D 0.9900 . ?
N702 C706 1.474(8) . ?
N702 C712 1.468(8) . ?
N702 C718 1.466(8) . ?
O702 C704 1.435(7) . ?
O702 C705 1.430(7) . ?
C703 H70E 0.9900 . ?
C703 H70F 0.9900 . ?
C703 C704 1.508(9) . ?
O703 C708 1.403(8) . ?
O703 C709 1.464(9) . ?
C704 H70G 0.9900 . ?
C704 H70H 0.9900 . ?
O704 C710 1.416(7) . ?
O704 C711 1.421(8) . ?
C705 H70I 0.9900 . ?
C705 H70J 0.9900 . ?
C705 C706 1.510(9) . ?
O705 C714 1.423(8) . ?
O705 C715 1.416(8) . ?
C706 H70K 0.9900 . ?
C706 H70L 0.9900 . ?
O706 C716 1.421(8) . ?
O706 C717 1.441(8) . ?
C707 H70M 0.9900 . ?
C707 H70N 0.9900 . ?
C707 C708 1.526(10) . ?
C708 H70O 0.9900 . ?
C708 H70P 0.9900 . ?
C709 H70Q 0.9900 . ?
C709 H70R 0.9900 . ?
C709 C710 1.530(11) . ?
C710 H71A 0.9900 . ?
C710 H71B 0.9900 . ?
C711 H71C 0.9900 . ?
C711 H71D 0.9900 . ?
C711 C712 1.528(9) . ?
C712 H71E 0.9900 . ?
C712 H71F 0.9900 . ?
C713 H71G 0.9900 . ?
C713 H71H 0.9900 . ?
C713 C714 1.531(9) . ?
C714 H71I 0.9900 . ?
C714 H71J 0.9900 . ?
C715 H71K 0.9900 . ?
C715 H71L 0.9900 . ?
C715 C716 1.499(9) . ?
C716 H71M 0.9900 . ?
C716 H71N 0.9900 . ?
C717 H71O 0.9900 . ?
C717 H71P 0.9900 . ?
C717 C718 1.507(9) . ?
C718 H71Q 0.9900 . ?
C718 H71R 0.9900 . ?
C27 H27A 0.9800 . ?
C27 H27B 0.9800 . ?
C27 H27C 0.9800 . ?
C27 C21 1.5059 . ?
C21 H21 0.9500 . ?
C21 C22 1.3922 . ?
C21 C26 1.3946 . ?
C22 H22 0.9500 . ?
C22 C23 1.3775 . ?
C23 H23 0.9500 . ?
C23 C24 1.3897 . ?
C24 H24 0.9500 . ?
C24 C25 1.3814 . ?
C24 C28 1.51(3) . ?
C25 H25 0.9500 . ?
C25 C26 1.3802 . ?
C26 H26 0.9500 . ?
C28 H28A 0.9800 . ?
C28 H28B 0.9800 . ?
C28 H28C 0.9800 . ?
C11 C12 1.3945 . ?
C11 C16 1.3922 . ?
C11 C17 1.5058 . ?
C12 H12 0.9500 . ?
C12 C13 1.3802 . ?
C13 H13 0.9500 . ?
C13 C14 1.3815 . ?
C14 H14 0.9500 . ?
C14 C15 1.3895 . ?
C15 H15 0.9500 . ?
C15 C16 1.3776 . ?
C16 H16 0.9500 . ?
C17 H17A 0.9800 . ?
C17 H17B 0.9800 . ?
C17 H17C 0.9800 . ?

loop_
_geom_torsion_atom_site_label_1
_geom_torsion_atom_site_label_2
_geom_torsion_atom_site_label_3
_geom_torsion_atom_site_label_4
_geom_torsion
_geom_torsion_site_symmetry_1
_geom_torsion_site_symmetry_2
_geom_torsion_site_symmetry_3
_geom_torsion_site_symmetry_4
_geom_torsion_publ_flag
Sn1 N102 C108 N103 20.8(7) . . . . ?
Sn1 N102 C108 C107 -164.7(3) . . . . ?
Sn1 N104 C109 N103 -32.6(7) . . . . ?
Sn1 N104 C109 C110 153.0(3) . . . . ?
Sn1 N104 C116 N105 28.5(7) . . . . ?
Sn1 N104 C116 C115 -153.1(3) . . . . ?
Sn1 N106 C117 N105 -28.5(7) . . . . ?
Sn1 N106 C117 C118 156.4(3) . . . . ?
Sn1 N106 C124 N107 25.9(7) . . . . ?
Sn1 N106 C124 C123 -157.8(3) . . . . ?
Sn1 N108 C125 N107 -33.2(7) . . . . ?
Sn1 N108 C125 C126 152.2(3) . . . . ?
Sn1 N108 C132 N101 31.2(7) . . . . ?
Sn1 N108 C132 C131 -152.6(3) . . . . ?
C101 N101 C132 N108 2.1(8) . . . . ?
C101 N101 C132 C131 -173.6(4) . . . . ?
C101 C102 C103 C104 -170.9(5) . . . . ?
C101 C102 C107 C106 173.0(4) . . . . ?
C101 C102 C107 C108 0.5(5) . . . . ?
C101 N102 C108 N103 -175.6(5) . . . . ?
C101 N102 C108 C107 -1.1(5) . . . . ?
N101 C101 C102 C103 -1.7(9) . . . . ?
N101 C101 C102 C107 -175.3(4) . . . . ?
N101 C101 N102 Sn1 -21.6(7) . . . . ?
N101 C101 N102 C108 175.2(4) . . . . ?
C102 C101 N101 C132 165.8(5) . . . . ?
C102 C101 N102 Sn1 164.7(3) . . . . ?
C102 C101 N102 C108 1.4(5) . . . . ?
C102 C103 C104 C105 -1.0(9) . . . . ?
C102 C107 C108 N102 0.3(5) . . . . ?
C102 C107 C108 N103 175.2(4) . . . . ?
N102 C101 N101 C132 -7.2(7) . . . . ?
N102 C101 C102 C103 172.4(5) . . . . ?
N102 C101 C102 C107 -1.2(5) . . . . ?
C103 C102 C107 C106 -1.6(7) . . . . ?
C103 C102 C107 C108 -174.1(4) . . . . ?
C103 C104 C105 C106 -0.3(9) . . . . ?
N103 C109 C110 C111 1.9(9) . . . . ?
N103 C109 C110 C115 -174.4(5) . . . . ?
C104 C105 C106 C107 0.7(9) . . . . ?
N104 C109 C110 C111 176.7(5) . . . . ?
N104 C109 C110 C115 0.5(6) . . . . ?
C105 C106 C107 C102 0.2(8) . . . . ?
C105 C106 C107 C108 170.7(5) . . . . ?
N105 C117 C118 C119 3.4(9) . . . . ?
N105 C117 C118 C123 -174.1(4) . . . . ?
C106 C107 C108 N102 -171.1(5) . . . . ?
C106 C107 C108 N103 3.7(8) . . . . ?
N106 C117 C118 C119 178.6(5) . . . . ?
N106 C117 C118 C123 1.1(5) . . . . ?
C107 C102 C103 C104 2.0(8) . . . . ?
N107 C125 C126 C127 -2.2(8) . . . . ?
N107 C125 C126 C131 -174.0(4) . . . . ?
C108 N103 C109 N104 -4.9(8) . . . . ?
C108 N103 C109 C110 168.9(4) . . . . ?
N108 C125 C126 C127 172.9(5) . . . . ?
N108 C125 C126 C131 1.1(5) . . . . ?
C109 N103 C108 N102 11.4(8) . . . . ?
C109 N103 C108 C107 -162.3(5) . . . . ?
C109 N104 C116 N105 -178.8(5) . . . . ?
C109 N104 C116 C115 -0.4(5) . . . . ?
C109 C110 C111 C112 -178.1(5) . . . . ?
C109 C110 C115 C114 176.6(5) . . . . ?
C109 C110 C115 C116 -0.7(5) . . . . ?
C110 C111 C112 C113 2.2(9) . . . . ?
C110 C115 C116 N104 0.7(5) . . . . ?
C110 C115 C116 N105 179.3(5) . . . . ?
C111 C110 C115 C114 -0.1(8) . . . . ?
C111 C110 C115 C116 -177.4(5) . . . . ?
C111 C112 C113 C114 0.3(10) . . . . ?
C112 C113 C114 C115 -2.7(9) . . . . ?
C113 C114 C115 C110 2.6(8) . . . . ?
C113 C114 C115 C116 179.1(5) . . . . ?
C114 C115 C116 N104 -176.3(5) . . . . ?
C114 C115 C116 N105 2.3(9) . . . . ?
C115 C110 C111 C112 -2.3(8) . . . . ?
C116 N104 C109 N103 174.4(5) . . . . ?
C116 N104 C109 C110 -0.1(5) . . . . ?
C116 N105 C117 N106 -3.0(8) . . . . ?
C116 N105 C117 C118 171.4(5) . . . . ?
C117 N105 C116 N104 2.5(8) . . . . ?
C117 N105 C116 C115 -175.7(4) . . . . ?
C117 N106 C124 N107 -176.6(4) . . . . ?
C117 N106 C124 C123 -0.4(5) . . . . ?
C117 C118 C119 C120 -176.3(5) . . . . ?
C117 C118 C123 C122 175.7(4) . . . . ?
C117 C118 C123 C124 -1.3(5) . . . . ?
C118 C119 C120 C121 0.0(8) . . . . ?
C118 C123 C124 N106 1.0(5) . . . . ?
C118 C123 C124 N107 177.4(4) . . . . ?
C119 C118 C123 C122 -2.2(7) . . . . ?
C119 C118 C123 C124 -179.2(4) . . . . ?
C119 C120 C121 C122 0.2(8) . . . . ?
C120 C121 C122 C123 -1.4(8) . . . . ?
C121 C122 C123 C118 2.4(7) . . . . ?
C121 C122 C123 C124 178.5(5) . . . . ?
C122 C123 C124 N106 -175.5(5) . . . . ?
C122 C123 C124 N107 0.9(9) . . . . ?
C123 C118 C119 C120 1.0(7) . . . . ?
C124 N106 C117 N105 174.6(4) . . . . ?
C124 N106 C117 C118 -0.5(5) . . . . ?
C124 N107 C125 N108 -3.7(8) . . . . ?
C124 N107 C125 C126 170.3(4) . . . . ?
C125 N107 C124 N106 7.9(7) . . . . ?
C125 N107 C124 C123 -167.9(5) . . . . ?
C125 N108 C132 N101 -177.7(5) . . . . ?
C125 N108 C132 C131 -1.5(5) . . . . ?
C125 C126 C127 C128 -169.8(5) . . . . ?
C125 C126 C131 C130 171.5(4) . . . . ?
C125 C126 C131 C132 -2.0(5) . . . . ?
C126 C127 C128 C129 0.0(7) . . . . ?
C126 C131 C132 N101 178.7(4) . . . . ?
C126 C131 C132 N108 2.2(5) . . . . ?
C127 C126 C131 C130 -1.2(7) . . . . ?
C127 C126 C131 C132 -174.7(4) . . . . ?
C127 C128 C129 C130 -0.7(8) . . . . ?
C128 C129 C130 C131 0.5(7) . . . . ?
C129 C130 C131 C126 0.5(7) . . . . ?
C129 C130 C131 C132 172.1(5) . . . . ?
C130 C131 C132 N101 6.3(8) . . . . ?
C130 C131 C132 N108 -170.2(5) . . . . ?
C131 C126 C127 C128 1.0(7) . . . . ?
C132 N108 C125 N107 174.9(5) . . . . ?
C132 N108 C125 C126 0.3(5) . . . . ?
Sn3 N302 C308 N303 20.7(7) . . . . ?
Sn3 N302 C308 C307 -163.1(3) . . . . ?
Sn3 N304 C309 N303 -31.7(7) . . . . ?
Sn3 N304 C309 C310 152.9(3) . . . . ?
Sn3 N304 C316 N305 31.8(7) . . . . ?
Sn3 N304 C316 C315 -152.7(3) . . . . ?
Sn3 N306 C317 N305 -22.5(7) . . . . ?
Sn3 N306 C317 C318 163.1(3) . . . . ?
Sn3 N306 C324 N307 23.0(7) . . . . ?
Sn3 N306 C324 C323 -163.0(3) . . . . ?
Sn3 N308 C325 N307 -28.1(7) . . . . ?
Sn3 N308 C325 C326 153.5(3) . . . . ?
Sn3 N308 C332 N301 33.4(7) . . . . ?
Sn3 N308 C332 C331 -152.6(3) . . . . ?
C301 N301 C332 N308 3.5(8) . . . . ?
C301 N301 C332 C331 -169.8(4) . . . . ?
C301 C302 C303 C304 -175.3(5) . . . . ?
C301 C302 C307 C306 174.8(4) . . . . ?
C301 C302 C307 C308 -1.3(5) . . . . ?
C301 N302 C308 N303 -177.4(5) . . . . ?
C301 N302 C308 C307 -1.3(5) . . . . ?
N301 C301 C302 C303 3.1(9) . . . . ?
N301 C301 C302 C307 -172.3(4) . . . . ?
N301 C301 N302 Sn3 -24.8(6) . . . . ?
N301 C301 N302 C308 173.0(5) . . . . ?
C302 C301 N301 C332 163.2(5) . . . . ?
C302 C301 N302 Sn3 162.6(3) . . . . ?
C302 C301 N302 C308 0.5(5) . . . . ?
C302 C303 C304 C305 1.9(8) . . . . ?
C302 C307 C308 N302 1.6(5) . . . . ?
C302 C307 C308 N303 177.9(4) . . . . ?
N302 C301 N301 C332 -8.4(8) . . . . ?
N302 C301 C302 C303 175.9(5) . . . . ?
N302 C301 C302 C307 0.5(5) . . . . ?
C303 C302 C307 C306 -1.4(7) . . . . ?
C303 C302 C307 C308 -177.4(4) . . . . ?
C303 C304 C305 C306 -1.7(8) . . . . ?
N303 C309 C310 C311 -3.4(8) . . . . ?
N303 C309 C310 C315 -176.7(5) . . . . ?
C304 C305 C306 C307 -0.1(8) . . . . ?
N304 C309 C310 C311 172.3(5) . . . . ?
N304 C309 C310 C315 -0.9(5) . . . . ?
C305 C306 C307 C302 1.6(7) . . . . ?
C305 C306 C307 C308 176.4(5) . . . . ?
N305 C317 C318 C319 -2.7(8) . . . . ?
N305 C317 C318 C323 -175.0(4) . . . . ?
C306 C307 C308 N302 -173.7(5) . . . . ?
C306 C307 C308 N303 2.6(9) . . . . ?
N306 C317 C318 C319 172.0(5) . . . . ?
N306 C317 C318 C323 -0.3(5) . . . . ?
C307 C302 C303 C304 -0.4(7) . . . . ?
N307 C325 C326 C327 -2.9(8) . . . . ?
N307 C325 C326 C331 178.9(4) . . . . ?
C308 N303 C309 N304 -2.0(8) . . . . ?
C308 N303 C309 C310 172.9(4) . . . . ?
N308 C325 C326 C327 175.5(5) . . . . ?
N308 C325 C326 C331 -2.6(5) . . . . ?
C309 N303 C308 N302 7.8(8) . . . . ?
C309 N303 C308 C307 -167.8(5) . . . . ?
C309 N304 C316 N305 -175.4(5) . . . . ?
C309 N304 C316 C315 0.1(5) . . . . ?
C309 C310 C311 C312 -173.2(5) . . . . ?
C309 C310 C315 C314 174.2(5) . . . . ?
C309 C310 C315 C316 1.0(5) . . . . ?
C310 C311 C312 C313 1.0(8) . . . . ?
C310 C315 C316 N304 -0.7(6) . . . . ?
C310 C315 C316 N305 175.2(5) . . . . ?
C311 C310 C315 C314 0.2(8) . . . . ?
C311 C310 C315 C316 -173.0(5) . . . . ?
C311 C312 C313 C314 -0.8(9) . . . . ?
C312 C313 C314 C315 0.3(9) . . . . ?
C313 C314 C315 C310 0.0(8) . . . . ?
C313 C314 C315 C316 171.4(5) . . . . ?
C314 C315 C316 N304 -173.0(5) . . . . ?
C314 C315 C316 N305 2.9(9) . . . . ?
C315 C310 C311 C312 -0.8(8) . . . . ?
C316 N304 C309 N303 175.8(5) . . . . ?
C316 N304 C309 C310 0.5(5) . . . . ?
C316 N305 C317 N306 -10.4(8) . . . . ?
C316 N305 C317 C318 163.3(5) . . . . ?
C317 N305 C316 N304 5.4(8) . . . . ?
C317 N305 C316 C315 -169.6(4) . . . . ?
C317 N306 C324 N307 -174.6(4) . . . . ?
C317 N306 C324 C323 -0.6(5) . . . . ?
C317 C318 C319 C320 -170.6(5) . . . . ?
C317 C318 C323 C322 173.2(4) . . . . ?
C317 C318 C323 C324 -0.1(5) . . . . ?
C318 C319 C320 C321 -1.1(8) . . . . ?
C318 C323 C324 N306 0.5(5) . . . . ?
C318 C323 C324 N307 174.7(4) . . . . ?
C319 C318 C323 C322 -0.3(7) . . . . ?
C319 C318 C323 C324 -173.6(4) . . . . ?
C319 C320 C321 C322 0.7(8) . . . . ?
C320 C321 C322 C323 -0.1(7) . . . . ?
C321 C322 C323 C318 -0.1(7) . . . . ?
C321 C322 C323 C324 171.1(5) . . . . ?
C322 C323 C324 N306 -171.7(5) . . . . ?
C322 C323 C324 N307 2.6(8) . . . . ?
C323 C318 C319 C320 0.9(7) . . . . ?
C324 N306 C317 N305 175.0(5) . . . . ?
C324 N306 C317 C318 0.6(5) . . . . ?
C324 N307 C325 N308 -4.8(8) . . . . ?
C324 N307 C325 C326 173.4(4) . . . . ?
C325 N307 C324 N306 7.5(7) . . . . ?
C325 N307 C324 C323 -165.7(4) . . . . ?
C325 N308 C332 N301 -173.7(5) . . . . ?
C325 N308 C332 C331 0.3(5) . . . . ?
C325 C326 C327 C328 179.0(5) . . . . ?
C325 C326 C331 C330 -178.9(5) . . . . ?
C325 C326 C331 C332 2.7(5) . . . . ?
C326 C327 C328 C329 1.4(9) . . . . ?
C326 C331 C332 N301 172.6(5) . . . . ?
C326 C331 C332 N308 -1.9(5) . . . . ?
C327 C326 C331 C330 2.7(8) . . . . ?
C327 C326 C331 C332 -175.7(5) . . . . ?
C327 C328 C329 C330 0.7(9) . . . . ?
C328 C329 C330 C331 -1.2(9) . . . . ?
C329 C330 C331 C326 -0.5(8) . . . . ?
C329 C330 C331 C332 177.4(5) . . . . ?
C330 C331 C332 N301 -5.5(9) . . . . ?
C330 C331 C332 N308 180.0(5) . . . . ?
C331 C326 C327 C328 -3.1(8) . . . . ?
C332 N308 C325 N307 179.8(5) . . . . ?
C332 N308 C325 C326 1.4(5) . . . . ?
Cs5 C501 N501 C507 -118.8(4) . . . . ?
Cs5 C501 N501 C513 118.6(4) . . . . ?
Cs5 C501 C502 O501 45.7(3) . . . . ?
Cs5 N501 C507 C508 -39.3(5) . . . . ?
Cs5 N501 C513 C514 -46.2(5) . . . . ?
Cs5 O501 C502 C501 -64.8(4) . . . . ?
Cs5 O501 C503 C504 47.5(4) . . . . ?
Cs5 N502 C506 C505 -47.3(6) . . . . ?
Cs5 N502 C512 C511 -40.8(5) . . . . ?
Cs5 N502 C518 C517 -35.4(5) . . . . ?
Cs5 O502 C504 C503 57.3(4) . . . . ?
Cs5 O502 C505 C506 -49.9(5) . . . . ?
Cs5 C503 C504 O502 -40.4(3) . . . . ?
Cs5 O503 C508 C507 -59.4(4) . . . . ?
Cs5 O503 C509 C510 53.9(4) . . . . ?
Cs5 O504 C510 C509 51.6(4) . . . . ?
Cs5 O504 C511 C512 -56.6(5) . . . . ?
Cs5 C505 C506 N502 35.8(5) . . . . ?
Cs5 O505 C514 C513 -51.3(5) . . . . ?
Cs5 O505 C515 C516 54.6(5) . . . . ?
Cs5 O506 C516 C515 45.7(5) . . . . ?
Cs5 O506 C517 C518 -62.8(5) . . . . ?
Cs5 C507 C508 O503 40.3(3) . . . . ?
Cs5 C509 C510 O504 -37.3(3) . . . . ?
Cs5 C511 C512 N502 30.4(4) . . . . ?
Cs5 C513 C514 O505 35.0(4) . . . . ?
Cs5 C515 C516 O506 -31.5(4) . . . . ?
Cs5 C517 C518 N502 27.8(4) . . . . ?
C501 N501 C507 Cs5 118.4(4) . . . . ?
C501 N501 C507 C508 79.1(5) . . . . ?
C501 N501 C513 Cs5 -118.5(4) . . . . ?
C501 N501 C513 C514 -164.6(5) . . . . ?
N501 C501 C502 Cs5 26.4(4) . . . . ?
N501 C501 C502 O501 72.0(6) . . . . ?
N501 C507 C508 Cs5 30.1(4) . . . . ?
N501 C507 C508 O503 70.3(6) . . . . ?
N501 C513 C514 Cs5 34.4(4) . . . . ?
N501 C513 C514 O505 69.4(6) . . . . ?
O501 C503 C504 Cs5 -33.9(3) . . . . ?
O501 C503 C504 O502 -74.4(5) . . . . ?
C502 C501 N501 Cs5 -33.5(5) . . . . ?
C502 C501 N501 C507 -152.3(4) . . . . ?
C502 C501 N501 C513 85.1(5) . . . . ?
C502 O501 C503 Cs5 118.1(4) . . . . ?
C502 O501 C503 C504 165.6(4) . . . . ?
O502 C505 C506 Cs5 34.6(4) . . . . ?
O502 C505 C506 N502 70.4(7) . . . . ?
C503 O501 C502 Cs5 -121.7(4) . . . . ?
C503 O501 C502 C501 173.5(4) . . . . ?
O503 C509 C510 Cs5 -38.6(3) . . . . ?
O503 C509 C510 O504 -75.9(5) . . . . ?
C504 O502 C505 Cs5 -123.8(5) . . . . ?
C504 O502 C505 C506 -173.7(4) . . . . ?
O504 C511 C512 Cs5 37.9(4) . . . . ?
O504 C511 C512 N502 68.3(6) . . . . ?
C505 O502 C504 Cs5 125.9(4) . . . . ?
C505 O502 C504 C503 -176.8(4) . . . . ?
O505 C515 C516 Cs5 -38.8(4) . . . . ?
O505 C515 C516 O506 -70.3(6) . . . . ?
C506 N502 C512 Cs5 -118.3(5) . . . . ?
C506 N502 C512 C511 -159.1(5) . . . . ?
C506 N502 C518 Cs5 116.4(5) . . . . ?
C506 N502 C518 C517 81.0(6) . . . . ?
O506 C517 C518 Cs5 43.1(3) . . . . ?
O506 C517 C518 N502 71.0(6) . . . . ?
C507 N501 C513 Cs5 119.3(4) . . . . ?
C507 N501 C513 C514 73.1(6) . . . . ?
C508 O503 C509 Cs5 123.0(4) . . . . ?
C508 O503 C509 C510 176.9(4) . . . . ?
C509 O503 C508 Cs5 -122.0(4) . . . . ?
C509 O503 C508 C507 178.6(4) . . . . ?
C510 O504 C511 Cs5 -124.6(4) . . . . ?
C510 O504 C511 C512 178.7(5) . . . . ?
C511 O504 C510 Cs5 126.3(4) . . . . ?
C511 O504 C510 C509 177.9(4) . . . . ?
C512 N502 C506 Cs5 120.4(5) . . . . ?
C512 N502 C506 C505 73.2(6) . . . . ?
C512 N502 C518 Cs5 -120.4(4) . . . . ?
C512 N502 C518 C517 -155.8(5) . . . . ?
C513 N501 C507 Cs5 -119.0(4) . . . . ?
C513 N501 C507 C508 -158.3(4) . . . . ?
C514 O505 C515 Cs5 127.3(4) . . . . ?
C514 O505 C515 C516 -178.2(5) . . . . ?
C515 O505 C514 Cs5 -125.1(5) . . . . ?
C515 O505 C514 C513 -176.4(4) . . . . ?
C516 O506 C517 Cs5 -127.2(4) . . . . ?
C516 O506 C517 C518 170.0(4) . . . . ?
C517 O506 C516 Cs5 123.7(5) . . . . ?
C517 O506 C516 C515 169.4(4) . . . . ?
C518 N502 C506 Cs5 -117.2(5) . . . . ?
C518 N502 C506 C505 -164.5(5) . . . . ?
C518 N502 C512 Cs5 119.0(5) . . . . ?
C518 N502 C512 C511 78.1(6) . . . . ?
Cs8 C801 N801 C807 -119.2(4) . . . . ?
Cs8 C801 N801 C813 117.8(4) . . . . ?
Cs8 C801 C802 O801 -41.2(3) . . . . ?
Cs8 N801 C807 C808 40.5(5) . . . . ?
Cs8 N801 C813 C814 37.4(5) . . . . ?
Cs8 O801 C802 C801 59.9(4) . . . . ?
Cs8 O801 C803 C804 -49.9(5) . . . . ?
Cs8 N802 C806 C805 37.6(5) . . . . ?
Cs8 N802 C812 C811 40.9(5) . . . . ?
Cs8 N802 C818 C817 41.1(5) . . . . ?
Cs8 O802 C804 C803 -53.9(4) . . . . ?
Cs8 O802 C805 C806 60.2(4) . . . . ?
Cs8 C803 C804 O802 39.0(3) . . . . ?
Cs8 O803 C808 C807 61.2(4) . . . . ?
Cs8 O803 C809 C810 -55.3(4) . . . . ?
Cs8 O804 C810 C809 -50.0(4) . . . . ?
Cs8 O804 C811 C812 58.1(4) . . . . ?
Cs8 C805 C806 N802 -28.2(4) . . . . ?
Cs8 O805 C814 C813 64.5(4) . . . . ?
Cs8 O805 C815 C816 -54.2(4) . . . . ?
Cs8 O806 C816 C815 -51.2(5) . . . . ?
Cs8 O806 C817 C818 57.2(5) . . . . ?
Cs8 C807 C808 O803 -43.1(3) . . . . ?
Cs8 C809 C810 O804 34.7(3) . . . . ?
Cs8 C811 C812 N802 -30.9(4) . . . . ?
Cs8 C813 C814 O805 -45.7(3) . . . . ?
Cs8 C815 C816 O806 35.8(3) . . . . ?
Cs8 C817 C818 N802 -31.9(4) . . . . ?
C801 N801 C807 Cs8 117.3(4) . . . . ?
C801 N801 C807 C808 157.8(4) . . . . ?
C801 N801 C813 Cs8 -116.2(4) . . . . ?
C801 N801 C813 C814 -78.8(5) . . . . ?
N801 C801 C802 Cs8 -33.2(4) . . . . ?
N801 C801 C802 O801 -74.4(6) . . . . ?
N801 C807 C808 Cs8 -30.7(4) . . . . ?
N801 C807 C808 O803 -73.7(5) . . . . ?
N801 C813 C814 Cs8 -28.9(4) . . . . ?
N801 C813 C814 O805 -74.6(5) . . . . ?
O801 C803 C804 Cs8 34.3(3) . . . . ?
O801 C803 C804 O802 73.3(5) . . . . ?
C802 C801 N801 Cs8 42.3(5) . . . . ?
C802 C801 N801 C807 -76.9(6) . . . . ?
C802 C801 N801 C813 160.1(4) . . . . ?
C802 O801 C803 Cs8 -124.8(4) . . . . ?
C802 O801 C803 C804 -174.7(4) . . . . ?
O802 C805 C806 Cs8 -41.7(3) . . . . ?
O802 C805 C806 N802 -70.0(6) . . . . ?
C803 O801 C802 Cs8 126.7(4) . . . . ?
C803 O801 C802 C801 -173.4(4) . . . . ?
O803 C809 C810 Cs8 38.9(3) . . . . ?
O803 C809 C810 O804 73.6(5) . . . . ?
C804 O802 C805 Cs8 120.6(4) . . . . ?
C804 O802 C805 C806 -179.2(4) . . . . ?
O804 C811 C812 Cs8 -40.5(3) . . . . ?
O804 C811 C812 N802 -71.4(5) . . . . ?
C805 O802 C804 Cs8 -120.8(4) . . . . ?
C805 O802 C804 C803 -174.7(4) . . . . ?
O805 C815 C816 Cs8 40.0(3) . . . . ?
O805 C815 C816 O806 75.7(5) . . . . ?
C806 N802 C812 Cs8 -121.0(4) . . . . ?
C806 N802 C812 C811 -80.1(5) . . . . ?
C806 N802 C818 Cs8 119.5(4) . . . . ?
C806 N802 C818 C817 160.6(4) . . . . ?
O806 C817 C818 Cs8 -39.2(3) . . . . ?
O806 C817 C818 N802 -71.1(6) . . . . ?
C807 N801 C813 Cs8 120.4(4) . . . . ?
C807 N801 C813 C814 157.8(4) . . . . ?
C808 O803 C809 Cs8 -120.0(4) . . . . ?
C808 O803 C809 C810 -175.4(4) . . . . ?
C809 O803 C808 Cs8 121.5(4) . . . . ?
C809 O803 C808 C807 -177.3(4) . . . . ?
C810 O804 C811 Cs8 128.0(4) . . . . ?
C810 O804 C811 C812 -173.8(4) . . . . ?
C811 O804 C810 Cs8 -126.2(4) . . . . ?
C811 O804 C810 C809 -176.2(4) . . . . ?
C812 N802 C806 Cs8 120.4(4) . . . . ?
C812 N802 C806 C805 158.0(4) . . . . ?
C812 N802 C818 Cs8 -119.3(4) . . . . ?
C812 N802 C818 C817 -78.2(5) . . . . ?
C813 N801 C807 Cs8 -120.0(4) . . . . ?
C813 N801 C807 C808 -79.5(5) . . . . ?
C814 O805 C815 Cs8 -115.6(4) . . . . ?
C814 O805 C815 C816 -169.8(4) . . . . ?
C815 O805 C814 Cs8 116.6(4) . . . . ?
C815 O805 C814 C813 -178.9(4) . . . . ?
C816 O806 C817 Cs8 125.8(4) . . . . ?
C816 O806 C817 C818 -177.0(4) . . . . ?
C817 O806 C816 Cs8 -125.4(5) . . . . ?
C817 O806 C816 C815 -176.5(4) . . . . ?
C818 N802 C806 Cs8 -117.5(4) . . . . ?
C818 N802 C806 C805 -79.9(5) . . . . ?
C818 N802 C812 Cs8 117.9(4) . . . . ?
C818 N802 C812 C811 158.8(4) . . . . ?
C601 N601 C607 C608 69.9(14) . . . . ?
C601 N601 C613 C614 -60.0(15) . . . . ?
N601 C601 C602 O601 68.0(19) . . . . ?
N601 C607 C608 O603 71.6(19) . . . . ?
N601 C613 C614 O605 -56.4(16) . . . . ?
O601 C603 C604 O602 166.0(19) . . . . ?
C602 C601 N601 C607 -128.9(11) . . . . ?
C602 C601 N601 C613 105.7(11) . . . . ?
C602 O601 C603 C604 91(2) . . . . ?
O602 C605 C606 N602 -88.8(14) . . . . ?
C603 O601 C602 C601 -163.3(10) . . . . ?
O603 C609 C610 O604 -53(2) . . . . ?
C604 O602 C605 C606 100.2(18) . . . . ?
O604 C611 C612 N602 -58.1(17) . . . . ?
C605 O602 C604 C603 152.7(19) . . . . ?
O605 C615 C616 O606 -57(2) . . . . ?
C606 N602 C612 C611 -73.0(14) . . . . ?
C606 N602 C618 C617 65.4(12) . . . . ?
O606 C617 C618 N602 70(2) . . . . ?
C607 N601 C613 C614 174.1(14) . . . . ?
C608 O603 C609 C610 -173.2(16) . . . . ?
C609 O603 C608 C607 -162.5(17) . . . . ?
C610 O604 C611 C612 -159.6(17) . . . . ?
C611 O604 C610 C609 -157.7(16) . . . . ?
C612 N602 C606 C605 149.0(10) . . . . ?
C612 N602 C618 C617 -170.3(11) . . . . ?
C613 N601 C607 C608 -166.8(12) . . . . ?
C614 O605 C615 C616 -172.1(13) . . . . ?
C615 O605 C614 C613 -137(2) . . . . ?
C616 O606 C617 C618 -173(2) . . . . ?
C617 O606 C616 C615 -169.7(18) . . . . ?
C618 N602 C606 C605 -87.7(11) . . . . ?
C618 N602 C612 C611 161.4(12) . . . . ?
C201 N201 C207 C208 -129.4(6) . . . . ?
C201 N201 C213 C214 172.9(5) . . . . ?
N201 C201 C202 O201 62.5(7) . . . . ?
N201 C207 C208 O203 175.8(5) . . . . ?
N201 C213 C214 O205 -62.8(7) . . . . ?
O201 C203 C204 O202 -69.2(6) . . . . ?
C202 C201 N201 C207 67.3(7) . . . . ?
C202 C201 N201 C213 -166.1(5) . . . . ?
C202 O201 C203 C204 -179.0(5) . . . . ?
O202 C205 C206 N202 63.5(6) . . . . ?
C203 O201 C202 C201 -177.4(5) . . . . ?
O203 C209 C210 O204 -85.7(7) . . . . ?
C204 O202 C205 C206 169.5(5) . . . . ?
O204 C211 C212 N202 102.8(6) . . . . ?
C205 O202 C204 C203 170.6(5) . . . . ?
O205 C215 C216 O206 56.1(7) . . . . ?
C206 N202 C212 C211 72.5(7) . . . . ?
C206 N202 C218 C217 -180.0(5) . . . . ?
O206 C217 C218 N202 46.3(7) . . . . ?
C207 N201 C213 C214 -60.5(7) . . . . ?
C208 O203 C209 C210 56.5(8) . . . . ?
C209 O203 C208 C207 171.4(6) . . . . ?
C210 O204 C211 C212 171.9(5) . . . . ?
C211 O204 C210 C209 171.6(6) . . . . ?
C212 N202 C206 C205 -141.8(5) . . . . ?
C212 N202 C218 C217 56.5(8) . . . . ?
C213 N201 C207 C208 106.1(6) . . . . ?
C214 O205 C215 C216 171.5(5) . . . . ?
C215 O205 C214 C213 171.0(5) . . . . ?
C216 O206 C217 C218 162.1(5) . . . . ?
C217 O206 C216 C215 163.8(5) . . . . ?
C218 N202 C206 C205 93.3(6) . . . . ?
C218 N202 C212 C211 -163.7(6) . . . . ?
C401 N401 C407 C408 57.1(9) . . . . ?
C401 N401 C413 C414 -136.7(7) . . . . ?
N401 C401 C402 O401 99.6(7) . . . . ?
N401 C407 C408 O403 46.4(9) . . . . ?
N401 C413 C414 O405 60.8(9) . . . . ?
O401 C403 C404 O402 -89.0(8) . . . . ?
C402 C401 N401 C407 -162.0(7) . . . . ?
C402 C401 N401 C413 72.7(8) . . . . ?
C402 O401 C403 C404 173.6(6) . . . . ?
O402 C405 C406 N402 176.6(6) . . . . ?
C403 O401 C402 C401 171.3(6) . . . . ?
O403 C409 C410 O404 54.2(9) . . . . ?
C404 O402 C405 C406 173.1(6) . . . . ?
O404 C411 C412 N402 -60.5(8) . . . . ?
C405 O402 C404 C403 58.2(8) . . . . ?
O405 C415 C416 O406 -67.6(7) . . . . ?
C406 N402 C412 C411 -62.4(8) . . . . ?
C406 N402 C418 C417 66.8(8) . . . . ?
O406 C417 C418 N402 60.9(8) . . . . ?
C407 N401 C413 C414 97.5(8) . . . . ?
C408 O403 C409 C410 163.6(6) . . . . ?
C409 O403 C408 C407 163.1(6) . . . . ?
C410 O404 C411 C412 171.6(6) . . . . ?
C411 O404 C410 C409 171.1(6) . . . . ?
C412 N402 C406 C405 105.6(7) . . . . ?
C412 N402 C418 C417 -168.5(6) . . . . ?
C413 N401 C407 C408 -179.8(6) . . . . ?
C414 O405 C415 C416 168.7(6) . . . . ?
C415 O405 C414 C413 167.7(6) . . . . ?
C416 O406 C417 C418 -175.0(6) . . . . ?
C417 O406 C416 C415 -174.9(6) . . . . ?
C418 N402 C406 C405 -130.6(6) . . . . ?
C418 N402 C412 C411 171.7(6) . . . . ?
C701 N701 C707 C708 -128.1(13) . . . . ?
C701 N701 C713 C714 175.8(11) . . . . ?
N701 C701 C702 O701 -70.0(16) . . . . ?
N701 C707 C708 O703 145.0(13) . . . . ?
N701 C713 C714 O705 -43.8(16) . . . . ?
O701 C703 C704 O702 63.3(18) . . . . ?
C702 C701 N701 C707 151.6(9) . . . . ?
C702 C701 N701 C713 -81.4(11) . . . . ?
C702 O701 C703 C704 -174.8(15) . . . . ?
O702 C705 C706 N702 -55.7(16) . . . . ?
C703 O701 C702 C701 -171.3(14) . . . . ?
O703 C709 C710 O704 125.6(12) . . . . ?
C704 O702 C705 C706 -174.8(15) . . . . ?
O704 C711 C712 N702 -174.3(15) . . . . ?
C705 O702 C704 C703 -177.2(14) . . . . ?
O705 C715 C716 O706 -61.1(18) . . . . ?
C706 N702 C712 C711 128.2(16) . . . . ?
C706 N702 C718 C717 -173.3(11) . . . . ?
O706 C717 C718 N702 63.4(18) . . . . ?
C707 N701 C713 C714 -57.3(13) . . . . ?
C708 O703 C709 C710 -70.5(16) . . . . ?
C709 O703 C708 C707 -121.5(17) . . . . ?
C710 O704 C711 C712 -153.0(17) . . . . ?
C711 O704 C710 C709 -79.4(18) . . . . ?
C712 N702 C706 C705 -68.6(12) . . . . ?
C712 N702 C718 C717 63.0(12) . . . . ?
C713 N701 C707 C708 107.0(13) . . . . ?
C714 O705 C715 C716 -162.1(13) . . . . ?
C715 O705 C714 C713 -161.6(15) . . . . ?
C716 O706 C717 C718 -171.9(15) . . . . ?
C717 O706 C716 C715 -179.9(15) . . . . ?
C718 N702 C706 C705 166.4(11) . . . . ?
C718 N702 C712 C711 -107.9(16) . . . . ?
C27 C21 C22 C23 -179.6 . . . . ?
C27 C21 C26 C25 179.8 . . . . ?
C21 C22 C23 C24 0.0 . . . . ?
C22 C21 C26 C25 0.2 . . . . ?
C22 C23 C24 C25 -0.2 . . . . ?
C22 C23 C24 C28 -178.6(18) . . . . ?
C23 C24 C25 C26 0.4 . . . . ?
C24 C25 C26 C21 -0.3 . . . . ?
C26 C21 C22 C23 0.0 . . . . ?
C28 C24 C25 C26 178.7(19) . . . . ?
C11 C12 C13 C14 -0.3 . . . . ?
C12 C11 C16 C15 0.0 . . . . ?
C12 C13 C14 C15 0.4 . . . . ?
C13 C14 C15 C16 -0.2 . . . . ?
C14 C15 C16 C11 0.1 . . . . ?
C16 C11 C12 C13 0.2 . . . . ?
C17 C11 C12 C13 179.8 . . . . ?
C17 C11 C16 C15 -179.6 . . . . ?
